data_1571316
loop_
_publ_author_name
'Andrews, Keith G.'
'Horton, Peter N.'
'Coles, Simon J.'

_publ_section_title
;
 Programmable synthesis of organic cages with reduced symmetry.
;
_journal_issue 17
_journal_name_full 'Chemical science'
_journal_page_first 6536
_journal_page_last 6543
_journal_paper_doi 10.1039/d4sc00889h
_journal_volume 15
_journal_year 2024
_chemical_formula_moiety 'C122 H110 N12 O10, 6[C4H8O2], 9[C4H8O]'
_chemical_formula_sum 'C182 H230 N12 O31'
_chemical_formula_weight 3081.77
_space_group_crystal_system monoclinic
_space_group_IT_number 7
_space_group_name_Hall 'P -2yac'
_space_group_name_H-M_alt 'P 1 n 1'
_atom_sites_solution_hydrogens geom
_atom_sites_solution_primary dual
_audit_creation_date 2023-09-08
_audit_creation_method
;
Olex2 1.5
(compiled 2023.08.24 svn.re1ec1418 for OlexSys, GUI svn.r6817)
;
_audit_update_record
;
2023-11-29 deposited with the CCDC.	2024-04-01 downloaded from the CCDC.
;
_cell_angle_alpha 90
_cell_angle_beta 91.715(2)
_cell_angle_gamma 90
_cell_formula_units_Z 4
_cell_length_a 20.2715(6)
_cell_length_b 42.387(3)
_cell_length_c 25.2850(7)
_cell_measurement_reflns_used 12561
_cell_measurement_temperature 100(2)
_cell_measurement_theta_max 73.5200
_cell_measurement_theta_min 2.4090
_cell_volume 21716.4(18)
_computing_cell_refinement 'CrysAlisPro 1.171.41.105a (Rigaku OD, 2021)'
_computing_data_collection 'CrysAlisPro 1.171.41.105a (Rigaku OD, 2021)'
_computing_data_reduction 'CrysAlisPro 1.171.41.105a (Rigaku OD, 2021)'
_computing_molecular_graphics 'Olex2 1.5 (Dolomanov et al., 2009)'
_computing_publication_material 'Olex2 1.5 (Dolomanov et al., 2009)'
_computing_structure_refinement 'SHELXL 2018/3 (Sheldrick, 2015)'
_computing_structure_solution 'SHELXT 2018/2 (Sheldrick, 2018)'
_diffrn_ambient_environment N~2~
_diffrn_ambient_temperature 100(2)
_diffrn_detector 'hybrid pixel array detector'
_diffrn_detector_area_resol_mean 10.0000
_diffrn_detector_dtime 0.000
_diffrn_detector_type 'Rigaku, HyPix 6000HE'
_diffrn_measured_fraction_theta_full 0.593
_diffrn_measured_fraction_theta_max 0.593
_diffrn_measurement_details
;
List of Runs (angles in degrees, time in seconds):

  # Type    Start    End  Width  t~exp~   \w     \q     \k     \f   Frames
#--------------------------------------------------------------------------
  1  \w    -95.00 -18.00   0.50   20.00    --  -46.36 127.00 -88.00  154
  2  \w   -119.00 -64.00   0.50   20.00    --  -46.36-143.00  25.00  110
  3  \w     25.00  95.00   0.50   20.00    --   46.36-127.00-165.00  140
  4  \w     32.00 105.00   0.50   20.00    --   46.36-143.00  25.00  146
  5  \w     70.00 119.00   0.50   20.00    --   46.36 143.00  80.00   98
  6  \w     42.00 107.00   0.50   80.00    --  101.75-127.00-165.00  130
  7  \w    104.00 129.00   0.50   80.00    --  101.75 127.00 -88.00   50
  8  \w     99.00 125.00   0.50   80.00    --  101.75-143.00  25.00   52
  9  \w    128.00 171.00   0.50   80.00    --  101.75 143.00  80.00   86
;
_diffrn_measurement_device 'four-circle diffractometer'
_diffrn_measurement_device_details 'Rigaku, UG2 \k goniometer'
_diffrn_measurement_device_type
'Rigaku 007HF diffractometer equipped with Arc)Sec VHF Varimax confocal mirrors and a UG2 goniometer and HyPix 6000HE detector'
_diffrn_measurement_method 'profile data from \w-scans'
_diffrn_measurement_specimen_support 'MiTeGen MicroLoop'
_diffrn_orient_matrix_type 'CrysAlisPro convention (1999,Acta A55,543-557)'
_diffrn_orient_matrix_UB_11 -0.0486861000
_diffrn_orient_matrix_UB_12 0.0218952000
_diffrn_orient_matrix_UB_13 -0.0302012000
_diffrn_orient_matrix_UB_21 0.0332178000
_diffrn_orient_matrix_UB_22 0.0289205000
_diffrn_orient_matrix_UB_23 0.0263939000
_diffrn_orient_matrix_UB_31 0.0480572000
_diffrn_orient_matrix_UB_32 0.0022275000
_diffrn_orient_matrix_UB_33 -0.0458866000
_diffrn_radiation_collimation 'Arc)Sec VHF Varimax focusing mirrors'
_diffrn_radiation_monochromator 'Confocal mirrors, Arc)Sec VHF Varimax'
_diffrn_radiation_probe x-ray
_diffrn_radiation_type 'Cu K\a'
_diffrn_radiation_wavelength 1.54178
_diffrn_radiation_xray_symbol K-L~3~
_diffrn_reflns_av_R_equivalents 0.0420
_diffrn_reflns_av_unetI/netI 0.0370
_diffrn_reflns_Laue_measured_fraction_full 0.593
_diffrn_reflns_Laue_measured_fraction_max 0.593
_diffrn_reflns_limit_h_max 20
_diffrn_reflns_limit_h_min -15
_diffrn_reflns_limit_k_max 21
_diffrn_reflns_limit_k_min -21
_diffrn_reflns_limit_l_max 18
_diffrn_reflns_limit_l_min -25
_diffrn_reflns_number 47982
_diffrn_reflns_point_group_measured_fraction_full 0.304
_diffrn_reflns_point_group_measured_fraction_max 0.304
_diffrn_reflns_theta_full 50.432
_diffrn_reflns_theta_max 50.432
_diffrn_reflns_theta_min 2.417
_diffrn_source 'Rotating anode'
_diffrn_source_current 30.0
_diffrn_source_power 1.2
_diffrn_source_target Cu
_diffrn_source_type 'Rigaku 007 HF'
_diffrn_source_voltage 40.0
_exptl_absorpt_coefficient_mu 0.516
_exptl_absorpt_correction_T_max 1.00000
_exptl_absorpt_correction_T_min 0.39482
_exptl_absorpt_correction_type multi-scan
_exptl_absorpt_process_details
;
CrysAlisPro 1.171.41.105a (Rigaku Oxford Diffraction, 2021)
Empirical absorption correction using spherical harmonics,
implemented in SCALE3 ABSPACK scaling algorithm.
;
_exptl_crystal_colour colourless
_exptl_crystal_colour_primary colourless
_exptl_crystal_density_diffrn 0.943
_exptl_crystal_description plate
_exptl_crystal_F_000 6616
_exptl_crystal_recrystallization_method
'The material was recrystallised by vapour diffusion of n-pentane from a mixture of THF and ethyl acetate'
_exptl_crystal_size_max 0.36
_exptl_crystal_size_mid 0.14
_exptl_crystal_size_min 0.03
_refine_diff_density_max 0.396
_refine_diff_density_min -0.270
_refine_diff_density_rms 0.045
_refine_ls_abs_structure_details
;
 Classical Flack method preferred over Parsons because s.u. lower.
;
_refine_ls_abs_structure_Flack -0.2(3)
_refine_ls_extinction_method none
_refine_ls_goodness_of_fit_ref 1.070
_refine_ls_hydrogen_treatment constr
_refine_ls_matrix_type full
_refine_ls_number_parameters 2233
_refine_ls_number_reflns 13807
_refine_ls_number_restraints 5843
_refine_ls_restrained_S_all 1.052
_refine_ls_R_factor_all 0.1101
_refine_ls_R_factor_gt 0.0898
_refine_ls_shift/su_max 0.001
_refine_ls_shift/su_mean 0.000
_refine_ls_structure_factor_coef Fsqd
_refine_ls_weighting_details 'w=1/[\s^2^(Fo^2^)+(0.2000P)^2^] where P=(Fo^2^+2Fc^2^)/3'
_refine_ls_weighting_scheme calc
_refine_ls_wR_factor_gt 0.2452
_refine_ls_wR_factor_ref 0.2739
_reflns_Friedel_coverage 0.023
_reflns_Friedel_fraction_full 0.013
_reflns_Friedel_fraction_max 0.013
_reflns_number_gt 8716
_reflns_number_total 13807
_reflns_threshold_expression 'I > 2\s(I)'
_cod_data_source_file d4sc00889h3.cif
_cod_data_source_block KGAcage2
_cod_depositor_comments 'Adding full bibliography for 1571314--1571316.cif.'
_cod_original_cell_volume 21716.5(18)
_cod_database_code 1571316
_shelx_shelxl_version_number 2018/3
_chemical_oxdiff_formula 'C122 H110 N12 O10'
_chemical_oxdiff_usercomment k51_409
_shelx_space_group_comment
;
The symmetry employed for this shelxl refinement is uniquely defined
by the following loop, which should always be used as a source of
symmetry information in preference to the above space-group names.
They are only intended as comments.
;
_shelx_estimated_absorpt_t_max 0.985
_shelx_estimated_absorpt_t_min 0.836
_reflns_odcompleteness_completeness 41.83
_reflns_odcompleteness_iscentric 1
_reflns_odcompleteness_theta 69.95
_olex2_refinement_description
;
1. Fixed Uiso
 At 1.2 times of:
  All C(H) groups, All N(H) groups
 At 1.5 times of:
  All C(H,H,H) groups
2. Restrained distances
 C50-C49
 1.5 with sigma of 0.02
 O205-C221
 -1.25 with sigma of 0.01
 C100-C102 \\sim C100-C101 \\sim C100-C96 \\sim C102-C101 \\sim C102-C96 \\sim
C101-C96
 with sigma of 0.04
 C99-C100 \\sim C99-C102 \\sim C99-C101 \\sim C99-C96
 with sigma of 0.02
 C26-C32 \\sim C26-C30 \\sim C26-C31 \\sim C32-C30 \\sim C32-C31 \\sim C30-C31
 with sigma of 0.04
 C29-C26 \\sim C29-C32 \\sim C29-C30 \\sim C29-C31
 with sigma of 0.02
 C111-C106 \\sim C111-C110 \\sim C111-C112 \\sim C106-C110 \\sim C106-C112
\\sim C110-C112
 with sigma of 0.04
 C109-C111 \\sim C109-C106 \\sim C109-C110 \\sim C109-C112
 with sigma of 0.02
 C42-C41 \\sim C42-C40 \\sim C41-C40
 with sigma of 0.04
 C39-C42 \\sim C39-C41 \\sim C39-C40
 with sigma of 0.02
 C121-C116 \\sim C121-C120 \\sim C121-C122 \\sim C116-C120 \\sim C116-C122
\\sim C120-C122
 with sigma of 0.04
 C119-C121 \\sim C119-C116 \\sim C119-C120 \\sim C119-C122
 with sigma of 0.02
 C46-C50 \\sim C46-C52 \\sim C46-C51 \\sim C50-C52 \\sim C50-C51 \\sim C52-C51
 with sigma of 0.04
 C49-C46 \\sim C49-C50 \\sim C49-C52 \\sim C49-C51
 with sigma of 0.02
 C236-C241 \\sim C236-C240 \\sim C236-C242 \\sim C241-C240 \\sim C241-C242
\\sim C240-C242
 with sigma of 0.04
 C239-C236 \\sim C239-C241 \\sim C239-C240 \\sim C239-C242
 with sigma of 0.02
 C302-C301 \\sim C302-C296 \\sim C302-C300 \\sim C301-C296 \\sim C301-C300
\\sim C296-C300
 with sigma of 0.04
 C299-C302 \\sim C299-C301 \\sim C299-C296 \\sim C299-C300
 with sigma of 0.02
 C312-C311 \\sim C312-C306 \\sim C312-C310 \\sim C311-C306 \\sim C311-C310
\\sim C306-C310
 with sigma of 0.04
 C309-C312 \\sim C309-C311 \\sim C309-C306 \\sim C309-C310
 with sigma of 0.02
 C232-C226 \\sim C232-C230 \\sim C232-C231 \\sim C230-C231
 with sigma of 0.04
 C229-C232 \\sim C229-C230 \\sim C229-C231
 with sigma of 0.02
 C316-C321 \\sim C316-C322 \\sim C316-C320 \\sim C321-C322 \\sim C321-C320
\\sim C322-C320
 with sigma of 0.04
 C319-C316 \\sim C319-C321 \\sim C319-C322 \\sim C319-C320
 with sigma of 0.02
 C252-C251 \\sim C252-C250 \\sim C252-C246 \\sim C250-C246
 with sigma of 0.04
 C249-C252 \\sim C249-C250 \\sim C249-C246
 with sigma of 0.02
 C246-C252 \\sim C246-C251 \\sim C246-C250 \\sim C252-C251 \\sim C252-C250
\\sim C251-C250
 with sigma of 0.04
 C249-C246 \\sim C249-C252 \\sim C249-C251 \\sim C249-C250
 with sigma of 0.02
 O210-C291 \\sim O209-C291 \\sim O205-C221 \\sim O204-C221 \\sim O4-C21 \\sim
O5-C21 \\sim O10-C91 ~
 O9-C91
 with sigma of 0.04
 O5-O4 \\sim O10-O9 \\sim O210-O209 \\sim O205-O204
 with sigma of 0.06
 C48-C65 \\sim C118-C68 \\sim C62-C108 \\sim C38-C59 \\sim C53-C28 \\sim
C98-C56 \\sim C318-C268 ~
 C265-C248 \\sim C259-C238 \\sim C308-C262 \\sim C253-C228 \\sim C256-C298
 with sigma of 0.02
 N203-C219 \\sim N202-C213 \\sim N201-C207 \\sim N209-C289 \\sim N207-C277
\\sim N208-C283 \\sim N3-
 C19 \\sim N2-C13 \\sim N1-C7 \\sim N9-C89 \\sim N8-C83 \\sim N7-C77
 with sigma of 0.02
 N201-C223 \\sim N202-C233 \\sim N203-C243 \\sim N209-C313 \\sim N208-C303
\\sim N207-C293 \\sim N3-
 C43 \\sim N2-C33 \\sim N1-C23 \\sim N9-C113 \\sim N8-C103 \\sim N7-C93
 with sigma of 0.02
3. Restrained planarity
 O209, O210, C271, C291
 with sigma of 0.01
 O204, O205, C201, C221
 with sigma of 0.01
 O4, O5, C1, C21
 with sigma of 0.01
 O9, O10, C71, C91
 with sigma of 0.01
4. Rigid bond restraints
 All non-hydrogen atoms
 with sigma for 1-2 distances of 0.01 and sigma for 1-3 distances of 0.01
5. Uiso/Uaniso restraints and constraints
All non-hydrogen atoms have similar U: within 2A with sigma of 0.01 and sigma
for terminal atoms of 0.02 within 2A
6. Rigid body (RIGU) restrains
 All non-hydrogen atoms
 with sigma for 1-2 distances of 0.001 and sigma for 1-3 distances of 0.001
7.a Ternary CH refined with riding coordinates:
 C2(H2A), C72(H72), C202(H20A), C272(H272)
7.b Me refined with riding coordinates:
 C22(H22A,H22B,H22C), C30(H30A,H30B,H30C), C31(H31A,H31B,H31C), C32(H32A,H32B,
 H32C), C40(H40A,H40B,H40C), C41(H41A,H41B,H41C), C42(H42A,H42B,H42C), C50(H50A,
 H50B,H50C), C51(H51A,H51B,H51C), C52(H52A,H52B,H52C), C92(H92A,H92B,H92C),
 C100(H10A,H10B,H10C), C101(H10D,H10E,H10F), C102(H10G,H10H,H10I), C110(H11A,
 H11B,H11C), C111(H11D,H11E,H11F), C112(H11G,H11H,H11I), C120(H12A,H12B,H12C),
 C121(H12D,H12E,H12F), C122(H12G,H12H,H12I), C222(H22D,H22E,H22F), C230(H23A,
 H23B,H23C), C231(H23D,H23E,H23F), C232(H23G,H23H,H23I), C240(H24A,H24B,H24C),
 C241(H24D,H24E,H24F), C242(H24G,H24H,H24I), C250(H25A,H25B,H25C), C251(H25D,
 H25E,H25F), C252(H25G,H25H,H25I), C292(H29A,H29B,H29C), C300(H30D,H30E,H30F),
 C301(H30G,H30H,H30I), C302(H30J,H30K,H30L), C310(H31D,H31E,H31F), C311(H31G,
 H31H,H31I), C312(H31J,H31K,H31L), C320(H32D,H32E,H32F), C321(H32G,H32H,H32I),
 C322(H32J,H32K,H32L)
7.c Aromatic/amide H refined with riding coordinates:
 N1(H1), N2(H2), N3(H3), N7(H7), N8(H8), N9(H9), C8(H8A), C6(H6), C5(H5),
 C11(H11), C12(H12), C14(H14), C17(H17), C18(H18), C20(H20), C27(H27), C25(H25),
  C37(H37), C35(H35), C45(H45), C47(H47), C54(H54), C55(H55), C57(H57),
 C58(H58), C64(H64), C63(H63), C61(H61), C60(H60), C66(H66), C67(H67), C69(H69),
  C70(H70), C75(H75), C76(H76), C78(H78), C84(H84), C82(H82), C81(H81),
 C90(H90), C88(H88), C87(H87), C95(H95), C97(H97), C107(H107), C105(H105),
 C115(H115), C117(H117), N201(H201), N202(H202), N203(H203), C247(H247),
 C245(H245), N207(H207), N208(H208), N209(H209), C205(H205), C206(H206),
 C208(H20B), C214(H214), C212(H212), C211(H211), C220(H220), C218(H218),
 C217(H217), C225(H225), C227(H227), C235(H235), C237(H237), C254(H254),
 C258(H258), C257(H257), C255(H255), C263(H263), C264(H264), C260(H260),
 C261(H261), C266(H266), C267(H267), C269(H269), C270(H270), C278(H278),
 C276(H276), C275(H275), C281(H281), C282(H282), C284(H284), C290(H290),
 C288(H288), C287(H287), C297(H297), C295(H295), C307(H307), C305(H305),
 C317(H317), C315(H315)
7.d Fitted hexagon refined as free rotating group:
 C3(C8,C7,C6,C5,C4), C9(C10,C11,C12,C13,C14), C15(C16,C17,C18,C19,C20), C24(N4,
 C28,C27,C26,C25), C34(N5,C38,C37,C36,C35), C48(N6,C44,C45,C46,C47), C53(C54,
 C55,C56,C57,C58), C59(C64,C63,C62,C61,C60), C65(C66,C67,C68,C69,C70), C73(C74,
 C75,C76,C77,C78), C79(C84,C83,C82,C81,C80), C85(C90,C89,C88,C87,C86), C94(C95,
 C96,C97,C98,N10), C104(N11,C108,C107,C106,C105), C114(C115,C116,C117,C118,N12),
  N206(C248,C247,C246,C245,C244), C203(C204,C205,C206,C207,C208), C209(C214,
 C213,C212,C211,C210), C215(C220,C219,C218,C217,C216), C224(C225,C226,C227,C228,
 N204), C234(C235,C236,C237,C238,N205), C254(C253,C258,C257,C256,C255),
 C262(C263,C264,C259,C260,C261), C265(C266,C267,C268,C269,C270), C273(C278,C277,
 C276,C275,C274), C279(C280,C281,C282,C283,C284), C285(C290,C289,C288,C287,
 C286), C294(N210,C298,C297,C296,C295), C308(C307,C306,C305,C304,N211),
 C314(N212,C318,C317,C316,C315)
;
_smtbx_masks_special_details
;
A solvent mask was calculated and 2588 electrons were 
found in a volume of 13790\%A^3^ in 1 void per unit cell. 
This is consistent with the presence of 
6[C4H8O2], 9[C4H8O] per Asymmetric Unit 
which account for 2592 electrons 
per unit cell.
;
_smtbx_masks_void_probe_radius 1.2
_smtbx_masks_void_truncation_radius 1.2
_olex2_diffrn_ambient_temperature_device 'Oxford Cryosystems'
_olex2_exptl_crystal_mounting_method 'The crystal was mounted on a MITIGEN holder in oil'
_olex2_submission_original_sample_id k51_409
_olex2_submission_special_instructions 'No special instructions were received'
_oxdiff_exptl_absorpt_empirical_details
;
Empirical correction (ABSPACK) includes:
- Absorption correction using spherical harmonics
- Frame scaling
- Detector area scaling
;
_oxdiff_exptl_absorpt_empirical_full_max 1.918
_oxdiff_exptl_absorpt_empirical_full_min 0.535

loop_
_space_group_symop_operation_xyz
'x, y, z'
'x+1/2, -y, z+1/2'

loop_
_atom_site_label
_atom_site_type_symbol
_atom_site_fract_x
_atom_site_fract_y
_atom_site_fract_z
_atom_site_U_iso_or_equiv
_atom_site_adp_type
_atom_site_occupancy
_atom_site_site_symmetry_order
_atom_site_calc_flag
_atom_site_refinement_flags_posn
_atom_site_refinement_flags_adp
_atom_site_refinement_flags_occupancy
_atom_site_disorder_assembly
_atom_site_disorder_group
O1 O 0.7694(4) 0.4032(2) 0.2356(3) 0.114(3) Uani 1 1 d . U . . .
O2 O 0.3770(4) 0.5461(2) 0.4337(3) 0.115(3) Uani 1 1 d . U . . .
O3 O 0.3596(6) 0.2747(3) 0.4047(5) 0.196(5) Uani 1 1 d . U . . .
O4 O 0.5980(4) 0.4413(3) 0.4665(3) 0.130(2) Uani 1 1 d D U . . .
O5 O 0.5799(5) 0.3943(3) 0.4803(4) 0.172(4) Uani 1 1 d D U . . .
O6 O 0.9181(4) 0.5386(2) 0.7138(2) 0.111(3) Uani 1 1 d . U . . .
O7 O 0.5076(3) 0.40963(18) 0.9107(2) 0.082(2) Uani 1 1 d . U . . .
O8 O 0.8972(6) 0.2710(3) 0.7564(4) 0.164(4) Uani 1 1 d . U . . .
O9 O 0.6741(4) 0.4286(2) 0.6784(3) 0.130(2) Uani 1 1 d D U . . .
O10 O 0.7607(4) 0.3995(3) 0.6545(3) 0.142(3) Uani 1 1 d D U . . .
N1 N 0.7421(3) 0.4283(2) 0.3136(3) 0.076(2) Uani 1 1 d D U . . .
H1 H 0.759957 0.433383 0.344589 0.091 Uiso 1 1 calc R U . . .
N2 N 0.3911(4) 0.4970(3) 0.4761(3) 0.086(2) Uani 1 1 d D U . . .
H2 H 0.388964 0.488127 0.507517 0.103 Uiso 1 1 calc R U . . .
N3 N 0.4614(5) 0.3000(3) 0.4299(5) 0.132(3) Uani 1 1 d D U . . .
H3 H 0.490477 0.300329 0.456426 0.158 Uiso 1 1 calc R U . . .
N7 N 0.8886(4) 0.4972(2) 0.6696(3) 0.081(2) Uani 1 1 d D U . . .
H7 H 0.886343 0.489287 0.637393 0.097 Uiso 1 1 calc R U . . .
N8 N 0.5364(3) 0.4328(2) 0.8335(3) 0.075(2) Uani 1 1 d D U . . .
H8 H 0.521699 0.444575 0.806922 0.090 Uiso 1 1 calc R U . . .
N9 N 0.8044(5) 0.2947(2) 0.7267(3) 0.102(2) Uani 1 1 d D U . . .
H9 H 0.766464 0.290513 0.710356 0.122 Uiso 1 1 calc R U . . .
C1 C 0.5274(5) 0.4107(3) 0.4050(3) 0.0806(15) Uani 1 1 d . U . . .
C2 C 0.4676(5) 0.4145(3) 0.3101(4) 0.0817(17) Uani 1 1 d . U . . .
H2A H 0.444346 0.415673 0.274682 0.098 Uiso 1 1 calc R U . . .
C3 C 0.5719(3) 0.41741(19) 0.35653(17) 0.076(2) Uani 1 1 d G U . . .
C8 C 0.6393(3) 0.42345(19) 0.35740(17) 0.072(2) Uani 1 1 d G U . . .
H8A H 0.663722 0.423525 0.390080 0.087 Uiso 1 1 calc R U . . .
C7 C 0.6711(2) 0.42938(19) 0.3105(2) 0.076(2) Uani 1 1 d DG U . . .
C6 C 0.6354(3) 0.42928(19) 0.26264(18) 0.084(3) Uani 1 1 d G U . . .
H6 H 0.657143 0.433331 0.230562 0.100 Uiso 1 1 calc R U . . .
C5 C 0.5680(3) 0.42323(19) 0.26177(17) 0.080(2) Uani 1 1 d G U . . .
H5 H 0.543646 0.423161 0.229088 0.096 Uiso 1 1 calc R U . . .
C4 C 0.5363(2) 0.4173(2) 0.3087(2) 0.077(2) Uani 1 1 d G U . . .
C9 C 0.4752(3) 0.43531(16) 0.4006(2) 0.0779(18) Uani 1 1 d G U . . .
C10 C 0.4400(3) 0.43707(15) 0.35262(19) 0.0792(19) Uani 1 1 d G U . . .
C11 C 0.3893(3) 0.45892(17) 0.34596(18) 0.084(2) Uani 1 1 d G U . . .
H11 H 0.365243 0.460117 0.313196 0.101 Uiso 1 1 calc R U . . .
C12 C 0.3738(3) 0.47901(15) 0.3872(2) 0.081(2) Uani 1 1 d G U . . .
H12 H 0.339164 0.493939 0.382663 0.097 Uiso 1 1 calc R U . . .
C13 C 0.4090(3) 0.47725(15) 0.4352(2) 0.083(2) Uani 1 1 d DG U . . .
C14 C 0.4597(3) 0.45540(17) 0.44182(17) 0.080(2) Uani 1 1 d G U . . .
H14 H 0.483792 0.454198 0.474580 0.096 Uiso 1 1 calc R U . . .
C15 C 0.4917(3) 0.38121(17) 0.3889(3) 0.0875(18) Uani 1 1 d G U . . .
C16 C 0.4565(4) 0.38292(17) 0.3410(3) 0.0915(19) Uani 1 1 d G U . . .
C17 C 0.4207(4) 0.3570(2) 0.3226(2) 0.110(3) Uani 1 1 d G U . . .
H17 H 0.396559 0.358130 0.289907 0.132 Uiso 1 1 calc R U . . .
C18 C 0.4202(4) 0.32931(17) 0.3522(3) 0.121(3) Uani 1 1 d G U . . .
H18 H 0.395726 0.311569 0.339603 0.146 Uiso 1 1 calc R U . . .
C19 C 0.4555(4) 0.32760(17) 0.4001(3) 0.115(3) Uani 1 1 d DG U . . .
C20 C 0.4912(3) 0.3536(2) 0.4185(2) 0.103(2) Uani 1 1 d G U . . .
H20 H 0.515363 0.352387 0.451193 0.123 Uiso 1 1 calc R U . . .
C21 C 0.5676(4) 0.4123(3) 0.4520(4) 0.098(2) Uani 1 1 d D U . . .
C22 C 0.6376(5) 0.4490(3) 0.5080(4) 0.121(4) Uani 1 1 d . U . . .
H22A H 0.649708 0.471343 0.505697 0.181 Uiso 1 1 calc R U . . .
H22B H 0.614542 0.445253 0.540893 0.181 Uiso 1 1 calc R U . . .
H22C H 0.677647 0.436037 0.507625 0.181 Uiso 1 1 calc R U . . .
C23 C 0.7851(5) 0.4207(3) 0.2763(4) 0.090(2) Uani 1 1 d D U . . .
C24 C 0.8507(2) 0.42530(19) 0.2894(2) 0.090(2) Uani 1 1 d G U . . .
N4 N 0.8618(2) 0.44442(16) 0.33342(19) 0.087(2) Uani 1 1 d G U . . .
C28 C 0.9247(3) 0.45607(18) 0.3449(2) 0.091(2) Uani 1 1 d DG U . . .
C27 C 0.9765(2) 0.4486(2) 0.3124(3) 0.109(3) Uani 1 1 d G U . . .
H27 H 1.019485 0.456556 0.320327 0.131 Uiso 1 1 calc R U . . .
C26 C 0.9654(3) 0.4295(2) 0.2684(3) 0.126(3) Uani 1 1 d DG U . . .
C25 C 0.9026(3) 0.4178(2) 0.2569(2) 0.112(3) Uani 1 1 d G U . . .
H25 H 0.895001 0.404755 0.226778 0.134 Uiso 1 1 calc R U . . .
C29 C 1.0215(6) 0.4233(3) 0.2295(4) 0.148(3) Uani 1 1 d D U . . .
C30 C 0.9982(6) 0.4056(4) 0.1811(5) 0.188(5) Uani 1 1 d D U . . .
H30A H 0.965384 0.418240 0.161340 0.283 Uiso 1 1 calc R U . . .
H30B H 1.035756 0.401296 0.158680 0.283 Uiso 1 1 calc R U . . .
H30C H 0.978168 0.385567 0.191662 0.283 Uiso 1 1 calc R U . . .
C31 C 1.0514(8) 0.4553(4) 0.2133(6) 0.188(5) Uani 1 1 d D U . . .
H31A H 1.066493 0.466790 0.245093 0.282 Uiso 1 1 calc R U . . .
H31B H 1.088838 0.451662 0.190474 0.282 Uiso 1 1 calc R U . . .
H31C H 1.017786 0.467835 0.194131 0.282 Uiso 1 1 calc R U . . .
C32 C 1.0720(7) 0.4055(4) 0.2623(5) 0.171(5) Uani 1 1 d D U . . .
H32A H 1.085321 0.418228 0.293276 0.257 Uiso 1 1 calc R U . . .
H32B H 1.053105 0.385553 0.274088 0.257 Uiso 1 1 calc R U . . .
H32C H 1.110693 0.401283 0.241106 0.257 Uiso 1 1 calc R U . . .
C33 C 0.3763(5) 0.5282(3) 0.4738(4) 0.090(2) Uani 1 1 d D U . . .
C34 C 0.3534(4) 0.54398(18) 0.52214(18) 0.090(2) Uani 1 1 d G U . . .
N5 N 0.3482(3) 0.52468(15) 0.5663(2) 0.090(2) Uani 1 1 d G U . . .
C38 C 0.3266(4) 0.53714(17) 0.61354(19) 0.089(2) Uani 1 1 d DG U . . .
C37 C 0.3102(4) 0.56891(18) 0.6167(2) 0.091(3) Uani 1 1 d G U . . .
H37 H 0.295391 0.577435 0.649020 0.109 Uiso 1 1 calc R U . . .
C36 C 0.3154(4) 0.58822(15) 0.5726(3) 0.094(2) Uani 1 1 d G U . . .
C35 C 0.3370(4) 0.57575(17) 0.5253(2) 0.096(3) Uani 1 1 d G U . . .
H35 H 0.340599 0.588947 0.495157 0.115 Uiso 1 1 calc R U . . .
C39 C 0.2993(5) 0.6213(3) 0.5777(4) 0.102(2) Uani 1 1 d D U . . .
C40 C 0.3123(6) 0.6437(3) 0.5273(4) 0.117(4) Uani 1 1 d D U . . .
H40A H 0.299521 0.665426 0.535491 0.175 Uiso 1 1 calc R U . . .
H40B H 0.359232 0.643118 0.519102 0.175 Uiso 1 1 calc R U . . .
H40C H 0.286024 0.636173 0.496643 0.175 Uiso 1 1 calc R U . . .
C41 C 0.2207(5) 0.6280(3) 0.5881(5) 0.118(4) Uani 1 1 d D U . . .
H41A H 0.213269 0.650775 0.591170 0.177 Uiso 1 1 calc R U . . .
H41B H 0.193786 0.619630 0.558512 0.177 Uiso 1 1 calc R U . . .
H41C H 0.208255 0.617597 0.620986 0.177 Uiso 1 1 calc R U . . .
C42 C 0.3377(7) 0.6391(3) 0.6275(4) 0.121(3) Uani 1 1 d D U . . .
H42A H 0.324326 0.661303 0.628362 0.182 Uiso 1 1 calc R U . . .
H42B H 0.326127 0.628832 0.660666 0.182 Uiso 1 1 calc R U . . .
H42C H 0.385447 0.637735 0.623058 0.182 Uiso 1 1 calc R U . . .
C43 C 0.4269(8) 0.2725(4) 0.4226(7) 0.164(3) Uani 1 1 d D U . . .
C48 C 0.5109(4) 0.2268(3) 0.5271(4) 0.175(3) Uani 1 1 d DG U . . .
N6 N 0.4977(5) 0.2477(3) 0.4859(5) 0.180(4) Uani 1 1 d G U . . .
C44 C 0.4386(6) 0.2457(3) 0.4568(4) 0.183(3) Uani 1 1 d G U . . .
C45 C 0.3926(5) 0.2226(3) 0.4690(5) 0.204(4) Uani 1 1 d G U . . .
H45 H 0.352212 0.221216 0.449149 0.245 Uiso 1 1 calc R U . . .
C46 C 0.4059(5) 0.2017(3) 0.5103(5) 0.205(4) Uani 1 1 d DG U . . .
C47 C 0.4650(6) 0.2038(3) 0.5393(4) 0.194(4) Uani 1 1 d G U . . .
H47 H 0.474048 0.189435 0.567496 0.233 Uiso 1 1 calc R U . . .
C49 C 0.3499(8) 0.1771(4) 0.5151(7) 0.227(5) Uani 1 1 d D U . . .
C50 C 0.2871(9) 0.1934(4) 0.5317(9) 0.233(6) Uani 1 1 d D U . . .
H50A H 0.271258 0.207412 0.503330 0.350 Uiso 1 1 calc R U . . .
H50B H 0.253337 0.177477 0.538694 0.350 Uiso 1 1 calc R U . . .
H50C H 0.296259 0.205699 0.563898 0.350 Uiso 1 1 calc R U . . .
C51 C 0.3335(10) 0.1611(4) 0.4622(7) 0.227(6) Uani 1 1 d D U . . .
H51A H 0.318078 0.176914 0.436458 0.340 Uiso 1 1 calc R U . . .
H51B H 0.373127 0.150713 0.449209 0.340 Uiso 1 1 calc R U . . .
H51C H 0.298850 0.145280 0.466921 0.340 Uiso 1 1 calc R U . . .
C52 C 0.3744(10) 0.1554(5) 0.5589(8) 0.246(7) Uani 1 1 d D U . . .
H52A H 0.414957 0.144885 0.548072 0.370 Uiso 1 1 calc R U . . .
H52B H 0.383611 0.167710 0.591033 0.370 Uiso 1 1 calc R U . . .
H52C H 0.340689 0.139487 0.565829 0.370 Uiso 1 1 calc R U . . .
C53 C 0.9336(3) 0.47472(18) 0.3942(2) 0.088(2) Uani 1 1 d DG U . . .
C54 C 0.8875(3) 0.47214(18) 0.4336(2) 0.093(3) Uani 1 1 d G U . . .
H54 H 0.850977 0.458258 0.429005 0.111 Uiso 1 1 calc R U . . .
C55 C 0.8948(3) 0.48987(18) 0.4796(2) 0.095(3) Uani 1 1 d G U . . .
H55 H 0.863335 0.488110 0.506516 0.114 Uiso 1 1 calc R U . . .
C56 C 0.9483(3) 0.51018(18) 0.4863(2) 0.088(2) Uani 1 1 d DG U . . .
C57 C 0.9944(3) 0.51276(18) 0.4469(2) 0.088(3) Uani 1 1 d G U . . .
H57 H 1.030890 0.526645 0.451449 0.105 Uiso 1 1 calc R U . . .
C58 C 0.9870(3) 0.49503(17) 0.40085(19) 0.094(3) Uani 1 1 d G U . . .
H58 H 1.018533 0.496794 0.373937 0.113 Uiso 1 1 calc R U . . .
C59 C 0.3353(3) 0.51773(19) 0.6605(2) 0.088(2) Uani 1 1 d DG U . . .
C64 C 0.3911(3) 0.49933(19) 0.6706(2) 0.102(3) Uani 1 1 d G U . . .
H64 H 0.426030 0.499365 0.646398 0.122 Uiso 1 1 calc R U . . .
C63 C 0.3956(3) 0.4809(2) 0.7160(2) 0.097(3) Uani 1 1 d G U . . .
H63 H 0.433711 0.468321 0.722861 0.117 Uiso 1 1 calc R U . . .
C62 C 0.3444(3) 0.48085(17) 0.7514(2) 0.086(2) Uani 1 1 d DG U . . .
C61 C 0.2887(3) 0.49925(17) 0.7413(2) 0.083(2) Uani 1 1 d G U . . .
H61 H 0.253721 0.499216 0.765519 0.099 Uiso 1 1 calc R U . . .
C60 C 0.2841(3) 0.51769(19) 0.6959(2) 0.091(3) Uani 1 1 d G U . . .
H60 H 0.246038 0.530260 0.689056 0.109 Uiso 1 1 calc R U . . .
C65 C 0.5847(4) 0.2216(3) 0.5365(4) 0.160(3) Uani 1 1 d DG U . . .
C66 C 0.6070(5) 0.2502(2) 0.5571(4) 0.150(3) Uani 1 1 d G U . . .
H66 H 0.580123 0.268526 0.553603 0.180 Uiso 1 1 calc R U . . .
C67 C 0.6684(5) 0.2521(2) 0.5827(4) 0.137(3) Uani 1 1 d G U . . .
H67 H 0.683622 0.271643 0.596807 0.165 Uiso 1 1 calc R U . . .
C68 C 0.7077(4) 0.2253(3) 0.5878(3) 0.131(3) Uani 1 1 d DG U . . .
C69 C 0.6855(5) 0.1967(2) 0.5673(4) 0.143(3) Uani 1 1 d G U . . .
H69 H 0.712311 0.178369 0.570737 0.172 Uiso 1 1 calc R U . . .
C70 C 0.6240(5) 0.1948(2) 0.5416(4) 0.158(3) Uani 1 1 d G U . . .
H70 H 0.608811 0.175251 0.527534 0.190 Uiso 1 1 calc R U . . .
C71 C 0.7448(5) 0.4087(3) 0.7402(3) 0.0785(14) Uani 1 1 d . U . . .
C72 C 0.8139(5) 0.4142(3) 0.8305(3) 0.0755(16) Uani 1 1 d . U . . .
H72 H 0.839341 0.415992 0.864838 0.091 Uiso 1 1 calc R U . . .
C73 C 0.8043(3) 0.43371(15) 0.7429(2) 0.0783(18) Uani 1 1 d G U . . .
C74 C 0.8371(3) 0.43578(14) 0.79187(19) 0.0758(18) Uani 1 1 d G U . . .
C75 C 0.8863(3) 0.45821(16) 0.80021(17) 0.074(2) Uani 1 1 d G U . . .
H75 H 0.908676 0.459622 0.833670 0.088 Uiso 1 1 calc R U . . .
C76 C 0.9027(3) 0.47858(15) 0.7596(2) 0.079(2) Uani 1 1 d G U . . .
H76 H 0.936396 0.493913 0.765294 0.094 Uiso 1 1 calc R U . . .
C77 C 0.8700(3) 0.47652(14) 0.71063(19) 0.081(2) Uani 1 1 d DG U . . .
C78 C 0.8208(3) 0.45408(17) 0.70229(16) 0.079(2) Uani 1 1 d G U . . .
H78 H 0.798358 0.452672 0.668828 0.094 Uiso 1 1 calc R U . . .
C79 C 0.7040(3) 0.41848(19) 0.78943(17) 0.077(2) Uani 1 1 d G U . . .
C84 C 0.6356(2) 0.42095(19) 0.78919(17) 0.078(2) Uani 1 1 d G U . . .
H84 H 0.610801 0.419242 0.756844 0.094 Uiso 1 1 calc R U . . .
C83 C 0.6035(2) 0.42591(19) 0.8363(2) 0.076(2) Uani 1 1 d DG U . . .
C82 C 0.6398(3) 0.42840(19) 0.88363(18) 0.078(2) Uani 1 1 d G U . . .
H82 H 0.617861 0.431794 0.915817 0.093 Uiso 1 1 calc R U . . .
C81 C 0.7082(3) 0.4259(2) 0.88386(17) 0.076(2) Uani 1 1 d G U . . .
H81 H 0.732981 0.427644 0.916215 0.091 Uiso 1 1 calc R U . . .
C80 C 0.7403(2) 0.4210(2) 0.8368(2) 0.076(2) Uani 1 1 d G U . . .
C85 C 0.7819(3) 0.37793(16) 0.7594(2) 0.0745(16) Uani 1 1 d G U . . .
C90 C 0.7782(3) 0.34905(19) 0.73342(19) 0.0773(19) Uani 1 1 d G U . . .
H90 H 0.754121 0.347242 0.700764 0.093 Uiso 1 1 calc R U . . .
C89 C 0.8099(3) 0.32280(15) 0.7552(3) 0.087(2) Uani 1 1 d DG U . . .
C88 C 0.8452(3) 0.32544(15) 0.8030(3) 0.088(2) Uani 1 1 d G U . . .
H88 H 0.866790 0.307504 0.817940 0.106 Uiso 1 1 calc R U . . .
C87 C 0.8488(3) 0.35432(19) 0.82897(19) 0.085(2) Uani 1 1 d G U . . .
H87 H 0.872954 0.356128 0.861628 0.103 Uiso 1 1 calc R U . . .
C86 C 0.8172(3) 0.38057(14) 0.8071(2) 0.0734(17) Uani 1 1 d G U . . .
C91 C 0.7191(5) 0.4145(2) 0.6898(4) 0.101(2) Uani 1 1 d D U . . .
C92 C 0.6282(9) 0.4485(5) 0.6459(6) 0.190(6) Uani 1 1 d . U . . .
H92A H 0.588639 0.453070 0.665910 0.285 Uiso 1 1 calc R U . . .
H92B H 0.650066 0.468388 0.636998 0.285 Uiso 1 1 calc R U . . .
H92C H 0.615557 0.437302 0.613247 0.285 Uiso 1 1 calc R U . . .
C93 C 0.9093(6) 0.5276(3) 0.6734(4) 0.093(2) Uani 1 1 d D U . . .
C94 C 0.9263(4) 0.54049(17) 0.62380(16) 0.096(2) Uani 1 1 d G U . . .
C95 C 0.9467(4) 0.57173(17) 0.6204(2) 0.102(3) Uani 1 1 d G U . . .
H95 H 0.946535 0.584855 0.650877 0.123 Uiso 1 1 calc R U . . .
C96 C 0.9672(4) 0.58375(14) 0.5725(2) 0.103(2) Uani 1 1 d DG U . . .
C97 C 0.9674(4) 0.56454(16) 0.52795(18) 0.093(3) Uani 1 1 d G U . . .
H97 H 0.981498 0.572760 0.495199 0.112 Uiso 1 1 calc R U . . .
C98 C 0.9471(4) 0.53331(16) 0.53133(17) 0.087(2) Uani 1 1 d DG U . . .
N10 N 0.9265(3) 0.52129(14) 0.5793(2) 0.091(2) Uani 1 1 d G U . . .
C99 C 0.9891(6) 0.6187(3) 0.5719(4) 0.117(3) Uani 1 1 d D U . . .
C100 C 1.0197(7) 0.6311(3) 0.6231(4) 0.135(4) Uani 1 1 d D U . . .
H10A H 1.053361 0.616282 0.636398 0.203 Uiso 1 1 calc R U . . .
H10B H 1.040229 0.651672 0.616703 0.203 Uiso 1 1 calc R U . . .
H10C H 0.985478 0.633508 0.649355 0.203 Uiso 1 1 calc R U . . .
C101 C 1.0494(6) 0.6211(3) 0.5336(4) 0.128(4) Uani 1 1 d D U . . .
H10D H 1.035736 0.613614 0.498332 0.192 Uiso 1 1 calc R U . . .
H10E H 1.063766 0.643151 0.531401 0.192 Uiso 1 1 calc R U . . .
H10F H 1.085925 0.608128 0.547533 0.192 Uiso 1 1 calc R U . . .
C102 C 0.9345(7) 0.6369(4) 0.5416(5) 0.151(4) Uani 1 1 d D U . . .
H10G H 0.921091 0.625187 0.509686 0.227 Uiso 1 1 calc R U . . .
H10H H 0.896471 0.639568 0.564190 0.227 Uiso 1 1 calc R U . . .
H10I H 0.951221 0.657731 0.531538 0.227 Uiso 1 1 calc R U . . .
C103 C 0.4910(4) 0.4225(3) 0.8696(3) 0.071(2) Uani 1 1 d D U . . .
C104 C 0.4260(2) 0.43538(17) 0.8592(2) 0.072(2) Uani 1 1 d G U . . .
N11 N 0.4150(2) 0.45293(15) 0.81334(17) 0.069(2) Uani 1 1 d G U . . .
C108 C 0.3536(3) 0.46653(17) 0.80296(18) 0.077(2) Uani 1 1 d DG U . . .
C107 C 0.3032(2) 0.46259(19) 0.8385(2) 0.085(3) Uani 1 1 d G U . . .
H107 H 0.261196 0.471893 0.831364 0.101 Uiso 1 1 calc R U . . .
C106 C 0.3142(2) 0.44505(19) 0.8843(2) 0.097(2) Uani 1 1 d DG U . . .
C105 C 0.3756(3) 0.43144(18) 0.8947(2) 0.083(3) Uani 1 1 d G U . . .
H105 H 0.383132 0.419448 0.926028 0.099 Uiso 1 1 calc R U . . .
C109 C 0.2580(5) 0.4429(3) 0.9282(3) 0.110(3) Uani 1 1 d D U . . .
C110 C 0.1997(5) 0.4217(3) 0.9033(4) 0.117(3) Uani 1 1 d D U . . .
H11A H 0.216122 0.400287 0.897034 0.175 Uiso 1 1 calc R U . . .
H11B H 0.163323 0.420791 0.927926 0.175 Uiso 1 1 calc R U . . .
H11C H 0.183982 0.430934 0.869747 0.175 Uiso 1 1 calc R U . . .
C111 C 0.2308(6) 0.4769(3) 0.9379(4) 0.126(3) Uani 1 1 d D U . . .
H11D H 0.213251 0.485658 0.904484 0.188 Uiso 1 1 calc R U . . .
H11E H 0.195506 0.475959 0.963551 0.188 Uiso 1 1 calc R U . . .
H11F H 0.266524 0.490401 0.951807 0.188 Uiso 1 1 calc R U . . .
C112 C 0.2860(6) 0.4289(4) 0.9819(4) 0.128(4) Uani 1 1 d D U . . .
H11G H 0.303109 0.407652 0.975966 0.191 Uiso 1 1 calc R U . . .
H11H H 0.321741 0.442478 0.995766 0.191 Uiso 1 1 calc R U . . .
H11I H 0.250723 0.428036 1.007509 0.191 Uiso 1 1 calc R U . . .
C113 C 0.8528(7) 0.2738(3) 0.7226(6) 0.118(3) Uani 1 1 d D U . . .
C114 C 0.8405(4) 0.24818(18) 0.6843(3) 0.113(2) Uani 1 1 d G U . . .
C115 C 0.8857(3) 0.2238(2) 0.6791(3) 0.114(3) Uani 1 1 d G U . . .
H115 H 0.924470 0.223191 0.701171 0.137 Uiso 1 1 calc R U . . .
C116 C 0.8742(4) 0.20026(18) 0.6417(3) 0.119(3) Uani 1 1 d DG U . . .
C117 C 0.8175(4) 0.20113(18) 0.6094(3) 0.122(3) Uani 1 1 d G U . . .
H117 H 0.809687 0.185048 0.583769 0.146 Uiso 1 1 calc R U . . .
C118 C 0.7724(3) 0.2255(2) 0.6145(3) 0.120(3) Uani 1 1 d DG U . . .
N12 N 0.7839(4) 0.24904(18) 0.6520(3) 0.115(2) Uani 1 1 d G U . . .
C119 C 0.9300(6) 0.1754(3) 0.6298(5) 0.136(3) Uani 1 1 d D U . . .
C120 C 0.9913(7) 0.1942(3) 0.6110(6) 0.155(4) Uani 1 1 d D U . . .
H12A H 0.980028 0.205141 0.577813 0.233 Uiso 1 1 calc R U . . .
H12B H 1.004645 0.209674 0.638061 0.233 Uiso 1 1 calc R U . . .
H12C H 1.027856 0.179541 0.605327 0.233 Uiso 1 1 calc R U . . .
C121 C 0.9479(7) 0.1585(3) 0.6813(5) 0.136(4) Uani 1 1 d D U . . .
H12D H 0.962791 0.173946 0.707903 0.204 Uiso 1 1 calc R U . . .
H12E H 0.909085 0.147318 0.693929 0.204 Uiso 1 1 calc R U . . .
H12F H 0.983353 0.143323 0.675245 0.204 Uiso 1 1 calc R U . . .
C122 C 0.9068(8) 0.1511(3) 0.5885(6) 0.157(4) Uani 1 1 d D U . . .
H12G H 0.895133 0.161919 0.555205 0.236 Uiso 1 1 calc R U . . .
H12H H 0.942267 0.135970 0.582545 0.236 Uiso 1 1 calc R U . . .
H12I H 0.867998 0.139964 0.601228 0.236 Uiso 1 1 calc R U . . .
O201 O 0.1551(4) 1.04250(17) 0.3044(2) 0.085(2) Uani 1 1 d . U . . .
O202 O 0.1509(5) 0.7700(3) 0.2662(4) 0.162(4) Uani 1 1 d . U . . .
O203 O 0.5500(4) 0.9068(2) 0.1079(3) 0.121(3) Uani 1 1 d . U . . .
O204 O 0.3146(5) 0.8979(3) 0.3635(3) 0.152(3) Uani 1 1 d D U . . .
O205 O 0.3997(5) 0.9026(3) 0.3362(3) 0.177(4) Uani 1 1 d D U . . .
O206 O 0.2871(3) 0.9080(2) 0.7822(2) 0.096(3) Uani 1 1 d . U . . .
O207 O 0.6858(7) 0.7710(3) 0.6256(6) 0.226(6) Uani 1 1 d . U . . .
O208 O 0.6926(5) 1.0424(2) 0.5848(3) 0.124(3) Uani 1 1 d . U . . .
O209 O 0.5161(5) 0.8968(3) 0.5227(3) 0.154(3) Uani 1 1 d D U . . .
O210 O 0.4473(5) 0.9361(3) 0.5540(3) 0.172(4) Uani 1 1 d D U . . .
N201 N 0.1682(4) 0.9921(2) 0.3493(3) 0.081(2) Uani 1 1 d D U . . .
H201 H 0.170426 0.983317 0.380850 0.097 Uiso 1 1 calc R U . . .
N202 N 0.2463(5) 0.7951(2) 0.2936(3) 0.102(2) Uani 1 1 d D U . . .
H202 H 0.277157 0.794503 0.318811 0.123 Uiso 1 1 calc R U . . .
N203 N 0.5219(3) 0.9335(2) 0.1828(3) 0.089(2) Uani 1 1 d D U . . .
H203 H 0.538395 0.942568 0.211561 0.106 Uiso 1 1 calc R U . . .
N206 N 0.6438(2) 0.95132(19) 0.20300(19) 0.102(2) Uani 1 1 d G U . . .
C248 C 0.7071(3) 0.9625(2) 0.2143(2) 0.104(3) Uani 1 1 d DG U . . .
C247 C 0.7568(2) 0.9579(2) 0.1784(3) 0.119(3) Uani 1 1 d G U . . .
H247 H 0.800080 0.965534 0.186070 0.143 Uiso 1 1 calc R U . . .
C246 C 0.7432(3) 0.9420(2) 0.1312(2) 0.132(3) Uani 1 1 d DG U . . .
C245 C 0.6799(3) 0.9307(2) 0.1200(2) 0.125(3) Uani 1 1 d G U . . .
H245 H 0.670604 0.919876 0.087727 0.150 Uiso 1 1 calc R U . . .
C244 C 0.6302(3) 0.9354(2) 0.1558(2) 0.106(3) Uani 1 1 d G U . . .
N207 N 0.3150(3) 0.9305(2) 0.7065(3) 0.077(2) Uani 1 1 d D U . . .
H207 H 0.300155 0.941934 0.679664 0.092 Uiso 1 1 calc R U . . .
N208 N 0.5904(7) 0.7945(3) 0.5979(5) 0.164(3) Uani 1 1 d D U . . .
H208 H 0.551014 0.787760 0.587696 0.197 Uiso 1 1 calc R U . . .
N209 N 0.6668(5) 0.9982(3) 0.5393(3) 0.098(2) Uani 1 1 d D U . . .
H209 H 0.666616 0.989124 0.507971 0.118 Uiso 1 1 calc R U . . .
C201 C 0.3092(5) 0.9064(3) 0.2733(3) 0.0724(14) Uani 1 1 d . U . . .
C202 C 0.2437(4) 0.9105(3) 0.1827(3) 0.0657(15) Uani 1 1 d . U . . .
H20A H 0.218323 0.911442 0.148150 0.079 Uiso 1 1 calc R U . . .
C203 C 0.2550(3) 0.93299(15) 0.27201(19) 0.0702(18) Uani 1 1 d G U . . .
C204 C 0.2205(3) 0.93417(14) 0.22370(17) 0.0661(17) Uani 1 1 d G U . . .
C205 C 0.1687(3) 0.95538(15) 0.21625(16) 0.070(2) Uani 1 1 d G U . . .
H205 H 0.145169 0.956181 0.183238 0.085 Uiso 1 1 calc R U . . .
C206 C 0.1515(3) 0.97541(15) 0.2571(2) 0.077(2) Uani 1 1 d G U . . .
H206 H 0.116128 0.989904 0.252018 0.092 Uiso 1 1 calc R U . . .
C207 C 0.1860(3) 0.97423(14) 0.30541(18) 0.079(2) Uani 1 1 d DG U . . .
C208 C 0.2377(3) 0.95302(15) 0.31286(15) 0.068(2) Uani 1 1 d G U . . .
H20B H 0.261304 0.952219 0.345877 0.082 Uiso 1 1 calc R U . . .
C209 C 0.2788(3) 0.87749(14) 0.2555(2) 0.0728(17) Uani 1 1 d G U . . .
C214 C 0.2804(3) 0.84917(17) 0.28321(19) 0.084(2) Uani 1 1 d G U . . .
H214 H 0.304812 0.847622 0.315767 0.100 Uiso 1 1 calc R U . . .
C213 C 0.2462(4) 0.82311(14) 0.2633(2) 0.091(2) Uani 1 1 d DG U . . .
C212 C 0.2105(3) 0.82538(14) 0.2157(2) 0.095(3) Uani 1 1 d G U . . .
H212 H 0.187142 0.807571 0.202065 0.114 Uiso 1 1 calc R U . . .
C211 C 0.2089(3) 0.85370(17) 0.18795(19) 0.082(2) Uani 1 1 d G U . . .
H211 H 0.184501 0.855249 0.155402 0.098 Uiso 1 1 calc R U . . .
C210 C 0.2431(3) 0.87976(14) 0.2079(2) 0.0702(17) Uani 1 1 d G U . . .
C215 C 0.3544(2) 0.91642(18) 0.22565(15) 0.0687(19) Uani 1 1 d G U . . .
C220 C 0.4220(2) 0.92185(19) 0.22610(16) 0.075(2) Uani 1 1 d G U . . .
H220 H 0.447062 0.920684 0.258409 0.090 Uiso 1 1 calc R U . . .
C219 C 0.4530(2) 0.9290(2) 0.1793(2) 0.081(2) Uani 1 1 d DG U . . .
C218 C 0.4164(2) 0.93070(19) 0.13202(16) 0.078(2) Uani 1 1 d G U . . .
H218 H 0.437580 0.935579 0.100029 0.093 Uiso 1 1 calc R U . . .
C217 C 0.3488(2) 0.92527(18) 0.13157(15) 0.072(2) Uani 1 1 d G U . . .
H217 H 0.323718 0.926432 0.099259 0.086 Uiso 1 1 calc R U . . .
C216 C 0.31775(19) 0.91813(18) 0.17838(19) 0.0676(19) Uani 1 1 d G U . . .
C221 C 0.3441(5) 0.90251(16) 0.3229(4) 0.102(2) Uani 1 1 d D U . . .
C222 C 0.3294(7) 0.8944(3) 0.4164(4) 0.129(4) Uani 1 1 d . U . . .
H22D H 0.288646 0.890956 0.435498 0.193 Uiso 1 1 calc R U . . .
H22E H 0.358724 0.876193 0.421698 0.193 Uiso 1 1 calc R U . . .
H22F H 0.351441 0.913456 0.429870 0.193 Uiso 1 1 calc R U . . .
C223 C 0.1468(6) 1.0235(3) 0.3450(4) 0.088(2) Uani 1 1 d D U . . .
C224 C 0.1317(4) 1.03993(18) 0.39397(17) 0.086(2) Uani 1 1 d G U . . .
C225 C 0.1117(4) 1.07125(17) 0.3969(2) 0.096(3) Uani 1 1 d G U . . .
H225 H 0.113705 1.084437 0.366590 0.115 Uiso 1 1 calc R U . . .
C226 C 0.0889(4) 1.08326(15) 0.4441(3) 0.099(2) Uani 1 1 d DG U . . .
C227 C 0.0861(4) 1.06396(18) 0.4884(2) 0.089(3) Uani 1 1 d G U . . .
H227 H 0.070463 1.072166 0.520697 0.106 Uiso 1 1 calc R U . . .
C228 C 0.1060(4) 1.03265(16) 0.48551(18) 0.079(2) Uani 1 1 d DG U . . .
N204 N 0.1288(3) 1.02063(14) 0.4383(2) 0.077(2) Uani 1 1 d G U . . .
C229 C 0.0752(6) 1.1167(3) 0.4487(4) 0.117(3) Uani 1 1 d D U . . .
C230 C 0.1114(8) 1.1341(3) 0.4981(5) 0.140(4) Uani 1 1 d D U . . .
H23A H 0.099251 1.156524 0.497896 0.210 Uiso 1 1 calc R U . . .
H23B H 0.097570 1.124402 0.531089 0.210 Uiso 1 1 calc R U . . .
H23C H 0.159295 1.132117 0.495262 0.210 Uiso 1 1 calc R U . . .
C231 C -0.0016(6) 1.1180(4) 0.4593(5) 0.140(4) Uani 1 1 d D U . . .
H23D H -0.015450 1.140018 0.462985 0.209 Uiso 1 1 calc R U . . .
H23E H -0.026154 1.108263 0.429585 0.209 Uiso 1 1 calc R U . . .
H23F H -0.010600 1.106489 0.491939 0.209 Uiso 1 1 calc R U . . .
C232 C 0.0822(7) 1.1376(3) 0.3975(5) 0.139(4) Uani 1 1 d D U . . .
H23G H 0.071685 1.159614 0.405820 0.209 Uiso 1 1 calc R U . . .
H23H H 0.127570 1.136322 0.385351 0.209 Uiso 1 1 calc R U . . .
H23I H 0.051683 1.129950 0.369617 0.209 Uiso 1 1 calc R U . . .
C233 C 0.2076(7) 0.7691(3) 0.2908(5) 0.111(3) Uani 1 1 d D U . . .
C234 C 0.2131(4) 0.74669(16) 0.3321(2) 0.104(2) Uani 1 1 d G U . . .
C235 C 0.1649(3) 0.7247(2) 0.3439(3) 0.108(3) Uani 1 1 d G U . . .
H235 H 0.123300 0.725206 0.325614 0.129 Uiso 1 1 calc R U . . .
C236 C 0.1776(3) 0.70190(17) 0.3824(3) 0.101(2) Uani 1 1 d DG U . . .
C237 C 0.2385(4) 0.70113(15) 0.4092(2) 0.099(3) Uani 1 1 d G U . . .
H237 H 0.247134 0.685557 0.435486 0.119 Uiso 1 1 calc R U . . .
C238 C 0.2867(3) 0.72314(17) 0.3974(2) 0.094(2) Uani 1 1 d DG U . . .
N205 N 0.2740(3) 0.74592(15) 0.3589(2) 0.094(2) Uani 1 1 d G U . . .
C239 C 0.1251(6) 0.6759(3) 0.3891(4) 0.121(3) Uani 1 1 d D U . . .
C240 C 0.0609(7) 0.6909(3) 0.4069(6) 0.140(4) Uani 1 1 d D U . . .
H24A H 0.068432 0.700987 0.441451 0.211 Uiso 1 1 calc R U . . .
H24B H 0.046143 0.706766 0.380975 0.211 Uiso 1 1 calc R U . . .
H24C H 0.027002 0.674562 0.409777 0.211 Uiso 1 1 calc R U . . .
C241 C 0.1165(7) 0.6602(3) 0.3365(4) 0.125(4) Uani 1 1 d D U . . .
H24D H 0.100796 0.675602 0.310177 0.188 Uiso 1 1 calc R U . . .
H24E H 0.158844 0.651460 0.325859 0.188 Uiso 1 1 calc R U . . .
H24F H 0.084132 0.643086 0.339041 0.188 Uiso 1 1 calc R U . . .
C242 C 0.1495(7) 0.6533(3) 0.4323(4) 0.128(4) Uani 1 1 d D U . . .
H24G H 0.154334 0.664727 0.465907 0.192 Uiso 1 1 calc R U . . .
H24H H 0.117538 0.636159 0.435991 0.192 Uiso 1 1 calc R U . . .
H24I H 0.192250 0.644533 0.422809 0.192 Uiso 1 1 calc R U . . .
C243 C 0.5658(5) 0.9247(3) 0.1444(4) 0.101(3) Uani 1 1 d D U . . .
C249 C 0.8000(6) 0.9385(4) 0.0934(4) 0.151(3) Uani 1 1 d D U . . .
C250 C 0.8481(7) 0.9171(4) 0.1240(5) 0.174(5) Uani 1 1 d D U . . .
H25A H 0.826343 0.897050 0.131805 0.261 Uiso 1 1 calc R U . . .
H25B H 0.886758 0.913109 0.102641 0.261 Uiso 1 1 calc R U . . .
H25C H 0.862019 0.927393 0.157179 0.261 Uiso 1 1 calc R U . . .
C251 C 0.8345(7) 0.9682(4) 0.0826(6) 0.177(5) Uani 1 1 d D U . . .
H25D H 0.849111 0.977935 0.116061 0.265 Uiso 1 1 calc R U . . .
H25E H 0.872960 0.963834 0.061119 0.265 Uiso 1 1 calc R U . . .
H25F H 0.804538 0.982553 0.063319 0.265 Uiso 1 1 calc R U . . .
C252 C 0.7786(6) 0.9244(4) 0.0414(4) 0.143(4) Uani 1 1 d D U . . .
H25G H 0.755371 0.904474 0.047562 0.214 Uiso 1 1 calc R U . . .
H25H H 0.748989 0.939040 0.022469 0.214 Uiso 1 1 calc R U . . .
H25I H 0.817411 0.920321 0.020270 0.214 Uiso 1 1 calc R U . . .
C254 C 0.1628(3) 0.99028(14) 0.53584(19) 0.088(3) Uani 1 1 d G U . . .
H254 H 0.195092 0.988476 0.509541 0.106 Uiso 1 1 calc R U . . .
C253 C 0.1104(3) 1.01112(15) 0.52865(19) 0.080(2) Uani 1 1 d DG U . . .
C258 C 0.0631(3) 1.01377(17) 0.5671(2) 0.084(2) Uani 1 1 d G U . . .
H258 H 0.027269 1.028013 0.562207 0.101 Uiso 1 1 calc R U . . .
C257 C 0.0683(3) 0.99557(15) 0.61279(19) 0.086(2) Uani 1 1 d G U . . .
H257 H 0.036012 0.997376 0.639082 0.103 Uiso 1 1 calc R U . . .
C256 C 0.1207(3) 0.97473(16) 0.61998(19) 0.079(2) Uani 1 1 d DG U . . .
C255 C 0.1680(3) 0.97208(17) 0.5815(2) 0.086(3) Uani 1 1 d G U . . .
H255 H 0.203835 0.957838 0.586418 0.103 Uiso 1 1 calc R U . . .
C262 C 0.4721(4) 0.7243(3) 0.4766(4) 0.162(3) Uani 1 1 d DG U . . .
C263 C 0.4433(5) 0.7526(2) 0.4607(4) 0.152(3) Uani 1 1 d G U . . .
H263 H 0.465371 0.772012 0.467981 0.182 Uiso 1 1 calc R U . . .
C264 C 0.3823(5) 0.75267(19) 0.4342(4) 0.133(3) Uani 1 1 d G U . . .
H264 H 0.362600 0.772051 0.423303 0.159 Uiso 1 1 calc R U . . .
C259 C 0.3500(3) 0.7243(2) 0.4235(3) 0.115(3) Uani 1 1 d DG U . . .
C260 C 0.3788(5) 0.69599(19) 0.4394(4) 0.137(3) Uani 1 1 d G U . . .
H260 H 0.356733 0.676622 0.432084 0.164 Uiso 1 1 calc R U . . .
C261 C 0.4398(5) 0.6960(2) 0.4659(4) 0.156(3) Uani 1 1 d G U . . .
H261 H 0.459504 0.676582 0.476762 0.188 Uiso 1 1 calc R U . . .
C265 C 0.7104(4) 0.9808(2) 0.2643(2) 0.099(2) Uani 1 1 d DG U . . .
C266 C 0.6668(3) 0.9753(2) 0.3046(2) 0.106(3) Uani 1 1 d G U . . .
H266 H 0.631924 0.960486 0.299638 0.128 Uiso 1 1 calc R U . . .
C267 C 0.6741(3) 0.99142(19) 0.3523(2) 0.103(3) Uani 1 1 d G U . . .
H267 H 0.644311 0.987657 0.379881 0.123 Uiso 1 1 calc R U . . .
C268 C 0.7251(4) 1.01307(19) 0.3596(2) 0.097(2) Uani 1 1 d DG U . . .
C269 C 0.7687(3) 1.01858(18) 0.3192(2) 0.099(3) Uani 1 1 d G U . . .
H269 H 0.803529 1.033373 0.324196 0.119 Uiso 1 1 calc R U . . .
C270 C 0.7613(3) 1.00244(19) 0.27154(19) 0.096(3) Uani 1 1 d G U . . .
H270 H 0.791142 1.006204 0.243952 0.116 Uiso 1 1 calc R U . . .
C271 C 0.5253(5) 0.9129(3) 0.6125(4) 0.0948(16) Uani 1 1 d . U . . .
C272 C 0.5985(5) 0.9150(3) 0.7019(4) 0.0896(17) Uani 1 1 d . U . . .
H272 H 0.624815 0.916516 0.735947 0.108 Uiso 1 1 calc R U . . .
C273 C 0.4839(3) 0.9182(2) 0.66099(19) 0.088(2) Uani 1 1 d G U . . .
C278 C 0.4154(3) 0.9202(2) 0.66093(18) 0.089(3) Uani 1 1 d G U . . .
H278 H 0.390669 0.919047 0.628496 0.106 Uiso 1 1 calc R U . . .
C277 C 0.3833(2) 0.9238(2) 0.7083(2) 0.085(2) Uani 1 1 d DG U . . .
C276 C 0.4195(3) 0.9255(2) 0.75577(19) 0.091(3) Uani 1 1 d G U . . .
H276 H 0.397513 0.927952 0.788161 0.109 Uiso 1 1 calc R U . . .
C275 C 0.4880(3) 0.9235(2) 0.7558(2) 0.094(3) Uani 1 1 d G U . . .
H275 H 0.512745 0.924669 0.788266 0.113 Uiso 1 1 calc R U . . .
C274 C 0.5202(2) 0.9199(2) 0.7084(2) 0.094(2) Uani 1 1 d G U . . .
C279 C 0.5626(4) 0.87807(19) 0.6292(3) 0.098(2) Uani 1 1 d G U . . .
C280 C 0.6007(4) 0.88167(17) 0.6755(3) 0.098(2) Uani 1 1 d G U . . .
C281 C 0.6357(4) 0.8562(2) 0.6965(3) 0.113(3) Uani 1 1 d G U . . .
H281 H 0.661718 0.858629 0.728076 0.136 Uiso 1 1 calc R U . . .
C282 C 0.6328(4) 0.82707(19) 0.6712(4) 0.126(3) Uani 1 1 d G U . . .
H282 H 0.656725 0.809637 0.685490 0.151 Uiso 1 1 calc R U . . .
C283 C 0.5947(5) 0.82346(17) 0.6249(4) 0.133(3) Uani 1 1 d DG U . . .
C284 C 0.5597(4) 0.8490(2) 0.6039(3) 0.114(3) Uani 1 1 d G U . . .
H284 H 0.533677 0.846503 0.572305 0.136 Uiso 1 1 calc R U . . .
C285 C 0.5830(3) 0.93731(16) 0.6138(2) 0.0905(19) Uani 1 1 d G U . . .
C290 C 0.5986(3) 0.95850(18) 0.57417(18) 0.087(2) Uani 1 1 d G U . . .
H290 H 0.575981 0.957533 0.540750 0.104 Uiso 1 1 calc R U . . .
C289 C 0.6473(4) 0.98109(16) 0.5834(2) 0.093(2) Uani 1 1 d DG U . . .
C288 C 0.6803(3) 0.98250(16) 0.6323(2) 0.085(2) Uani 1 1 d G U . . .
H288 H 0.713624 0.997945 0.638591 0.102 Uiso 1 1 calc R U . . .
C287 C 0.6647(3) 0.96132(17) 0.67197(18) 0.078(2) Uani 1 1 d G U . . .
H287 H 0.687329 0.962283 0.705388 0.094 Uiso 1 1 calc R U . . .
C286 C 0.6160(3) 0.93872(15) 0.6627(2) 0.0857(19) Uani 1 1 d G U . . .
C291 C 0.4924(6) 0.9152(3) 0.5550(4) 0.117(2) Uani 1 1 d D U . . .
C292 C 0.5298(11) 0.8941(5) 0.4597(5) 0.211(7) Uani 1 1 d . U . . .
H29A H 0.550977 0.873821 0.452500 0.317 Uiso 1 1 calc R U . . .
H29B H 0.487821 0.895446 0.439574 0.317 Uiso 1 1 calc R U . . .
H29C H 0.558784 0.911334 0.449190 0.317 Uiso 1 1 calc R U . . .
C293 C 0.2689(5) 0.9210(3) 0.7426(3) 0.080(2) Uani 1 1 d D U . . .
C294 C 0.2051(2) 0.93154(19) 0.7294(2) 0.085(2) Uani 1 1 d G U . . .
N210 N 0.1912(2) 0.94760(17) 0.68245(18) 0.085(2) Uani 1 1 d G U . . .
C298 C 0.1279(3) 0.9589(2) 0.6715(2) 0.091(2) Uani 1 1 d DG U . . .
C297 C 0.0784(2) 0.9541(2) 0.7076(2) 0.104(3) Uani 1 1 d G U . . .
H297 H 0.035143 0.961839 0.700107 0.125 Uiso 1 1 calc R U . . .
C296 C 0.0923(2) 0.9381(2) 0.7545(2) 0.114(3) Uani 1 1 d DG U . . .
C295 C 0.1556(3) 0.9268(2) 0.7655(2) 0.099(3) Uani 1 1 d G U . . .
H295 H 0.165058 0.915792 0.797545 0.118 Uiso 1 1 calc R U . . .
C299 C 0.0354(5) 0.9379(3) 0.7978(4) 0.145(3) Uani 1 1 d D U . . .
C300 C 0.0618(6) 0.9282(4) 0.8515(4) 0.162(5) Uani 1 1 d D U . . .
H30D H 0.097901 0.942291 0.862557 0.244 Uiso 1 1 calc R U . . .
H30E H 0.026431 0.929444 0.877020 0.244 Uiso 1 1 calc R U . . .
H30F H 0.078169 0.906458 0.849941 0.244 Uiso 1 1 calc R U . . .
C301 C -0.0227(5) 0.9176(4) 0.7746(4) 0.154(4) Uani 1 1 d D U . . .
H30G H -0.036316 0.925702 0.739713 0.230 Uiso 1 1 calc R U . . .
H30H H -0.008217 0.895608 0.771269 0.230 Uiso 1 1 calc R U . . .
H30I H -0.059955 0.918594 0.798349 0.230 Uiso 1 1 calc R U . . .
C302 C 0.0077(8) 0.9731(4) 0.8049(6) 0.178(5) Uani 1 1 d D U . . .
H30J H -0.010304 0.980780 0.770839 0.267 Uiso 1 1 calc R U . . .
H30K H -0.027169 0.973010 0.830879 0.267 Uiso 1 1 calc R U . . .
H30L H 0.043659 0.986961 0.817173 0.267 Uiso 1 1 calc R U . . .
C303 C 0.6449(9) 0.7759(5) 0.5863(8) 0.190(4) Uani 1 1 d D U . . .
C308 C 0.5373(4) 0.7236(3) 0.5038(4) 0.181(3) Uani 1 1 d DG U . . .
C307 C 0.5698(6) 0.6951(2) 0.5120(5) 0.197(4) Uani 1 1 d G U . . .
H307 H 0.551911 0.676205 0.497080 0.236 Uiso 1 1 calc R U . . .
C306 C 0.6284(6) 0.6941(2) 0.5419(5) 0.211(4) Uani 1 1 d DG U . . .
C305 C 0.6545(5) 0.7217(3) 0.5636(5) 0.212(4) Uani 1 1 d G U . . .
H305 H 0.694590 0.720994 0.584066 0.255 Uiso 1 1 calc R U . . .
C304 C 0.6220(6) 0.7502(2) 0.5555(5) 0.197(4) Uani 1 1 d G U . . .
N211 N 0.5634(6) 0.7512(2) 0.5256(5) 0.190(4) Uani 1 1 d G U . . .
C309 C 0.6623(8) 0.6589(3) 0.5596(7) 0.231(4) Uani 1 1 d D U . . .
C310 C 0.6536(11) 0.6566(5) 0.6260(8) 0.261(7) Uani 1 1 d D U . . .
H31D H 0.674992 0.674879 0.643045 0.392 Uiso 1 1 calc R U . . .
H31E H 0.606538 0.656581 0.633939 0.392 Uiso 1 1 calc R U . . .
H31F H 0.674130 0.637187 0.639429 0.392 Uiso 1 1 calc R U . . .
C311 C 0.6273(10) 0.6287(4) 0.5263(9) 0.247(7) Uani 1 1 d D U . . .
H31G H 0.634071 0.631379 0.488361 0.370 Uiso 1 1 calc R U . . .
H31H H 0.647487 0.608836 0.538303 0.370 Uiso 1 1 calc R U . . .
H31I H 0.579895 0.628229 0.532813 0.370 Uiso 1 1 calc R U . . .
C312 C 0.7441(9) 0.6636(5) 0.5463(8) 0.239(6) Uani 1 1 d D U . . .
H31J H 0.762043 0.681431 0.566672 0.359 Uiso 1 1 calc R U . . .
H31K H 0.768291 0.644334 0.556176 0.359 Uiso 1 1 calc R U . . .
H31L H 0.748694 0.667620 0.508426 0.359 Uiso 1 1 calc R U . . .
C313 C 0.6860(7) 1.0288(4) 0.5443(4) 0.104(3) Uani 1 1 d D U . . .
C314 C 0.7018(4) 1.04327(18) 0.49464(17) 0.102(2) Uani 1 1 d G U . . .
N212 N 0.7006(3) 1.02467(15) 0.4494(2) 0.089(2) Uani 1 1 d G U . . .
C318 C 0.7217(4) 1.03703(17) 0.40184(18) 0.093(2) Uani 1 1 d DG U . . .
C317 C 0.7440(4) 1.06800(17) 0.3996(2) 0.094(3) Uani 1 1 d G U . . .
H317 H 0.758463 1.076452 0.367148 0.113 Uiso 1 1 calc R U . . .
C316 C 0.7452(4) 1.08661(15) 0.4449(3) 0.110(3) Uani 1 1 d DG U . . .
C315 C 0.7241(4) 1.07424(18) 0.4924(2) 0.110(3) Uani 1 1 d G U . . .
H315 H 0.724843 1.086960 0.523368 0.131 Uiso 1 1 calc R U . . .
C319 C 0.7687(6) 1.1210(3) 0.4425(4) 0.127(3) Uani 1 1 d D U . . .
C320 C 0.7127(8) 1.1390(4) 0.4169(6) 0.170(4) Uani 1 1 d D U . . .
H32D H 0.698960 1.128619 0.383698 0.255 Uiso 1 1 calc R U . . .
H32E H 0.675509 1.139538 0.440734 0.255 Uiso 1 1 calc R U . . .
H32F H 0.727032 1.160578 0.409459 0.255 Uiso 1 1 calc R U . . .
C321 C 0.8274(7) 1.1200(3) 0.4073(5) 0.149(4) Uani 1 1 d D U . . .
H32G H 0.813773 1.111497 0.372573 0.224 Uiso 1 1 calc R U . . .
H32H H 0.844891 1.141329 0.403035 0.224 Uiso 1 1 calc R U . . .
H32I H 0.861620 1.106394 0.423345 0.224 Uiso 1 1 calc R U . . .
C322 C 0.7945(8) 1.1338(4) 0.4927(4) 0.153(5) Uani 1 1 d D U . . .
H32J H 0.830707 1.120530 0.506227 0.230 Uiso 1 1 calc R U . . .
H32K H 0.810709 1.155308 0.487041 0.230 Uiso 1 1 calc R U . . .
H32L H 0.759186 1.134267 0.518316 0.230 Uiso 1 1 calc R U . . .

loop_
_atom_site_aniso_label
_atom_site_aniso_U_11
_atom_site_aniso_U_22
_atom_site_aniso_U_33
_atom_site_aniso_U_23
_atom_site_aniso_U_13
_atom_site_aniso_U_12
O1 0.126(5) 0.118(8) 0.101(4) -0.049(4) 0.015(4) -0.009(5)
O2 0.177(7) 0.090(7) 0.078(3) 0.042(4) 0.025(4) 0.031(5)
O3 0.173(6) 0.142(11) 0.267(11) 0.096(8) -0.078(7) -0.021(6)
O4 0.110(5) 0.158(7) 0.120(4) -0.017(4) -0.014(4) 0.007(4)
O5 0.205(8) 0.168(7) 0.139(6) 0.047(5) -0.078(6) 0.014(6)
O6 0.181(6) 0.084(7) 0.070(3) -0.022(4) 0.034(4) -0.037(5)
O7 0.115(4) 0.062(7) 0.071(3) 0.021(3) 0.020(3) 0.032(4)
O8 0.179(6) 0.122(10) 0.187(7) -0.052(6) -0.038(5) 0.066(6)
O9 0.123(4) 0.177(7) 0.092(4) 0.020(4) 0.017(3) 0.010(4)
O10 0.152(6) 0.193(9) 0.085(3) -0.027(5) 0.039(4) 0.007(5)
N1 0.092(2) 0.062(6) 0.074(3) -0.019(3) 0.004(2) -0.007(3)
N2 0.105(4) 0.080(5) 0.073(3) 0.032(3) 0.006(3) 0.023(4)
N3 0.130(5) 0.091(5) 0.173(6) 0.059(5) -0.012(5) 0.008(4)
N7 0.111(4) 0.071(5) 0.062(3) -0.019(3) 0.039(3) -0.011(3)
N8 0.099(3) 0.054(6) 0.075(3) 0.010(3) 0.029(2) 0.012(3)
N9 0.122(5) 0.067(4) 0.115(4) -0.013(3) 0.001(4) 0.002(4)
C1 0.084(3) 0.083(4) 0.074(3) 0.020(3) -0.002(2) 0.018(2)
C2 0.089(3) 0.076(5) 0.080(3) 0.016(2) -0.009(3) 0.008(3)
C3 0.085(2) 0.071(6) 0.071(2) 0.000(3) -0.003(2) 0.006(3)
C8 0.086(3) 0.060(7) 0.071(3) -0.017(4) -0.002(2) 0.003(4)
C7 0.092(2) 0.062(7) 0.073(3) -0.016(4) 0.000(2) -0.007(4)
C6 0.101(3) 0.075(8) 0.074(3) 0.004(4) -0.004(3) -0.010(4)
C5 0.099(3) 0.069(7) 0.072(3) 0.006(4) -0.005(3) -0.004(4)
C4 0.090(3) 0.069(6) 0.072(2) 0.007(3) -0.007(2) 0.006(3)
C9 0.085(3) 0.078(4) 0.071(3) 0.027(3) 0.001(3) 0.015(3)
C10 0.088(4) 0.075(5) 0.075(3) 0.026(3) -0.004(3) 0.012(3)
C11 0.093(4) 0.077(6) 0.081(4) 0.026(3) -0.005(3) 0.016(4)
C12 0.088(4) 0.072(6) 0.082(3) 0.028(3) 0.000(3) 0.011(4)
C13 0.091(4) 0.080(5) 0.078(3) 0.027(3) 0.004(3) 0.017(3)
C14 0.092(4) 0.075(5) 0.071(3) 0.028(3) 0.004(3) 0.015(3)
C15 0.090(4) 0.079(4) 0.094(4) 0.027(3) -0.004(3) 0.015(3)
C16 0.096(4) 0.076(4) 0.101(4) 0.022(3) -0.012(3) 0.006(3)
C17 0.118(5) 0.078(5) 0.133(5) 0.028(4) -0.029(4) -0.002(4)
C18 0.127(6) 0.082(6) 0.153(5) 0.038(4) -0.021(5) 0.002(5)
C19 0.117(5) 0.084(5) 0.143(5) 0.042(4) -0.008(4) 0.012(4)
C20 0.109(5) 0.085(5) 0.114(5) 0.039(4) 0.001(4) 0.015(4)
C21 0.087(4) 0.130(7) 0.076(3) 0.007(4) -0.007(3) 0.029(4)
C22 0.089(6) 0.172(11) 0.100(5) -0.015(6) 0.003(4) 0.006(6)
C23 0.105(3) 0.078(7) 0.086(4) -0.024(4) 0.018(3) -0.010(4)
C24 0.103(3) 0.091(6) 0.078(4) -0.028(4) 0.024(3) -0.003(3)
N4 0.109(3) 0.087(6) 0.068(3) -0.019(3) 0.029(3) -0.016(4)
C28 0.107(3) 0.096(6) 0.072(3) -0.021(3) 0.033(3) -0.019(4)
C27 0.111(4) 0.131(7) 0.088(4) -0.033(4) 0.039(3) -0.014(4)
C26 0.112(3) 0.158(7) 0.110(4) -0.060(4) 0.040(3) -0.001(4)
C25 0.115(3) 0.128(8) 0.094(5) -0.046(5) 0.034(3) 0.000(4)
C29 0.124(5) 0.186(9) 0.136(6) -0.066(5) 0.061(4) 0.004(5)
C30 0.146(8) 0.259(14) 0.163(8) -0.115(9) 0.057(6) 0.022(9)
C31 0.176(10) 0.200(10) 0.194(11) -0.046(7) 0.105(9) 0.000(7)
C32 0.139(7) 0.213(13) 0.165(8) -0.061(8) 0.061(6) 0.033(8)
C33 0.115(5) 0.081(5) 0.075(3) 0.037(3) 0.019(4) 0.028(4)
C34 0.114(5) 0.083(5) 0.073(3) 0.037(3) 0.011(4) 0.036(4)
N5 0.118(5) 0.078(5) 0.074(3) 0.033(3) 0.012(3) 0.026(4)
C38 0.114(5) 0.078(5) 0.074(3) 0.037(3) 0.011(3) 0.041(4)
C37 0.118(6) 0.077(5) 0.079(4) 0.039(3) 0.012(4) 0.038(5)
C36 0.128(5) 0.073(5) 0.081(3) 0.038(3) 0.015(4) 0.030(4)
C35 0.127(6) 0.085(5) 0.078(3) 0.035(4) 0.009(4) 0.038(5)
C39 0.138(5) 0.071(5) 0.099(4) 0.038(3) 0.017(4) 0.030(5)
C40 0.155(8) 0.083(8) 0.114(5) 0.053(6) 0.019(6) 0.035(7)
C41 0.142(5) 0.056(10) 0.157(8) 0.062(7) 0.025(5) 0.037(5)
C42 0.179(8) 0.070(8) 0.115(5) 0.036(5) -0.001(6) 0.023(7)
C43 0.165(5) 0.101(6) 0.223(7) 0.075(5) -0.055(6) -0.009(5)
C48 0.190(5) 0.090(8) 0.242(7) 0.082(5) -0.062(5) -0.011(4)
N6 0.190(6) 0.104(8) 0.242(8) 0.087(6) -0.070(6) -0.017(5)
C44 0.187(6) 0.106(6) 0.252(7) 0.090(6) -0.070(6) -0.023(5)
C45 0.209(7) 0.117(8) 0.281(9) 0.094(6) -0.070(7) -0.041(6)
C46 0.209(6) 0.112(8) 0.289(9) 0.097(6) -0.064(6) -0.041(5)
C47 0.203(6) 0.101(9) 0.275(9) 0.088(7) -0.056(6) -0.022(6)
C49 0.228(7) 0.125(10) 0.323(10) 0.096(7) -0.054(8) -0.057(6)
C50 0.220(9) 0.130(15) 0.347(15) 0.084(10) -0.045(12) -0.071(8)
C51 0.233(14) 0.111(14) 0.333(12) 0.093(9) -0.051(10) -0.071(10)
C52 0.253(13) 0.132(14) 0.350(13) 0.117(11) -0.070(12) -0.074(10)
C53 0.105(4) 0.090(6) 0.071(3) -0.016(3) 0.037(3) -0.031(4)
C54 0.109(5) 0.092(7) 0.080(4) -0.025(4) 0.044(3) -0.038(4)
C55 0.108(4) 0.097(6) 0.083(4) -0.029(4) 0.046(4) -0.043(4)
C56 0.106(4) 0.093(6) 0.067(3) -0.011(3) 0.036(3) -0.042(4)
C57 0.105(4) 0.092(7) 0.068(3) -0.007(3) 0.036(3) -0.039(4)
C58 0.110(4) 0.103(7) 0.073(4) -0.015(4) 0.041(3) -0.038(4)
C59 0.114(4) 0.079(6) 0.071(3) 0.036(3) 0.018(3) 0.050(4)
C64 0.122(5) 0.096(7) 0.088(4) 0.053(4) 0.024(4) 0.059(5)
C63 0.124(5) 0.083(7) 0.086(4) 0.049(4) 0.032(4) 0.059(5)
C62 0.114(4) 0.066(6) 0.078(3) 0.028(4) 0.022(3) 0.038(4)
C61 0.113(4) 0.060(7) 0.076(4) 0.021(4) 0.024(3) 0.038(4)
C60 0.109(5) 0.081(7) 0.083(4) 0.033(4) 0.020(3) 0.038(4)
C65 0.190(5) 0.085(7) 0.203(7) 0.053(6) -0.053(5) -0.001(4)
C66 0.177(5) 0.086(7) 0.184(7) 0.047(6) -0.029(6) 0.000(5)
C67 0.170(5) 0.082(7) 0.159(7) 0.033(6) -0.015(5) 0.005(4)
C68 0.173(5) 0.080(7) 0.138(6) 0.025(5) -0.015(4) 0.005(4)
C69 0.189(6) 0.081(7) 0.157(7) 0.027(5) -0.040(5) 0.005(5)
C70 0.198(6) 0.087(7) 0.186(8) 0.041(6) -0.056(5) 0.002(5)
C71 0.097(3) 0.070(4) 0.070(2) -0.009(3) 0.030(2) 0.001(2)
C72 0.100(3) 0.061(4) 0.068(3) -0.006(2) 0.028(3) -0.003(3)
C73 0.107(4) 0.065(4) 0.065(3) -0.010(3) 0.035(2) -0.002(3)
C74 0.102(4) 0.057(4) 0.070(3) -0.009(3) 0.032(3) -0.001(3)
C75 0.098(4) 0.055(5) 0.071(3) -0.015(3) 0.042(3) 0.002(3)
C76 0.102(4) 0.065(6) 0.071(3) -0.012(3) 0.041(3) -0.006(4)
C77 0.104(4) 0.070(5) 0.072(3) -0.012(3) 0.040(3) -0.004(3)
C78 0.107(5) 0.064(5) 0.067(3) -0.012(3) 0.037(3) -0.001(3)
C79 0.099(3) 0.064(6) 0.070(2) -0.002(3) 0.031(2) 0.005(3)
C84 0.098(3) 0.063(7) 0.076(3) -0.005(4) 0.031(2) 0.002(4)
C83 0.098(3) 0.057(7) 0.075(3) 0.002(4) 0.031(2) 0.011(4)
C82 0.102(3) 0.059(7) 0.074(3) 0.005(4) 0.030(3) 0.011(4)
C81 0.103(3) 0.056(7) 0.070(3) -0.004(4) 0.029(3) 0.010(4)
C80 0.101(3) 0.059(6) 0.071(2) -0.006(3) 0.030(2) 0.001(3)
C85 0.083(4) 0.066(4) 0.077(3) -0.010(2) 0.033(3) -0.008(3)
C90 0.096(5) 0.064(4) 0.074(4) -0.006(3) 0.028(3) -0.008(3)
C89 0.103(5) 0.064(4) 0.095(4) -0.004(3) 0.018(3) -0.008(4)
C88 0.107(5) 0.060(5) 0.099(4) -0.005(3) 0.013(4) -0.003(4)
C87 0.103(5) 0.061(5) 0.093(4) -0.005(3) 0.019(4) -0.004(4)
C86 0.085(4) 0.060(4) 0.077(3) -0.007(3) 0.031(3) -0.006(3)
C91 0.108(4) 0.127(7) 0.070(3) 0.001(3) 0.025(3) -0.008(3)
C92 0.178(10) 0.237(15) 0.154(10) 0.040(9) -0.026(9) 0.032(9)
C93 0.138(6) 0.076(5) 0.066(3) -0.016(3) 0.038(4) -0.024(4)
C94 0.125(5) 0.095(5) 0.069(3) -0.007(3) 0.031(4) -0.031(4)
C95 0.139(6) 0.098(5) 0.072(3) -0.006(3) 0.031(4) -0.036(5)
C96 0.149(5) 0.094(5) 0.068(3) -0.010(3) 0.027(4) -0.046(4)
C97 0.121(5) 0.091(5) 0.069(3) -0.009(3) 0.031(4) -0.043(4)
C98 0.105(5) 0.092(5) 0.065(3) -0.009(3) 0.034(3) -0.043(4)
N10 0.109(5) 0.099(6) 0.067(3) -0.005(3) 0.036(3) -0.040(4)
C99 0.176(6) 0.094(5) 0.081(4) -0.004(4) 0.008(4) -0.052(5)
C100 0.187(9) 0.124(11) 0.094(5) -0.028(6) 0.009(5) -0.062(8)
C101 0.191(7) 0.103(11) 0.091(5) 0.003(6) 0.018(6) -0.071(6)
C102 0.206(8) 0.115(8) 0.131(8) 0.011(7) -0.009(6) -0.032(8)
C103 0.090(3) 0.055(6) 0.069(4) 0.019(3) 0.017(3) 0.011(3)
C104 0.088(3) 0.058(6) 0.070(3) 0.018(3) 0.007(3) 0.005(3)
N11 0.095(3) 0.048(6) 0.066(3) 0.012(3) 0.009(3) 0.008(3)
C108 0.100(3) 0.064(6) 0.068(3) 0.018(3) 0.011(3) 0.017(4)
C107 0.090(4) 0.090(7) 0.074(4) 0.029(4) 0.007(3) 0.017(4)
C106 0.092(3) 0.117(7) 0.082(4) 0.043(4) 0.009(3) 0.023(4)
C105 0.089(3) 0.085(7) 0.074(4) 0.031(4) 0.010(3) 0.015(4)
C109 0.096(4) 0.145(8) 0.089(4) 0.043(5) 0.017(3) 0.019(4)
C110 0.097(5) 0.158(10) 0.096(6) 0.044(6) 0.016(4) 0.012(5)
C111 0.124(8) 0.146(8) 0.109(7) 0.040(6) 0.047(6) 0.020(5)
C112 0.116(7) 0.170(12) 0.098(5) 0.065(6) 0.008(4) -0.010(7)
C113 0.137(5) 0.079(5) 0.137(5) -0.012(4) 0.007(4) 0.016(4)
C114 0.145(5) 0.068(5) 0.126(5) -0.001(4) 0.013(4) 0.013(4)
C115 0.150(5) 0.066(6) 0.128(6) 0.006(4) 0.024(5) 0.014(4)
C116 0.166(5) 0.063(6) 0.129(5) 0.008(4) 0.019(4) 0.020(4)
C117 0.173(5) 0.066(7) 0.127(6) 0.011(5) 0.013(4) 0.012(4)
C118 0.165(5) 0.071(6) 0.125(5) 0.009(4) -0.001(4) 0.011(4)
N12 0.154(5) 0.069(6) 0.123(5) 0.009(4) 0.008(4) 0.008(4)
C119 0.181(6) 0.072(7) 0.157(6) 0.003(4) 0.033(5) 0.030(5)
C120 0.184(7) 0.079(11) 0.205(11) 0.019(8) 0.049(8) 0.034(6)
C121 0.191(10) 0.059(11) 0.160(7) 0.002(6) 0.046(6) 0.056(7)
C122 0.220(11) 0.083(10) 0.171(8) -0.014(6) 0.035(8) 0.030(7)
O201 0.154(5) 0.034(6) 0.067(3) 0.019(3) -0.016(3) 0.003(4)
O202 0.177(6) 0.103(9) 0.200(8) 0.098(6) -0.075(5) -0.047(5)
O203 0.105(4) 0.178(8) 0.079(4) -0.057(4) 0.000(3) -0.030(5)
O204 0.212(6) 0.169(8) 0.073(3) 0.035(4) -0.020(3) 0.026(6)
O205 0.167(4) 0.259(10) 0.100(5) 0.057(6) -0.068(3) 0.003(5)
O206 0.105(4) 0.114(8) 0.068(3) 0.038(3) 0.008(3) 0.043(4)
O207 0.234(9) 0.154(12) 0.283(9) -0.102(8) -0.135(8) 0.067(7)
O208 0.216(8) 0.085(7) 0.073(3) -0.022(4) 0.024(4) -0.050(6)
O209 0.211(7) 0.158(8) 0.094(3) -0.031(4) 0.022(4) 0.003(5)
O210 0.173(7) 0.230(10) 0.112(5) 0.021(6) 0.018(5) 0.065(6)
N201 0.125(5) 0.057(5) 0.061(3) 0.033(3) -0.005(3) 0.023(4)
N202 0.138(5) 0.062(5) 0.105(4) 0.033(4) -0.026(4) -0.001(4)
N203 0.088(2) 0.121(7) 0.056(3) -0.032(3) -0.024(2) -0.018(3)
N206 0.094(3) 0.143(7) 0.070(3) -0.050(4) 0.001(3) -0.011(4)
C248 0.096(3) 0.140(7) 0.076(3) -0.054(4) 0.001(3) -0.012(4)
C247 0.095(4) 0.167(8) 0.096(4) -0.067(5) 0.008(3) -0.017(5)
C246 0.102(3) 0.196(8) 0.098(4) -0.080(4) 0.012(3) -0.010(4)
C245 0.107(3) 0.176(8) 0.091(4) -0.078(5) 0.006(3) -0.014(4)
C244 0.093(3) 0.149(7) 0.075(4) -0.054(4) -0.008(3) -0.006(4)
N207 0.100(3) 0.064(7) 0.067(3) 0.021(3) -0.001(2) 0.012(3)
N208 0.177(6) 0.102(5) 0.208(7) -0.067(5) -0.073(6) 0.027(5)
N209 0.136(5) 0.084(5) 0.075(3) -0.028(3) 0.021(4) -0.016(4)
C201 0.100(3) 0.058(4) 0.057(2) 0.018(3) -0.0249(19) 0.011(2)
C202 0.083(3) 0.061(4) 0.051(3) 0.019(2) -0.025(2) 0.004(3)
C203 0.101(4) 0.058(4) 0.051(2) 0.023(3) -0.018(2) 0.012(3)
C204 0.091(3) 0.056(4) 0.051(3) 0.026(3) -0.015(2) 0.005(3)
C205 0.091(4) 0.057(6) 0.062(3) 0.030(3) -0.013(3) 0.006(3)
C206 0.098(5) 0.065(6) 0.067(3) 0.027(3) -0.018(3) 0.018(4)
C207 0.110(4) 0.061(5) 0.064(3) 0.024(3) -0.019(3) 0.021(3)
C208 0.100(4) 0.052(5) 0.052(3) 0.025(3) -0.018(3) 0.010(3)
C209 0.097(4) 0.057(4) 0.063(3) 0.021(2) -0.023(3) 0.010(3)
C214 0.120(5) 0.058(4) 0.070(4) 0.023(3) -0.031(4) 0.003(3)
C213 0.123(5) 0.058(4) 0.089(4) 0.024(3) -0.032(4) -0.001(4)
C212 0.131(6) 0.061(5) 0.092(4) 0.019(3) -0.038(4) -0.005(4)
C211 0.110(5) 0.062(5) 0.072(4) 0.015(3) -0.028(4) 0.000(4)
C210 0.092(4) 0.058(4) 0.059(3) 0.019(2) -0.019(3) 0.005(3)
C215 0.087(2) 0.061(6) 0.057(2) 0.004(3) -0.0283(19) -0.001(3)
C220 0.088(3) 0.075(7) 0.059(3) -0.011(4) -0.028(2) -0.006(4)
C219 0.087(2) 0.091(7) 0.062(3) -0.011(4) -0.026(2) -0.012(4)
C218 0.085(3) 0.085(7) 0.062(3) -0.002(4) -0.024(2) -0.018(4)
C217 0.084(3) 0.070(7) 0.061(3) 0.012(4) -0.024(2) -0.010(4)
C216 0.083(2) 0.062(6) 0.056(2) 0.011(3) -0.0247(19) 0.001(3)
C221 0.152(4) 0.090(7) 0.061(2) 0.027(4) -0.046(3) 0.020(4)
C222 0.182(10) 0.132(13) 0.071(3) 0.033(6) -0.014(5) 0.004(9)
C223 0.143(6) 0.056(5) 0.065(3) 0.028(3) -0.006(4) 0.024(4)
C224 0.123(5) 0.064(5) 0.071(3) 0.020(3) -0.007(3) 0.022(4)
C225 0.145(6) 0.065(5) 0.078(4) 0.021(3) -0.011(4) 0.027(5)
C226 0.152(6) 0.063(5) 0.079(3) 0.018(3) -0.015(4) 0.034(5)
C227 0.131(6) 0.059(5) 0.075(4) 0.013(3) -0.010(4) 0.036(4)
C228 0.112(5) 0.061(5) 0.063(3) 0.014(3) -0.012(3) 0.034(4)
N204 0.105(4) 0.059(5) 0.066(2) 0.014(3) -0.006(3) 0.027(4)
C229 0.177(6) 0.065(5) 0.109(4) 0.024(3) 0.002(5) 0.043(5)
C230 0.230(10) 0.051(9) 0.138(6) 0.012(6) -0.011(7) 0.025(8)
C231 0.180(6) 0.093(11) 0.146(9) 0.033(7) 0.013(6) 0.056(6)
C232 0.198(10) 0.085(9) 0.136(6) 0.051(6) 0.011(7) 0.055(9)
C233 0.150(5) 0.069(5) 0.113(5) 0.038(4) -0.026(4) -0.011(4)
C234 0.154(5) 0.053(5) 0.105(5) 0.026(4) -0.017(4) 0.000(4)
C235 0.158(5) 0.052(6) 0.113(5) 0.018(4) 0.003(5) 0.001(4)
C236 0.164(4) 0.039(6) 0.100(5) 0.006(4) 0.010(4) 0.000(4)
C237 0.166(5) 0.043(7) 0.090(5) 0.002(4) 0.010(4) 0.010(4)
C238 0.158(4) 0.044(6) 0.080(4) 0.009(3) -0.008(3) 0.012(3)
N205 0.157(4) 0.040(6) 0.083(4) 0.007(3) -0.012(3) 0.011(4)
C239 0.184(5) 0.047(7) 0.134(5) 0.001(4) 0.026(5) -0.015(4)
C240 0.183(7) 0.044(11) 0.196(10) -0.001(7) 0.044(8) -0.023(6)
C241 0.197(10) 0.040(10) 0.139(6) 0.003(5) 0.023(6) -0.034(7)
C242 0.219(10) 0.035(9) 0.132(6) 0.000(5) 0.036(7) -0.012(7)
C243 0.096(3) 0.142(7) 0.064(4) -0.033(4) -0.016(3) -0.010(4)
C249 0.115(5) 0.218(9) 0.120(5) -0.069(5) 0.032(4) 0.001(5)
C250 0.141(8) 0.275(13) 0.109(6) -0.061(7) 0.043(6) 0.042(8)
C251 0.144(9) 0.226(10) 0.164(10) -0.082(7) 0.063(8) -0.014(6)
C252 0.117(7) 0.213(13) 0.100(5) -0.052(6) 0.048(5) -0.001(7)
C254 0.105(5) 0.073(7) 0.086(4) 0.038(4) -0.005(3) 0.031(4)
C253 0.106(4) 0.066(6) 0.066(3) 0.020(3) -0.012(3) 0.029(4)
C258 0.105(5) 0.072(7) 0.075(4) 0.021(4) -0.007(3) 0.026(4)
C257 0.110(5) 0.076(7) 0.071(4) 0.020(4) -0.010(3) 0.024(4)
C256 0.095(4) 0.072(6) 0.068(3) 0.018(3) -0.019(3) 0.013(4)
C255 0.107(5) 0.071(7) 0.079(4) 0.033(4) -0.008(3) 0.028(4)
C262 0.209(6) 0.096(7) 0.177(7) -0.012(6) -0.083(5) 0.022(4)
C263 0.188(6) 0.090(7) 0.172(7) -0.009(6) -0.063(5) 0.013(4)
C264 0.174(6) 0.075(6) 0.146(7) 0.005(6) -0.042(5) 0.007(4)
C259 0.170(5) 0.068(6) 0.106(5) 0.017(5) -0.028(4) 0.008(4)
C260 0.195(6) 0.077(6) 0.135(6) 0.018(5) -0.059(5) 0.016(4)
C261 0.210(6) 0.091(7) 0.163(7) 0.002(6) -0.079(5) 0.022(5)
C265 0.105(4) 0.119(6) 0.073(3) -0.043(3) 0.011(3) -0.030(4)
C266 0.116(5) 0.119(7) 0.086(4) -0.048(4) 0.022(3) -0.043(5)
C267 0.119(5) 0.112(7) 0.079(4) -0.038(4) 0.024(4) -0.046(4)
C268 0.111(5) 0.108(6) 0.073(3) -0.035(3) 0.017(3) -0.040(4)
C269 0.103(5) 0.117(7) 0.078(4) -0.035(4) 0.016(3) -0.042(4)
C270 0.104(5) 0.113(7) 0.073(3) -0.031(4) 0.013(3) -0.029(4)
C271 0.111(3) 0.087(4) 0.087(3) -0.018(3) 0.012(2) -0.006(2)
C272 0.105(3) 0.079(5) 0.084(3) -0.018(3) 0.002(3) -0.006(3)
C273 0.102(3) 0.081(6) 0.082(3) -0.007(4) 0.006(2) -0.002(3)
C278 0.103(3) 0.088(8) 0.076(3) 0.007(4) 0.005(3) 0.002(4)
C277 0.098(3) 0.084(7) 0.073(3) 0.009(4) 0.000(2) 0.011(4)
C276 0.104(3) 0.091(8) 0.078(3) -0.006(4) -0.004(3) 0.014(5)
C275 0.103(3) 0.096(8) 0.082(3) -0.015(4) -0.005(3) 0.004(4)
C274 0.105(3) 0.091(6) 0.086(3) -0.013(4) 0.001(2) -0.003(4)
C279 0.109(5) 0.082(4) 0.102(4) -0.028(3) 0.001(3) -0.007(3)
C280 0.112(5) 0.076(4) 0.106(4) -0.021(3) -0.004(3) -0.009(3)
C281 0.125(6) 0.077(5) 0.136(5) -0.020(4) -0.020(5) -0.007(4)
C282 0.146(6) 0.080(5) 0.151(6) -0.026(4) -0.033(5) 0.000(5)
C283 0.150(6) 0.088(5) 0.158(6) -0.041(4) -0.039(5) 0.007(4)
C284 0.129(6) 0.087(5) 0.123(5) -0.037(4) -0.018(5) 0.001(4)
C285 0.116(4) 0.081(5) 0.076(3) -0.026(3) 0.020(3) -0.005(3)
C290 0.120(5) 0.075(5) 0.065(3) -0.034(3) 0.018(3) -0.006(4)
C289 0.121(5) 0.083(5) 0.078(3) -0.024(3) 0.018(3) -0.012(4)
C288 0.112(5) 0.069(6) 0.075(3) -0.034(3) 0.021(3) -0.004(4)
C287 0.100(4) 0.063(6) 0.073(3) -0.036(3) 0.029(3) 0.011(3)
C286 0.113(4) 0.068(5) 0.077(3) -0.028(3) 0.017(3) 0.003(3)
C291 0.129(5) 0.137(7) 0.086(3) -0.016(4) 0.004(3) -0.003(4)
C292 0.272(15) 0.259(17) 0.106(5) -0.044(8) 0.038(8) 0.013(13)
C293 0.095(3) 0.075(7) 0.070(4) 0.030(4) -0.006(3) 0.014(4)
C294 0.095(3) 0.090(6) 0.069(4) 0.029(4) -0.013(3) 0.013(4)
N210 0.094(3) 0.093(7) 0.068(3) 0.030(3) -0.013(3) 0.010(4)
C298 0.097(3) 0.101(7) 0.074(3) 0.032(4) -0.016(3) 0.016(4)
C297 0.086(4) 0.138(8) 0.087(4) 0.049(4) -0.019(3) 0.012(4)
C296 0.092(3) 0.160(7) 0.089(4) 0.059(4) -0.011(3) 0.016(4)
C295 0.095(3) 0.128(8) 0.073(4) 0.050(4) -0.014(3) 0.014(4)
C299 0.113(4) 0.205(9) 0.117(5) 0.077(6) 0.015(4) 0.030(5)
C300 0.123(7) 0.248(14) 0.117(5) 0.097(8) 0.019(5) 0.004(8)
C301 0.097(5) 0.257(12) 0.109(6) 0.049(7) 0.045(5) 0.017(6)
C302 0.159(10) 0.217(10) 0.162(10) 0.070(7) 0.053(8) 0.048(6)
C303 0.192(6) 0.133(6) 0.239(7) -0.088(6) -0.090(5) 0.053(5)
C308 0.216(6) 0.110(7) 0.210(7) -0.054(6) -0.098(5) 0.046(4)
C307 0.230(7) 0.119(7) 0.234(8) -0.059(6) -0.094(6) 0.062(5)
C306 0.236(7) 0.129(6) 0.262(8) -0.076(6) -0.106(6) 0.079(5)
C305 0.231(8) 0.137(6) 0.262(9) -0.084(6) -0.108(7) 0.079(5)
C304 0.211(6) 0.128(6) 0.246(7) -0.089(5) -0.107(5) 0.067(5)
N211 0.213(6) 0.120(7) 0.230(7) -0.069(6) -0.104(6) 0.050(5)
C309 0.256(8) 0.139(7) 0.291(9) -0.060(7) -0.105(8) 0.088(7)
C310 0.298(15) 0.187(16) 0.292(9) -0.039(8) -0.105(11) 0.106(13)
C311 0.269(13) 0.132(8) 0.333(15) -0.071(11) -0.093(14) 0.080(10)
C312 0.252(8) 0.134(15) 0.325(15) -0.052(12) -0.108(11) 0.093(8)
C313 0.152(6) 0.088(6) 0.073(3) -0.027(3) 0.022(4) -0.026(4)
C314 0.144(6) 0.092(5) 0.071(3) -0.029(3) 0.012(4) -0.039(4)
N212 0.105(4) 0.089(6) 0.074(3) -0.028(3) 0.021(3) -0.038(4)
C318 0.111(5) 0.096(5) 0.073(3) -0.027(3) 0.019(3) -0.041(4)
C317 0.116(5) 0.094(6) 0.075(3) -0.022(3) 0.023(4) -0.039(4)
C316 0.158(6) 0.093(5) 0.081(3) -0.025(3) 0.014(4) -0.042(4)
C315 0.160(7) 0.093(6) 0.076(4) -0.028(4) 0.013(4) -0.043(5)
C319 0.192(7) 0.094(6) 0.095(5) -0.019(4) -0.003(4) -0.050(5)
C320 0.234(9) 0.105(9) 0.170(9) -0.014(8) -0.036(7) -0.028(8)
C321 0.207(8) 0.099(11) 0.142(8) -0.048(7) 0.024(7) -0.090(7)
C322 0.200(10) 0.128(11) 0.131(6) -0.065(7) -0.012(6) -0.043(8)

loop_
_atom_type_symbol
_atom_type_description
_atom_type_scat_dispersion_real
_atom_type_scat_dispersion_imag
_atom_type_scat_source
C C 0.0181 0.0091 'International Tables Vol C Tables 4.2.6.8 and 6.1.1.4'
H H 0.0000 0.0000 'International Tables Vol C Tables 4.2.6.8 and 6.1.1.4'
N N 0.0311 0.0180 'International Tables Vol C Tables 4.2.6.8 and 6.1.1.4'
O O 0.0492 0.0322 'International Tables Vol C Tables 4.2.6.8 and 6.1.1.4'

loop_
_geom_angle_atom_site_label_1
_geom_angle_atom_site_label_2
_geom_angle_atom_site_label_3
_geom_angle
_geom_angle_site_symmetry_1
_geom_angle_site_symmetry_3
_geom_angle_publ_flag
C22 O4 C21 131.1(11) . . ?
C91 O9 C92 159.5(10) . . ?
C7 N1 H1 115.2 . . ?
C23 N1 H1 115.2 . . ?
C23 N1 C7 129.6(7) . . ?
C13 N2 H2 116.0 . . ?
C33 N2 H2 116.0 . . ?
C33 N2 C13 128.1(8) . . ?
C19 N3 H3 116.3 . . ?
C43 N3 H3 116.3 . . ?
C43 N3 C19 127.3(13) . . ?
C77 N7 H7 115.7 . . ?
C93 N7 H7 115.7 . . ?
C93 N7 C77 128.5(7) . . ?
C83 N8 H8 117.8 . . ?
C103 N8 H8 117.8 . . ?
C103 N8 C83 124.5(7) . . ?
C89 N9 H9 117.9 . . ?
C113 N9 H9 117.9 . . ?
C113 N9 C89 124.2(11) . . ?
C9 C1 C3 103.7(7) . . ?
C9 C1 C15 103.3(7) . . ?
C15 C1 C3 103.0(7) . . ?
C21 C1 C3 108.4(7) . . ?
C21 C1 C9 114.7(8) . . ?
C21 C1 C15 121.9(10) . . ?
C4 C2 H2A 114.7 . . ?
C4 C2 C10 110.1(8) . . ?
C4 C2 C16 104.1(7) . . ?
C10 C2 H2A 114.7 . . ?
C10 C2 C16 96.8(6) . . ?
C16 C2 H2A 114.7 . . ?
C8 C3 C1 127.5(5) . . ?
C8 C3 C4 120.0 . . ?
C4 C3 C1 112.5(5) . . ?
C3 C8 H8A 120.0 . . ?
C7 C8 C3 120.0 . . ?
C7 C8 H8A 120.0 . . ?
C8 C7 N1 115.8(5) . . ?
C6 C7 N1 122.8(5) . . ?
C6 C7 C8 120.0 . . ?
C7 C6 H6 120.0 . . ?
C7 C6 C5 120.0 . . ?
C5 C6 H6 120.0 . . ?
C6 C5 H5 120.0 . . ?
C4 C5 C6 120.0 . . ?
C4 C5 H5 120.0 . . ?
C3 C4 C2 118.1(5) . . ?
C5 C4 C2 121.5(5) . . ?
C5 C4 C3 120.0 . . ?
C10 C9 C1 116.7(5) . . ?
C10 C9 C14 120.0 . . ?
C14 C9 C1 123.3(5) . . ?
C9 C10 C2 112.6(5) . . ?
C11 C10 C2 127.3(5) . . ?
C11 C10 C9 120.0 . . ?
C10 C11 H11 120.0 . . ?
C10 C11 C12 120.0 . . ?
C12 C11 H11 120.0 . . ?
C11 C12 H12 120.0 . . ?
C13 C12 C11 120.0 . . ?
C13 C12 H12 120.0 . . ?
N2 C13 C12 118.6(5) . . ?
N2 C13 C14 121.3(5) . . ?
C12 C13 C14 120.0 . . ?
C9 C14 H14 120.0 . . ?
C13 C14 C9 120.0 . . ?
C13 C14 H14 120.0 . . ?
C16 C15 C1 115.2(7) . . ?
C16 C15 C20 120.0 . . ?
C20 C15 C1 124.8(7) . . ?
C15 C16 C2 113.6(6) . . ?
C15 C16 C17 120.0 . . ?
C17 C16 C2 126.1(6) . . ?
C16 C17 H17 120.0 . . ?
C18 C17 C16 120.0 . . ?
C18 C17 H17 120.0 . . ?
C17 C18 H18 120.0 . . ?
C17 C18 C19 120.0 . . ?
C19 C18 H18 120.0 . . ?
C18 C19 N3 123.3(9) . . ?
C18 C19 C20 120.0 . . ?
C20 C19 N3 116.6(9) . . ?
C15 C20 H20 120.0 . . ?
C19 C20 C15 120.0 . . ?
C19 C20 H20 120.0 . . ?
O4 C21 C1 119.4(11) . . ?
O5 C21 O4 110.8(12) . . ?
O5 C21 C1 129.8(15) . . ?
O4 C22 H22A 109.5 . . ?
O4 C22 H22B 109.5 . . ?
O4 C22 H22C 109.5 . . ?
H22A C22 H22B 109.5 . . ?
H22A C22 H22C 109.5 . . ?
H22B C22 H22C 109.5 . . ?
O1 C23 N1 123.0(9) . . ?
O1 C23 C24 118.8(8) . . ?
N1 C23 C24 116.2(8) . . ?
C23 C24 N4 114.0(5) . . ?
C23 C24 C25 124.7(5) . . ?
N4 C24 C25 120.0 . . ?
C28 N4 C24 120.0 . . ?
N4 C28 C27 120.0 . . ?
N4 C28 C53 117.0(4) . . ?
C27 C28 C53 122.9(4) . . ?
C28 C27 H27 120.0 . . ?
C26 C27 C28 120.0 . . ?
C26 C27 H27 120.0 . . ?
C27 C26 C25 120.0 . . ?
C27 C26 C29 120.3(6) . . ?
C25 C26 C29 119.5(6) . . ?
C24 C25 H25 120.0 . . ?
C26 C25 C24 120.0 . . ?
C26 C25 H25 120.0 . . ?
C26 C29 C31 108.7(9) . . ?
C30 C29 C26 112.6(9) . . ?
C30 C29 C31 109.9(11) . . ?
C30 C29 C32 113.2(12) . . ?
C32 C29 C26 103.6(8) . . ?
C32 C29 C31 108.6(12) . . ?
C29 C30 H30A 109.5 . . ?
C29 C30 H30B 109.5 . . ?
C29 C30 H30C 109.5 . . ?
H30A C30 H30B 109.5 . . ?
H30A C30 H30C 109.5 . . ?
H30B C30 H30C 109.5 . . ?
C29 C31 H31A 109.5 . . ?
C29 C31 H31B 109.5 . . ?
C29 C31 H31C 109.5 . . ?
H31A C31 H31B 109.5 . . ?
H31A C31 H31C 109.5 . . ?
H31B C31 H31C 109.5 . . ?
C29 C32 H32A 109.5 . . ?
C29 C32 H32B 109.5 . . ?
C29 C32 H32C 109.5 . . ?
H32A C32 H32B 109.5 . . ?
H32A C32 H32C 109.5 . . ?
H32B C32 H32C 109.5 . . ?
O2 C33 N2 127.6(10) . . ?
O2 C33 C34 113.7(11) . . ?
N2 C33 C34 118.6(8) . . ?
N5 C34 C33 115.5(6) . . ?
N5 C34 C35 120.0 . . ?
C35 C34 C33 124.5(6) . . ?
C38 N5 C34 120.0 . . ?
N5 C38 C37 120.0 . . ?
N5 C38 C59 117.0(5) . . ?
C37 C38 C59 121.7(5) . . ?
C38 C37 H37 120.0 . . ?
C36 C37 C38 120.0 . . ?
C36 C37 H37 120.0 . . ?
C37 C36 C39 118.5(5) . . ?
C35 C36 C37 120.0 . . ?
C35 C36 C39 121.5(5) . . ?
C34 C35 H35 120.0 . . ?
C36 C35 C34 120.0 . . ?
C36 C35 H35 120.0 . . ?
C36 C39 C40 117.2(9) . . ?
C36 C39 C41 113.8(9) . . ?
C36 C39 C42 114.1(8) . . ?
C40 C39 C41 102.0(8) . . ?
C40 C39 C42 104.5(9) . . ?
C42 C39 C41 103.7(9) . . ?
C39 C40 H40A 109.5 . . ?
C39 C40 H40B 109.5 . . ?
C39 C40 H40C 109.5 . . ?
H40A C40 H40B 109.5 . . ?
H40A C40 H40C 109.5 . . ?
H40B C40 H40C 109.5 . . ?
C39 C41 H41A 109.5 . . ?
C39 C41 H41B 109.5 . . ?
C39 C41 H41C 109.5 . . ?
H41A C41 H41B 109.5 . . ?
H41A C41 H41C 109.5 . . ?
H41B C41 H41C 109.5 . . ?
C39 C42 H42A 109.5 . . ?
C39 C42 H42B 109.5 . . ?
C39 C42 H42C 109.5 . . ?
H42A C42 H42B 109.5 . . ?
H42A C42 H42C 109.5 . . ?
H42B C42 H42C 109.5 . . ?
O3 C43 C44 112.2(12) . . ?
N3 C43 O3 117.8(14) . . ?
N3 C43 C44 121.1(14) . . ?
N6 C48 C47 120.0 . . ?
N6 C48 C65 112.1(8) . . ?
C47 C48 C65 121.6(8) . . ?
C44 N6 C48 120.0 . . ?
N6 C44 C43 112.9(10) . . ?
C45 C44 C43 126.0(10) . . ?
C45 C44 N6 120.0 . . ?
C44 C45 H45 120.0 . . ?
C44 C45 C46 120.0 . . ?
C46 C45 H45 120.0 . . ?
C45 C46 C49 111.4(10) . . ?
C47 C46 C45 120.0 . . ?
C47 C46 C49 128.5(10) . . ?
C48 C47 H47 120.0 . . ?
C46 C47 C48 120.0 . . ?
C46 C47 H47 120.0 . . ?
C50 C49 C46 109.7(13) . . ?
C50 C49 C51 106.4(14) . . ?
C51 C49 C46 111.7(13) . . ?
C52 C49 C46 104.0(13) . . ?
C52 C49 C50 109.6(15) . . ?
C52 C49 C51 115.4(15) . . ?
C49 C50 H50A 109.5 . . ?
C49 C50 H50B 109.5 . . ?
C49 C50 H50C 109.5 . . ?
H50A C50 H50B 109.5 . . ?
H50A C50 H50C 109.5 . . ?
H50B C50 H50C 109.5 . . ?
C49 C51 H51A 109.5 . . ?
C49 C51 H51B 109.5 . . ?
C49 C51 H51C 109.5 . . ?
H51A C51 H51B 109.5 . . ?
H51A C51 H51C 109.5 . . ?
H51B C51 H51C 109.5 . . ?
C49 C52 H52A 109.5 . . ?
C49 C52 H52B 109.5 . . ?
C49 C52 H52C 109.5 . . ?
H52A C52 H52B 109.5 . . ?
H52A C52 H52C 109.5 . . ?
H52B C52 H52C 109.5 . . ?
C54 C53 C28 119.5(4) . . ?
C54 C53 C58 120.0 . . ?
C58 C53 C28 120.5(4) . . ?
C53 C54 H54 120.0 . . ?
C53 C54 C55 120.0 . . ?
C55 C54 H54 120.0 . . ?
C54 C55 H55 120.0 . . ?
C56 C55 C54 120.0 . . ?
C56 C55 H55 120.0 . . ?
C55 C56 C57 120.0 . . ?
C55 C56 C98 117.8(4) . . ?
C57 C56 C98 121.2(4) . . ?
C56 C57 H57 120.0 . . ?
C58 C57 C56 120.0 . . ?
C58 C57 H57 120.0 . . ?
C53 C58 H58 120.0 . . ?
C57 C58 C53 120.0 . . ?
C57 C58 H58 120.0 . . ?
C64 C59 C38 123.1(4) . . ?
C64 C59 C60 120.0 . . ?
C60 C59 C38 116.9(4) . . ?
C59 C64 H64 120.0 . . ?
C63 C64 C59 120.0 . . ?
C63 C64 H64 120.0 . . ?
C64 C63 H63 120.0 . . ?
C64 C63 C62 120.0 . . ?
C62 C63 H63 120.0 . . ?
C63 C62 C108 120.2(4) . . ?
C61 C62 C63 120.0 . . ?
C61 C62 C108 118.8(4) . . ?
C62 C61 H61 120.0 . . ?
C60 C61 C62 120.0 . . ?
C60 C61 H61 120.0 . . ?
C59 C60 H60 120.0 . . ?
C61 C60 C59 120.0 . . ?
C61 C60 H60 120.0 . . ?
C66 C65 C48 103.8(9) . . ?
C66 C65 C70 120.0 . . ?
C70 C65 C48 133.6(9) . . ?
C65 C66 H66 120.0 . . ?
C65 C66 C67 120.0 . . ?
C67 C66 H66 120.0 . . ?
C66 C67 H67 120.0 . . ?
C66 C67 C68 120.0 . . ?
C68 C67 H67 120.0 . . ?
C67 C68 C118 122.9(9) . . ?
C69 C68 C67 120.0 . . ?
C69 C68 C118 117.1(9) . . ?
C68 C69 H69 120.0 . . ?
C68 C69 C70 120.0 . . ?
C70 C69 H69 120.0 . . ?
C65 C70 H70 120.0 . . ?
C69 C70 C65 120.0 . . ?
C69 C70 H70 120.0 . . ?
C79 C71 C73 101.8(7) . . ?
C79 C71 C85 103.4(6) . . ?
C85 C71 C73 100.5(7) . . ?
C91 C71 C73 100.6(6) . . ?
C91 C71 C79 119.3(9) . . ?
C91 C71 C85 126.5(8) . . ?
C74 C72 H72 112.0 . . ?
C74 C72 C80 107.0(8) . . ?
C74 C72 C86 108.1(6) . . ?
C80 C72 H72 112.0 . . ?
C80 C72 C86 105.4(7) . . ?
C86 C72 H72 112.0 . . ?
C74 C73 C71 114.7(5) . . ?
C74 C73 C78 120.0 . . ?
C78 C73 C71 125.1(5) . . ?
C73 C74 C72 114.2(6) . . ?
C73 C74 C75 120.0 . . ?
C75 C74 C72 125.7(6) . . ?
C74 C75 H75 120.0 . . ?
C76 C75 C74 120.0 . . ?
C76 C75 H75 120.0 . . ?
C75 C76 H76 120.0 . . ?
C75 C76 C77 120.0 . . ?
C77 C76 H76 120.0 . . ?
C76 C77 N7 118.9(5) . . ?
C76 C77 C78 120.0 . . ?
C78 C77 N7 121.1(5) . . ?
C73 C78 H78 120.0 . . ?
C77 C78 C73 120.0 . . ?
C77 C78 H78 120.0 . . ?
C84 C79 C71 124.4(5) . . ?
C84 C79 C80 120.0 . . ?
C80 C79 C71 115.2(5) . . ?
C79 C84 H84 120.0 . . ?
C79 C84 C83 120.0 . . ?
C83 C84 H84 120.0 . . ?
C84 C83 N8 118.0(4) . . ?
C82 C83 N8 121.3(5) . . ?
C82 C83 C84 120.0 . . ?
C83 C82 H82 120.0 . . ?
C83 C82 C81 120.0 . . ?
C81 C82 H82 120.0 . . ?
C82 C81 H81 120.0 . . ?
C82 C81 C80 120.0 . . ?
C80 C81 H81 120.0 . . ?
C79 C80 C72 112.8(5) . . ?
C81 C80 C72 126.8(5) . . ?
C81 C80 C79 120.0 . . ?
C90 C85 C71 124.4(6) . . ?
C90 C85 C86 120.0 . . ?
C86 C85 C71 115.5(6) . . ?
C85 C90 H90 120.0 . . ?
C85 C90 C89 120.0 . . ?
C89 C90 H90 120.0 . . ?
C90 C89 N9 116.7(7) . . ?
C88 C89 N9 123.3(7) . . ?
C88 C89 C90 120.0 . . ?
C89 C88 H88 120.0 . . ?
C87 C88 C89 120.0 . . ?
C87 C88 H88 120.0 . . ?
C88 C87 H87 120.0 . . ?
C88 C87 C86 120.0 . . ?
C86 C87 H87 120.0 . . ?
C85 C86 C72 112.3(6) . . ?
C87 C86 C72 127.7(6) . . ?
C87 C86 C85 120.0 . . ?
O9 C91 O10 125.4(10) . . ?
O9 C91 C71 127.8(10) . . ?
C71 C91 O10 106.8(10) . . ?
O9 C92 H92A 109.5 . . ?
O9 C92 H92B 109.5 . . ?
O9 C92 H92C 109.5 . . ?
H92A C92 H92B 109.5 . . ?
H92A C92 H92C 109.5 . . ?
H92B C92 H92C 109.5 . . ?
O6 C93 N7 119.6(11) . . ?
O6 C93 C94 127.2(12) . . ?
N7 C93 C94 112.6(8) . . ?
C95 C94 C93 120.0(7) . . ?
C95 C94 N10 120.0 . . ?
N10 C94 C93 119.9(7) . . ?
C94 C95 H95 120.0 . . ?
C96 C95 C94 120.0 . . ?
C96 C95 H95 120.0 . . ?
C95 C96 C99 116.9(5) . . ?
C97 C96 C95 120.0 . . ?
C97 C96 C99 123.1(5) . . ?
C96 C97 H97 120.0 . . ?
C96 C97 C98 120.0 . . ?
C98 C97 H97 120.0 . . ?
C97 C98 C56 124.3(4) . . ?
C97 C98 N10 120.0 . . ?
N10 C98 C56 115.7(4) . . ?
C98 N10 C94 120.0 . . ?
C96 C99 C101 107.1(8) . . ?
C100 C99 C96 115.8(9) . . ?
C100 C99 C101 101.2(8) . . ?
C100 C99 C102 121.5(11) . . ?
C102 C99 C96 106.6(9) . . ?
C102 C99 C101 102.7(9) . . ?
C99 C100 H10A 109.5 . . ?
C99 C100 H10B 109.5 . . ?
C99 C100 H10C 109.5 . . ?
H10A C100 H10B 109.5 . . ?
H10A C100 H10C 109.5 . . ?
H10B C100 H10C 109.5 . . ?
C99 C101 H10D 109.5 . . ?
C99 C101 H10E 109.5 . . ?
C99 C101 H10F 109.5 . . ?
H10D C101 H10E 109.5 . . ?
H10D C101 H10F 109.5 . . ?
H10E C101 H10F 109.5 . . ?
C99 C102 H10G 109.5 . . ?
C99 C102 H10H 109.5 . . ?
C99 C102 H10I 109.5 . . ?
H10G C102 H10H 109.5 . . ?
H10G C102 H10I 109.5 . . ?
H10H C102 H10I 109.5 . . ?
O7 C103 N8 122.3(8) . . ?
O7 C103 C104 123.6(7) . . ?
N8 C103 C104 112.4(7) . . ?
N11 C104 C103 118.5(4) . . ?
N11 C104 C105 120.0 . . ?
C105 C104 C103 121.5(4) . . ?
C104 N11 C108 120.0 . . ?
N11 C108 C62 115.7(4) . . ?
C107 C108 C62 123.8(4) . . ?
C107 C108 N11 120.0 . . ?
C108 C107 H107 120.0 . . ?
C106 C107 C108 120.0 . . ?
C106 C107 H107 120.0 . . ?
C107 C106 C109 120.3(5) . . ?
C105 C106 C107 120.0 . . ?
C105 C106 C109 119.5(5) . . ?
C104 C105 H105 120.0 . . ?
C106 C105 C104 120.0 . . ?
C106 C105 H105 120.0 . . ?
C110 C109 C106 106.8(7) . . ?
C111 C109 C106 108.3(7) . . ?
C111 C109 C110 108.6(9) . . ?
C111 C109 C112 109.3(9) . . ?
C112 C109 C106 111.8(7) . . ?
C112 C109 C110 111.9(9) . . ?
C109 C110 H11A 109.5 . . ?
C109 C110 H11B 109.5 . . ?
C109 C110 H11C 109.5 . . ?
H11A C110 H11B 109.5 . . ?
H11A C110 H11C 109.5 . . ?
H11B C110 H11C 109.5 . . ?
C109 C111 H11D 109.5 . . ?
C109 C111 H11E 109.5 . . ?
C109 C111 H11F 109.5 . . ?
H11D C111 H11E 109.5 . . ?
H11D C111 H11F 109.5 . . ?
H11E C111 H11F 109.5 . . ?
C109 C112 H11G 109.5 . . ?
C109 C112 H11H 109.5 . . ?
C109 C112 H11I 109.5 . . ?
H11G C112 H11H 109.5 . . ?
H11G C112 H11I 109.5 . . ?
H11H C112 H11I 109.5 . . ?
O8 C113 N9 122.6(13) . . ?
O8 C113 C114 119.6(12) . . ?
N9 C113 C114 115.6(13) . . ?
C115 C114 C113 120.8(9) . . ?
C115 C114 N12 120.0 . . ?
N12 C114 C113 119.2(8) . . ?
C114 C115 H115 120.0 . . ?
C116 C115 C114 120.0 . . ?
C116 C115 H115 120.0 . . ?
C115 C116 C119 120.1(8) . . ?
C117 C116 C115 120.0 . . ?
C117 C116 C119 119.3(8) . . ?
C116 C117 H117 120.0 . . ?
C116 C117 C118 120.0 . . ?
C118 C117 H117 120.0 . . ?
C117 C118 C68 122.6(8) . . ?
N12 C118 C68 116.8(8) . . ?
N12 C118 C117 120.0 . . ?
C118 N12 C114 120.0 . . ?
C120 C119 C116 107.4(10) . . ?
C121 C119 C116 107.8(9) . . ?
C121 C119 C120 109.2(11) . . ?
C121 C119 C122 109.1(11) . . ?
C122 C119 C116 111.8(10) . . ?
C122 C119 C120 111.5(11) . . ?
C119 C120 H12A 109.5 . . ?
C119 C120 H12B 109.5 . . ?
C119 C120 H12C 109.5 . . ?
H12A C120 H12B 109.5 . . ?
H12A C120 H12C 109.5 . . ?
H12B C120 H12C 109.5 . . ?
C119 C121 H12D 109.5 . . ?
C119 C121 H12E 109.5 . . ?
C119 C121 H12F 109.5 . . ?
H12D C121 H12E 109.5 . . ?
H12D C121 H12F 109.5 . . ?
H12E C121 H12F 109.5 . . ?
C119 C122 H12G 109.5 . . ?
C119 C122 H12H 109.5 . . ?
C119 C122 H12I 109.5 . . ?
H12G C122 H12H 109.5 . . ?
H12G C122 H12I 109.5 . . ?
H12H C122 H12I 109.5 . . ?
C221 O204 C222 137.7(12) . . ?
C291 O209 C292 140.5(12) . . ?
C207 N201 H201 118.7 . . ?
C207 N201 C223 122.5(7) . . ?
C223 N201 H201 118.7 . . ?
C213 N202 H202 114.2 . . ?
C233 N202 H202 114.2 . . ?
C233 N202 C213 131.7(10) . . ?
C219 N203 H203 117.5 . . ?
C243 N203 H203 117.5 . . ?
C243 N203 C219 125.1(6) . . ?
C248 N206 C244 120.0 . . ?
N206 C248 C265 111.7(4) . . ?
C247 C248 N206 120.0 . . ?
C247 C248 C265 128.1(4) . . ?
C248 C247 H247 120.0 . . ?
C248 C247 C246 120.0 . . ?
C246 C247 H247 120.0 . . ?
C247 C246 C249 116.8(6) . . ?
C245 C246 C247 120.0 . . ?
C245 C246 C249 123.2(6) . . ?
C246 C245 H245 120.0 . . ?
C244 C245 C246 120.0 . . ?
C244 C245 H245 120.0 . . ?
N206 C244 C243 119.6(5) . . ?
C245 C244 N206 120.0 . . ?
C245 C244 C243 120.4(5) . . ?
C277 N207 H207 116.6 . . ?
C293 N207 H207 116.6 . . ?
C293 N207 C277 126.9(7) . . ?
C283 N208 H208 118.0 . . ?
C303 N208 H208 118.0 . . ?
C303 N208 C283 123.9(13) . . ?
C289 N209 H209 119.7 . . ?
C313 N209 H209 119.7 . . ?
C313 N209 C289 120.5(8) . . ?
C203 C201 C215 102.2(6) . . ?
C209 C201 C203 108.1(7) . . ?
C209 C201 C215 104.0(6) . . ?
C221 C201 C203 115.2(6) . . ?
C221 C201 C209 111.9(7) . . ?
C221 C201 C215 114.5(8) . . ?
C204 C202 H20A 114.0 . . ?
C204 C202 C216 103.3(7) . . ?
C210 C202 H20A 114.0 . . ?
C210 C202 C204 106.5(6) . . ?
C210 C202 C216 103.8(6) . . ?
C216 C202 H20A 114.0 . . ?
C204 C203 C201 112.1(4) . . ?
C204 C203 C208 120.0 . . ?
C208 C203 C201 127.8(4) . . ?
C203 C204 C202 114.6(4) . . ?
C205 C204 C202 125.4(4) . . ?
C205 C204 C203 120.0 . . ?
C204 C205 H205 120.0 . . ?
C204 C205 C206 120.0 . . ?
C206 C205 H205 120.0 . . ?
C205 C206 H206 120.0 . . ?
C207 C206 C205 120.0 . . ?
C207 C206 H206 120.0 . . ?
C206 C207 N201 122.8(5) . . ?
C208 C207 N201 117.0(5) . . ?
C208 C207 C206 120.0 . . ?
C203 C208 H20B 120.0 . . ?
C207 C208 C203 120.0 . . ?
C207 C208 H20B 120.0 . . ?
C214 C209 C201 125.1(6) . . ?
C214 C209 C210 120.0 . . ?
C210 C209 C201 114.8(6) . . ?
C209 C214 H214 120.0 . . ?
C209 C214 C213 120.0 . . ?
C213 C214 H214 120.0 . . ?
C214 C213 N202 118.6(6) . . ?
C212 C213 N202 121.4(6) . . ?
C212 C213 C214 120.0 . . ?
C213 C212 H212 120.0 . . ?
C211 C212 C213 120.0 . . ?
C211 C212 H212 120.0 . . ?
C212 C211 H211 120.0 . . ?
C212 C211 C210 120.0 . . ?
C210 C211 H211 120.0 . . ?
C209 C210 C202 115.6(5) . . ?
C211 C210 C202 124.4(5) . . ?
C211 C210 C209 120.0 . . ?
C220 C215 C201 128.8(4) . . ?
C220 C215 C216 120.0 . . ?
C216 C215 C201 111.1(4) . . ?
C215 C220 H220 120.0 . . ?
C219 C220 C215 120.0 . . ?
C219 C220 H220 120.0 . . ?
C220 C219 N203 116.6(4) . . ?
C220 C219 C218 120.0 . . ?
C218 C219 N203 123.4(4) . . ?
C219 C218 H218 120.0 . . ?
C217 C218 C219 120.0 . . ?
C217 C218 H218 120.0 . . ?
C218 C217 H217 120.0 . . ?
C218 C217 C216 120.0 . . ?
C216 C217 H217 120.0 . . ?
C215 C216 C202 115.2(4) . . ?
C217 C216 C202 124.8(4) . . ?
C217 C216 C215 120.0 . . ?
O204 C221 C201 121.0(10) . . ?
O205 C221 O204 104.7(8) . . ?
O205 C221 C201 134.3(10) . . ?
O204 C222 H22D 109.5 . . ?
O204 C222 H22E 109.5 . . ?
O204 C222 H22F 109.5 . . ?
H22D C222 H22E 109.5 . . ?
H22D C222 H22F 109.5 . . ?
H22E C222 H22F 109.5 . . ?
O201 C223 N201 126.4(9) . . ?
O201 C223 C224 113.8(10) . . ?
N201 C223 C224 117.3(7) . . ?
C225 C224 C223 124.7(6) . . ?
C225 C224 N204 120.0 . . ?
N204 C224 C223 114.7(6) . . ?
C224 C225 H225 120.0 . . ?
C224 C225 C226 120.0 . . ?
C226 C225 H225 120.0 . . ?
C225 C226 C229 119.7(6) . . ?
C227 C226 C225 120.0 . . ?
C227 C226 C229 119.9(6) . . ?
C226 C227 H227 120.0 . . ?
C228 C227 C226 120.0 . . ?
C228 C227 H227 120.0 . . ?
C227 C228 N204 120.0 . . ?
C227 C228 C253 125.7(5) . . ?
N204 C228 C253 114.2(5) . . ?
C228 N204 C224 120.0 . . ?
C226 C229 C230 115.3(9) . . ?
C226 C229 C231 103.8(10) . . ?
C226 C229 C232 117.5(9) . . ?
C231 C229 C230 106.2(10) . . ?
C232 C229 C230 109.2(11) . . ?
C232 C229 C231 103.4(10) . . ?
C229 C230 H23A 109.5 . . ?
C229 C230 H23B 109.5 . . ?
C229 C230 H23C 109.5 . . ?
H23A C230 H23B 109.5 . . ?
H23A C230 H23C 109.5 . . ?
H23B C230 H23C 109.5 . . ?
C229 C231 H23D 109.5 . . ?
C229 C231 H23E 109.5 . . ?
C229 C231 H23F 109.5 . . ?
H23D C231 H23E 109.5 . . ?
H23D C231 H23F 109.5 . . ?
H23E C231 H23F 109.5 . . ?
C229 C232 H23G 109.5 . . ?
C229 C232 H23H 109.5 . . ?
C229 C232 H23I 109.5 . . ?
H23G C232 H23H 109.5 . . ?
H23G C232 H23I 109.5 . . ?
H23H C232 H23I 109.5 . . ?
O202 C233 N202 120.3(12) . . ?
O202 C233 C234 115.3(10) . . ?
N202 C233 C234 118.4(11) . . ?
C235 C234 C233 124.6(7) . . ?
C235 C234 N205 120.0 . . ?
N205 C234 C233 115.1(8) . . ?
C234 C235 H235 120.0 . . ?
C236 C235 C234 120.0 . . ?
C236 C235 H235 120.0 . . ?
C235 C236 C237 120.0 . . ?
C235 C236 C239 117.3(7) . . ?
C237 C236 C239 122.3(7) . . ?
C236 C237 H237 120.0 . . ?
C238 C237 C236 120.0 . . ?
C238 C237 H237 120.0 . . ?
C237 C238 N205 120.0 . . ?
C237 C238 C259 123.6(6) . . ?
N205 C238 C259 116.4(6) . . ?
C238 N205 C234 120.0 . . ?
C240 C239 C236 109.4(9) . . ?
C241 C239 C236 106.5(8) . . ?
C241 C239 C240 111.8(11) . . ?
C241 C239 C242 112.6(10) . . ?
C242 C239 C236 108.4(10) . . ?
C242 C239 C240 108.1(10) . . ?
C239 C240 H24A 109.5 . . ?
C239 C240 H24B 109.5 . . ?
C239 C240 H24C 109.5 . . ?
H24A C240 H24B 109.5 . . ?
H24A C240 H24C 109.5 . . ?
H24B C240 H24C 109.5 . . ?
C239 C241 H24D 109.5 . . ?
C239 C241 H24E 109.5 . . ?
C239 C241 H24F 109.5 . . ?
H24D C241 H24E 109.5 . . ?
H24D C241 H24F 109.5 . . ?
H24E C241 H24F 109.5 . . ?
C239 C242 H24G 109.5 . . ?
C239 C242 H24H 109.5 . . ?
C239 C242 H24I 109.5 . . ?
H24G C242 H24H 109.5 . . ?
H24G C242 H24I 109.5 . . ?
H24H C242 H24I 109.5 . . ?
O203 C243 N203 122.2(9) . . ?
O203 C243 C244 125.0(8) . . ?
N203 C243 C244 112.3(7) . . ?
C250 C249 C246 102.9(9) . . ?
C251 C249 C246 114.0(10) . . ?
C251 C249 C250 107.6(12) . . ?
C251 C249 C252 107.8(11) . . ?
C252 C249 C246 112.6(9) . . ?
C252 C249 C250 111.8(11) . . ?
C249 C250 H25A 109.5 . . ?
C249 C250 H25B 109.5 . . ?
C249 C250 H25C 109.5 . . ?
H25A C250 H25B 109.5 . . ?
H25A C250 H25C 109.5 . . ?
H25B C250 H25C 109.5 . . ?
C249 C251 H25D 109.5 . . ?
C249 C251 H25E 109.5 . . ?
C249 C251 H25F 109.5 . . ?
H25D C251 H25E 109.5 . . ?
H25D C251 H25F 109.5 . . ?
H25E C251 H25F 109.5 . . ?
C249 C252 H25G 109.5 . . ?
C249 C252 H25H 109.5 . . ?
C249 C252 H25I 109.5 . . ?
H25G C252 H25H 109.5 . . ?
H25G C252 H25I 109.5 . . ?
H25H C252 H25I 109.5 . . ?
C253 C254 H254 120.0 . . ?
C253 C254 C255 120.0 . . ?
C255 C254 H254 120.0 . . ?
C254 C253 C228 122.5(4) . . ?
C258 C253 C228 117.2(4) . . ?
C258 C253 C254 120.0 . . ?
C253 C258 H258 120.0 . . ?
C257 C258 C253 120.0 . . ?
C257 C258 H258 120.0 . . ?
C258 C257 H257 120.0 . . ?
C258 C257 C256 120.0 . . ?
C256 C257 H257 120.0 . . ?
C257 C256 C298 117.5(4) . . ?
C255 C256 C257 120.0 . . ?
C255 C256 C298 122.2(4) . . ?
C254 C255 H255 120.0 . . ?
C256 C255 C254 120.0 . . ?
C256 C255 H255 120.0 . . ?
C263 C262 C261 120.0 . . ?
C263 C262 C308 121.0(9) . . ?
C261 C262 C308 118.9(9) . . ?
C262 C263 H263 120.0 . . ?
C264 C263 C262 120.0 . . ?
C264 C263 H263 120.0 . . ?
C263 C264 H264 120.0 . . ?
C263 C264 C259 120.0 . . ?
C259 C264 H264 120.0 . . ?
C264 C259 C238 122.2(8) . . ?
C260 C259 C238 117.8(8) . . ?
C260 C259 C264 120.0 . . ?
C259 C260 H260 120.0 . . ?
C259 C260 C261 120.0 . . ?
C261 C260 H260 120.0 . . ?
C262 C261 H261 120.0 . . ?
C260 C261 C262 120.0 . . ?
C260 C261 H261 120.0 . . ?
C266 C265 C248 121.7(5) . . ?
C266 C265 C270 120.0 . . ?
C270 C265 C248 118.1(4) . . ?
C265 C266 H266 120.0 . . ?
C265 C266 C267 120.0 . . ?
C267 C266 H266 120.0 . . ?
C266 C267 H267 120.0 . . ?
C268 C267 C266 120.0 . . ?
C268 C267 H267 120.0 . . ?
C267 C268 C318 120.0(5) . . ?
C269 C268 C267 120.0 . . ?
C269 C268 C318 117.4(5) . . ?
C268 C269 H269 120.0 . . ?
C268 C269 C270 120.0 . . ?
C270 C269 H269 120.0 . . ?
C265 C270 H270 120.0 . . ?
C269 C270 C265 120.0 . . ?
C269 C270 H270 120.0 . . ?
C273 C271 C279 100.4(7) . . ?
C273 C271 C285 108.2(8) . . ?
C273 C271 C291 120.1(9) . . ?
C285 C271 C279 104.0(8) . . ?
C285 C271 C291 105.9(7) . . ?
C291 C271 C279 117.0(8) . . ?
C274 C272 H272 113.9 . . ?
C280 C272 H272 113.9 . . ?
C280 C272 C274 101.5(7) . . ?
C286 C272 H272 113.9 . . ?
C286 C272 C274 103.9(8) . . ?
C286 C272 C280 108.7(7) . . ?
C278 C273 C271 125.6(6) . . ?
C278 C273 C274 120.0 . . ?
C274 C273 C271 114.4(6) . . ?
C273 C278 H278 120.0 . . ?
C277 C278 C273 120.0 . . ?
C277 C278 H278 120.0 . . ?
C278 C277 N207 118.7(5) . . ?
C278 C277 C276 120.0 . . ?
C276 C277 N207 120.7(5) . . ?
C277 C276 H276 120.0 . . ?
C275 C276 C277 120.0 . . ?
C275 C276 H276 120.0 . . ?
C276 C275 H275 120.0 . . ?
C276 C275 C274 120.0 . . ?
C274 C275 H275 120.0 . . ?
C273 C274 C272 113.7(5) . . ?
C275 C274 C272 126.2(5) . . ?
C275 C274 C273 120.0 . . ?
C280 C279 C271 110.2(7) . . ?
C280 C279 C284 120.0 . . ?
C284 C279 C271 129.8(7) . . ?
C279 C280 C272 115.9(7) . . ?
C279 C280 C281 120.0 . . ?
C281 C280 C272 124.0(7) . . ?
C280 C281 H281 120.0 . . ?
C282 C281 C280 120.0 . . ?
C282 C281 H281 120.0 . . ?
C281 C282 H282 120.0 . . ?
C281 C282 C283 120.0 . . ?
C283 C282 H282 120.0 . . ?
C282 C283 N208 122.0(9) . . ?
C282 C283 C284 120.0 . . ?
C284 C283 N208 118.0(9) . . ?
C279 C284 H284 120.0 . . ?
C283 C284 C279 120.0 . . ?
C283 C284 H284 120.0 . . ?
C290 C285 C271 126.8(6) . . ?
C290 C285 C286 120.0 . . ?
C286 C285 C271 112.9(6) . . ?
C285 C290 H290 120.0 . . ?
C289 C290 C285 120.0 . . ?
C289 C290 H290 120.0 . . ?
C290 C289 N209 116.1(6) . . ?
C290 C289 C288 120.0 . . ?
C288 C289 N209 123.2(6) . . ?
C289 C288 H288 120.0 . . ?
C289 C288 C287 120.0 . . ?
C287 C288 H288 120.0 . . ?
C288 C287 H287 120.0 . . ?
C286 C287 C288 120.0 . . ?
C286 C287 H287 120.0 . . ?
C285 C286 C272 116.9(6) . . ?
C287 C286 C272 123.1(6) . . ?
C287 C286 C285 120.0 . . ?
O209 C291 O210 136.0(13) . . ?
O209 C291 C271 113.9(12) . . ?
O210 C291 C271 110.1(10) . . ?
O209 C292 H29A 109.5 . . ?
O209 C292 H29B 109.5 . . ?
O209 C292 H29C 109.5 . . ?
H29A C292 H29B 109.5 . . ?
H29A C292 H29C 109.5 . . ?
H29B C292 H29C 109.5 . . ?
O206 C293 N207 119.4(8) . . ?
O206 C293 C294 127.4(8) . . ?
N207 C293 C294 112.8(7) . . ?
N210 C294 C293 121.4(5) . . ?
N210 C294 C295 120.0 . . ?
C295 C294 C293 118.5(5) . . ?
C294 N210 C298 120.0 . . ?
N210 C298 C256 113.6(4) . . ?
C297 C298 C256 126.4(4) . . ?
C297 C298 N210 120.0 . . ?
C298 C297 H297 120.0 . . ?
C298 C297 C296 120.0 . . ?
C296 C297 H297 120.0 . . ?
C297 C296 C295 120.0 . . ?
C297 C296 C299 116.8(5) . . ?
C295 C296 C299 122.6(5) . . ?
C294 C295 H295 120.0 . . ?
C296 C295 C294 120.0 . . ?
C296 C295 H295 120.0 . . ?
C300 C299 C296 111.9(8) . . ?
C300 C299 C301 115.6(10) . . ?
C300 C299 C302 105.7(10) . . ?
C301 C299 C296 107.2(8) . . ?
C301 C299 C302 107.0(10) . . ?
C302 C299 C296 109.3(8) . . ?
C299 C300 H30D 109.5 . . ?
C299 C300 H30E 109.5 . . ?
C299 C300 H30F 109.5 . . ?
H30D C300 H30E 109.5 . . ?
H30D C300 H30F 109.5 . . ?
H30E C300 H30F 109.5 . . ?
C299 C301 H30G 109.5 . . ?
C299 C301 H30H 109.5 . . ?
C299 C301 H30I 109.5 . . ?
H30G C301 H30H 109.5 . . ?
H30G C301 H30I 109.5 . . ?
H30H C301 H30I 109.5 . . ?
C299 C302 H30J 109.5 . . ?
C299 C302 H30K 109.5 . . ?
C299 C302 H30L 109.5 . . ?
H30J C302 H30K 109.5 . . ?
H30J C302 H30L 109.5 . . ?
H30K C302 H30L 109.5 . . ?
O207 C303 N208 115.0(16) . . ?
O207 C303 C304 119.6(18) . . ?
N208 C303 C304 107.7(14) . . ?
C307 C308 C262 120.1(9) . . ?
C307 C308 N211 120.0 . . ?
N211 C308 C262 119.6(9) . . ?
C308 C307 H307 120.0 . . ?
C308 C307 C306 120.0 . . ?
C306 C307 H307 120.0 . . ?
C307 C306 C309 120.1(10) . . ?
C305 C306 C307 120.0 . . ?
C305 C306 C309 119.2(9) . . ?
C306 C305 H305 120.0 . . ?
C306 C305 C304 120.0 . . ?
C304 C305 H305 120.0 . . ?
C305 C304 C303 116.3(12) . . ?
N211 C304 C303 122.7(11) . . ?
N211 C304 C305 120.0 . . ?
C304 N211 C308 120.0 . . ?
C306 C309 C312 103.4(11) . . ?
C310 C309 C306 104.9(11) . . ?
C310 C309 C312 109.3(13) . . ?
C311 C309 C306 112.1(12) . . ?
C311 C309 C310 113.6(13) . . ?
C311 C309 C312 112.8(12) . . ?
C309 C310 H31D 109.5 . . ?
C309 C310 H31E 109.5 . . ?
C309 C310 H31F 109.5 . . ?
H31D C310 H31E 109.5 . . ?
H31D C310 H31F 109.5 . . ?
H31E C310 H31F 109.5 . . ?
C309 C311 H31G 109.5 . . ?
C309 C311 H31H 109.5 . . ?
C309 C311 H31I 109.5 . . ?
H31G C311 H31H 109.5 . . ?
H31G C311 H31I 109.5 . . ?
H31H C311 H31I 109.5 . . ?
C309 C312 H31J 109.5 . . ?
C309 C312 H31K 109.5 . . ?
C309 C312 H31L 109.5 . . ?
H31J C312 H31K 109.5 . . ?
H31J C312 H31L 109.5 . . ?
H31K C312 H31L 109.5 . . ?
O208 C313 N209 125.0(11) . . ?
O208 C313 C314 121.7(12) . . ?
N209 C313 C314 113.2(9) . . ?
N212 C314 C313 118.5(7) . . ?
N212 C314 C315 120.0 . . ?
C315 C314 C313 121.2(7) . . ?
C314 N212 C318 120.0 . . ?
N212 C318 C268 112.8(5) . . ?
C317 C318 C268 126.7(5) . . ?
C317 C318 N212 120.0 . . ?
C318 C317 H317 120.0 . . ?
C318 C317 C316 120.0 . . ?
C316 C317 H317 120.0 . . ?
C317 C316 C319 120.2(5) . . ?
C315 C316 C317 120.0 . . ?
C315 C316 C319 119.8(5) . . ?
C314 C315 H315 120.0 . . ?
C316 C315 C314 120.0 . . ?
C316 C315 H315 120.0 . . ?
C320 C319 C316 105.5(10) . . ?
C320 C319 C321 111.1(11) . . ?
C321 C319 C316 104.4(9) . . ?
C322 C319 C316 115.0(10) . . ?
C322 C319 C320 115.5(12) . . ?
C322 C319 C321 104.8(10) . . ?
C319 C320 H32D 109.5 . . ?
C319 C320 H32E 109.5 . . ?
C319 C320 H32F 109.5 . . ?
H32D C320 H32E 109.5 . . ?
H32D C320 H32F 109.5 . . ?
H32E C320 H32F 109.5 . . ?
C319 C321 H32G 109.5 . . ?
C319 C321 H32H 109.5 . . ?
C319 C321 H32I 109.5 . . ?
H32G C321 H32H 109.5 . . ?
H32G C321 H32I 109.5 . . ?
H32H C321 H32I 109.5 . . ?
C319 C322 H32J 109.5 . . ?
C319 C322 H32K 109.5 . . ?
C319 C322 H32L 109.5 . . ?
H32J C322 H32K 109.5 . . ?
H32J C322 H32L 109.5 . . ?
H32K C322 H32L 109.5 . . ?

loop_
_geom_bond_atom_site_label_1
_geom_bond_atom_site_label_2
_geom_bond_distance
_geom_bond_site_symmetry_2
_geom_bond_publ_flag
O1 C23 1.301(12) . ?
O2 C33 1.265(12) . ?
O3 C43 1.428(18) . ?
O4 C21 1.419(14) . ?
O4 C22 1.342(13) . ?
O5 C21 1.068(12) . ?
O6 C93 1.130(11) . ?
O7 C103 1.213(10) . ?
O8 C113 1.229(15) . ?
O9 C91 1.121(12) . ?
O9 C92 1.487(16) . ?
O10 C91 1.398(11) . ?
N1 H1 0.8800 . ?
N1 C7 1.439(8) . ?
N1 C23 1.342(9) . ?
N2 H2 0.8800 . ?
N2 C13 1.388(9) . ?
N2 C33 1.358(10) . ?
N3 H3 0.8800 . ?
N3 C19 1.395(10) . ?
N3 C43 1.368(13) . ?
N7 H7 0.8800 . ?
N7 C77 1.418(8) . ?
N7 C93 1.360(10) . ?
N8 H8 0.8800 . ?
N8 C83 1.392(8) . ?
N8 C103 1.385(9) . ?
N9 H9 0.8800 . ?
N9 C89 1.397(9) . ?
N9 C113 1.328(11) . ?
C1 C3 1.571(9) . ?
C1 C9 1.489(11) . ?
C1 C15 1.492(13) . ?
C1 C21 1.423(14) . ?
C2 H2A 1.0000 . ?
C2 C4 1.398(10) . ?
C2 C10 1.557(11) . ?
C2 C16 1.570(12) . ?
C3 C8 1.3900 . ?
C3 C4 1.3900 . ?
C8 H8A 0.9500 . ?
C8 C7 1.3900 . ?
C7 C6 1.3900 . ?
C6 H6 0.9500 . ?
C6 C5 1.3900 . ?
C5 H5 0.9500 . ?
C5 C4 1.3900 . ?
C9 C10 1.3900 . ?
C9 C14 1.3900 . ?
C10 C11 1.3900 . ?
C11 H11 0.9500 . ?
C11 C12 1.3900 . ?
C12 H12 0.9500 . ?
C12 C13 1.3900 . ?
C13 C14 1.3900 . ?
C14 H14 0.9500 . ?
C15 C16 1.3900 . ?
C15 C20 1.3900 . ?
C16 C17 1.3900 . ?
C17 H17 0.9500 . ?
C17 C18 1.3900 . ?
C18 H18 0.9500 . ?
C18 C19 1.3900 . ?
C19 C20 1.3900 . ?
C20 H20 0.9500 . ?
C22 H22A 0.9800 . ?
C22 H22B 0.9800 . ?
C22 H22C 0.9800 . ?
C23 C24 1.375(12) . ?
C24 N4 1.3900 . ?
C24 C25 1.3900 . ?
N4 C28 1.3900 . ?
C28 C27 1.3900 . ?
C28 C53 1.481(5) . ?
C27 H27 0.9500 . ?
C27 C26 1.3900 . ?
C26 C25 1.3900 . ?
C26 C29 1.546(9) . ?
C25 H25 0.9500 . ?
C29 C30 1.500(13) . ?
C29 C31 1.548(13) . ?
C29 C32 1.502(13) . ?
C30 H30A 0.9800 . ?
C30 H30B 0.9800 . ?
C30 H30C 0.9800 . ?
C31 H31A 0.9800 . ?
C31 H31B 0.9800 . ?
C31 H31C 0.9800 . ?
C32 H32A 0.9800 . ?
C32 H32B 0.9800 . ?
C32 H32C 0.9800 . ?
C33 C34 1.481(12) . ?
C34 N5 1.3900 . ?
C34 C35 1.3900 . ?
N5 C38 1.3900 . ?
C38 C37 1.3900 . ?
C38 C59 1.452(5) . ?
C37 H37 0.9500 . ?
C37 C36 1.3900 . ?
C36 C35 1.3900 . ?
C36 C39 1.447(13) . ?
C35 H35 0.9500 . ?
C39 C40 1.617(12) . ?
C39 C41 1.647(12) . ?
C39 C42 1.643(14) . ?
C40 H40A 0.9800 . ?
C40 H40B 0.9800 . ?
C40 H40C 0.9800 . ?
C41 H41A 0.9800 . ?
C41 H41B 0.9800 . ?
C41 H41C 0.9800 . ?
C42 H42A 0.9800 . ?
C42 H42B 0.9800 . ?
C42 H42C 0.9800 . ?
C43 C44 1.444(17) . ?
C48 N6 1.3900 . ?
C48 C47 1.3900 . ?
C48 C65 1.524(9) . ?
N6 C44 1.3900 . ?
C44 C45 1.3900 . ?
C45 H45 0.9500 . ?
C45 C46 1.3900 . ?
C46 C47 1.3900 . ?
C46 C49 1.549(14) . ?
C47 H47 0.9500 . ?
C49 C50 1.517(13) . ?
C49 C51 1.529(15) . ?
C49 C52 1.511(15) . ?
C50 H50A 0.9800 . ?
C50 H50B 0.9800 . ?
C50 H50C 0.9800 . ?
C51 H51A 0.9800 . ?
C51 H51B 0.9800 . ?
C51 H51C 0.9800 . ?
C52 H52A 0.9800 . ?
C52 H52B 0.9800 . ?
C52 H52C 0.9800 . ?
C53 C54 1.3900 . ?
C53 C58 1.3900 . ?
C54 H54 0.9500 . ?
C54 C55 1.3900 . ?
C55 H55 0.9500 . ?
C55 C56 1.3900 . ?
C56 C57 1.3900 . ?
C56 C98 1.504(6) . ?
C57 H57 0.9500 . ?
C57 C58 1.3900 . ?
C58 H58 0.9500 . ?
C59 C64 1.3900 . ?
C59 C60 1.3900 . ?
C64 H64 0.9500 . ?
C64 C63 1.3900 . ?
C63 H63 0.9500 . ?
C63 C62 1.3900 . ?
C62 C61 1.3900 . ?
C62 C108 1.446(5) . ?
C61 H61 0.9500 . ?
C61 C60 1.3900 . ?
C60 H60 0.9500 . ?
C65 C66 1.3900 . ?
C65 C70 1.3900 . ?
C66 H66 0.9500 . ?
C66 C67 1.3900 . ?
C67 H67 0.9500 . ?
C67 C68 1.3900 . ?
C68 C69 1.3900 . ?
C68 C118 1.456(8) . ?
C69 H69 0.9500 . ?
C69 C70 1.3900 . ?
C70 H70 0.9500 . ?
C71 C73 1.606(12) . ?
C71 C79 1.571(9) . ?
C71 C85 1.575(12) . ?
C71 C91 1.383(15) . ?
C72 H72 1.0000 . ?
C72 C74 1.427(10) . ?
C72 C80 1.533(10) . ?
C72 C86 1.545(12) . ?
C73 C74 1.3900 . ?
C73 C78 1.3900 . ?
C74 C75 1.3900 . ?
C75 H75 0.9500 . ?
C75 C76 1.3900 . ?
C76 H76 0.9500 . ?
C76 C77 1.3900 . ?
C77 C78 1.3900 . ?
C78 H78 0.9500 . ?
C79 C84 1.3900 . ?
C79 C80 1.3900 . ?
C84 H84 0.9500 . ?
C84 C83 1.3900 . ?
C83 C82 1.3900 . ?
C82 H82 0.9500 . ?
C82 C81 1.3900 . ?
C81 H81 0.9500 . ?
C81 C80 1.3900 . ?
C85 C90 1.3900 . ?
C85 C86 1.3900 . ?
C90 H90 0.9500 . ?
C90 C89 1.3900 . ?
C89 C88 1.3900 . ?
C88 H88 0.9500 . ?
C88 C87 1.3900 . ?
C87 H87 0.9500 . ?
C87 C86 1.3900 . ?
C92 H92A 0.9800 . ?
C92 H92B 0.9800 . ?
C92 H92C 0.9800 . ?
C93 C94 1.419(11) . ?
C94 C95 1.3900 . ?
C94 N10 1.3900 . ?
C95 H95 0.9500 . ?
C95 C96 1.3900 . ?
C96 C97 1.3900 . ?
C96 C99 1.546(10) . ?
C97 H97 0.9500 . ?
C97 C98 1.3900 . ?
C98 N10 1.3900 . ?
C99 C100 1.514(11) . ?
C99 C101 1.586(12) . ?
C99 C102 1.535(13) . ?
C100 H10A 0.9800 . ?
C100 H10B 0.9800 . ?
C100 H10C 0.9800 . ?
C101 H10D 0.9800 . ?
C101 H10E 0.9800 . ?
C101 H10F 0.9800 . ?
C102 H10G 0.9800 . ?
C102 H10H 0.9800 . ?
C102 H10I 0.9800 . ?
C103 C104 1.443(10) . ?
C104 N11 1.3900 . ?
C104 C105 1.3900 . ?
N11 C108 1.3900 . ?
C108 C107 1.3900 . ?
C107 H107 0.9500 . ?
C107 C106 1.3900 . ?
C106 C105 1.3900 . ?
C106 C109 1.616(9) . ?
C105 H105 0.9500 . ?
C109 C110 1.598(12) . ?
C109 C111 1.567(12) . ?
C109 C112 1.571(11) . ?
C110 H11A 0.9800 . ?
C110 H11B 0.9800 . ?
C110 H11C 0.9800 . ?
C111 H11D 0.9800 . ?
C111 H11E 0.9800 . ?
C111 H11F 0.9800 . ?
C112 H11G 0.9800 . ?
C112 H11H 0.9800 . ?
C112 H11I 0.9800 . ?
C113 C114 1.472(16) . ?
C114 C115 1.3900 . ?
C114 N12 1.3900 . ?
C115 H115 0.9500 . ?
C115 C116 1.3900 . ?
C116 C117 1.3900 . ?
C116 C119 1.580(11) . ?
C117 H117 0.9500 . ?
C117 C118 1.3900 . ?
C118 N12 1.3900 . ?
C119 C120 1.563(13) . ?
C119 C121 1.521(13) . ?
C119 C122 1.531(13) . ?
C120 H12A 0.9800 . ?
C120 H12B 0.9800 . ?
C120 H12C 0.9800 . ?
C121 H12D 0.9800 . ?
C121 H12E 0.9800 . ?
C121 H12F 0.9800 . ?
C122 H12G 0.9800 . ?
C122 H12H 0.9800 . ?
C122 H12I 0.9800 . ?
O201 C223 1.318(11) . ?
O202 C233 1.292(14) . ?
O203 C243 1.230(12) . ?
O204 C221 1.218(11) . ?
O204 C222 1.371(12) . ?
O205 C221 1.167(8) . ?
O206 C293 1.191(10) . ?
O207 C303 1.29(2) . ?
O208 C313 1.180(12) . ?
O209 C291 1.237(13) . ?
O209 C292 1.628(15) . ?
O210 C291 1.272(14) . ?
N201 H201 0.8800 . ?
N201 C207 1.401(8) . ?
N201 C223 1.402(10) . ?
N202 H202 0.8800 . ?
N202 C213 1.411(9) . ?
N202 C233 1.356(11) . ?
N203 H203 0.8800 . ?
N203 C219 1.410(7) . ?
N203 C243 1.387(9) . ?
N206 C248 1.3900 . ?
N206 C244 1.3900 . ?
C248 C247 1.3900 . ?
C248 C265 1.482(5) . ?
C247 H247 0.9500 . ?
C247 C246 1.3900 . ?
C246 C245 1.3900 . ?
C246 C249 1.525(10) . ?
C245 H245 0.9500 . ?
C245 C244 1.3900 . ?
C244 C243 1.404(12) . ?
N207 H207 0.8800 . ?
N207 C277 1.412(8) . ?
N207 C293 1.384(9) . ?
N208 H208 0.8800 . ?
N208 C283 1.405(10) . ?
N208 C303 1.397(13) . ?
N209 H209 0.8800 . ?
N209 C289 1.398(9) . ?
N209 C313 1.359(11) . ?
C201 C203 1.575(11) . ?
C201 C209 1.437(12) . ?
C201 C215 1.592(10) . ?
C201 C221 1.432(13) . ?
C202 H20A 1.0000 . ?
C202 C204 1.527(10) . ?
C202 C210 1.452(11) . ?
C202 C216 1.543(9) . ?
C203 C204 1.3900 . ?
C203 C208 1.3900 . ?
C204 C205 1.3900 . ?
C205 H205 0.9500 . ?
C205 C206 1.3900 . ?
C206 H206 0.9500 . ?
C206 C207 1.3900 . ?
C207 C208 1.3900 . ?
C208 H20B 0.9500 . ?
C209 C214 1.3900 . ?
C209 C210 1.3900 . ?
C214 H214 0.9500 . ?
C214 C213 1.3900 . ?
C213 C212 1.3900 . ?
C212 H212 0.9500 . ?
C212 C211 1.3900 . ?
C211 H211 0.9500 . ?
C211 C210 1.3900 . ?
C215 C220 1.3900 . ?
C215 C216 1.3900 . ?
C220 H220 0.9500 . ?
C220 C219 1.3900 . ?
C219 C218 1.3900 . ?
C218 H218 0.9500 . ?
C218 C217 1.3900 . ?
C217 H217 0.9500 . ?
C217 C216 1.3900 . ?
C222 H22D 0.9800 . ?
C222 H22E 0.9800 . ?
C222 H22F 0.9800 . ?
C223 C224 1.461(12) . ?
C224 C225 1.3900 . ?
C224 N204 1.3900 . ?
C225 H225 0.9500 . ?
C225 C226 1.3900 . ?
C226 C227 1.3900 . ?
C226 C229 1.450(14) . ?
C227 H227 0.9500 . ?
C227 C228 1.3900 . ?
C228 N204 1.3900 . ?
C228 C253 1.423(6) . ?
C229 C230 1.608(14) . ?
C229 C231 1.590(13) . ?
C229 C232 1.578(13) . ?
C230 H23A 0.9800 . ?
C230 H23B 0.9800 . ?
C230 H23C 0.9800 . ?
C231 H23D 0.9800 . ?
C231 H23E 0.9800 . ?
C231 H23F 0.9800 . ?
C232 H23G 0.9800 . ?
C232 H23H 0.9800 . ?
C232 H23I 0.9800 . ?
C233 C234 1.413(13) . ?
C234 C235 1.3900 . ?
C234 N205 1.3900 . ?
C235 H235 0.9500 . ?
C235 C236 1.3900 . ?
C236 C237 1.3900 . ?
C236 C239 1.544(11) . ?
C237 H237 0.9500 . ?
C237 C238 1.3900 . ?
C238 N205 1.3900 . ?
C238 C259 1.426(7) . ?
C239 C240 1.528(12) . ?
C239 C241 1.493(12) . ?
C239 C242 1.525(12) . ?
C240 H24A 0.9800 . ?
C240 H24B 0.9800 . ?
C240 H24C 0.9800 . ?
C241 H24D 0.9800 . ?
C241 H24E 0.9800 . ?
C241 H24F 0.9800 . ?
C242 H24G 0.9800 . ?
C242 H24H 0.9800 . ?
C242 H24I 0.9800 . ?
C249 C250 1.524(13) . ?
C249 C251 1.470(13) . ?
C249 C252 1.496(12) . ?
C250 H25A 0.9800 . ?
C250 H25B 0.9800 . ?
C250 H25C 0.9800 . ?
C251 H25D 0.9800 . ?
C251 H25E 0.9800 . ?
C251 H25F 0.9800 . ?
C252 H25G 0.9800 . ?
C252 H25H 0.9800 . ?
C252 H25I 0.9800 . ?
C254 H254 0.9500 . ?
C254 C253 1.3900 . ?
C254 C255 1.3900 . ?
C253 C258 1.3900 . ?
C258 H258 0.9500 . ?
C258 C257 1.3900 . ?
C257 H257 0.9500 . ?
C257 C256 1.3900 . ?
C256 C255 1.3900 . ?
C256 C298 1.470(5) . ?
C255 H255 0.9500 . ?
C262 C263 1.3900 . ?
C262 C261 1.3900 . ?
C262 C308 1.472(8) . ?
C263 H263 0.9500 . ?
C263 C264 1.3900 . ?
C264 H264 0.9500 . ?
C264 C259 1.3900 . ?
C259 C260 1.3900 . ?
C260 H260 0.9500 . ?
C260 C261 1.3900 . ?
C261 H261 0.9500 . ?
C265 C266 1.3900 . ?
C265 C270 1.3900 . ?
C266 H266 0.9500 . ?
C266 C267 1.3900 . ?
C267 H267 0.9500 . ?
C267 C268 1.3900 . ?
C268 C269 1.3900 . ?
C268 C318 1.477(6) . ?
C269 H269 0.9500 . ?
C269 C270 1.3900 . ?
C270 H270 0.9500 . ?
C271 C273 1.524(10) . ?
C271 C279 1.706(14) . ?
C271 C285 1.562(13) . ?
C271 C291 1.584(16) . ?
C272 H272 1.0000 . ?
C272 C274 1.615(11) . ?
C272 C280 1.564(13) . ?
C272 C286 1.463(12) . ?
C273 C278 1.3900 . ?
C273 C274 1.3900 . ?
C278 H278 0.9500 . ?
C278 C277 1.3900 . ?
C277 C276 1.3900 . ?
C276 H276 0.9500 . ?
C276 C275 1.3900 . ?
C275 H275 0.9500 . ?
C275 C274 1.3900 . ?
C279 C280 1.3900 . ?
C279 C284 1.3900 . ?
C280 C281 1.3900 . ?
C281 H281 0.9500 . ?
C281 C282 1.3900 . ?
C282 H282 0.9500 . ?
C282 C283 1.3900 . ?
C283 C284 1.3900 . ?
C284 H284 0.9500 . ?
C285 C290 1.3900 . ?
C285 C286 1.3900 . ?
C290 H290 0.9500 . ?
C290 C289 1.3900 . ?
C289 C288 1.3900 . ?
C288 H288 0.9500 . ?
C288 C287 1.3900 . ?
C287 H287 0.9500 . ?
C287 C286 1.3900 . ?
C292 H29A 0.9800 . ?
C292 H29B 0.9800 . ?
C292 H29C 0.9800 . ?
C293 C294 1.400(10) . ?
C294 N210 1.3900 . ?
C294 C295 1.3900 . ?
N210 C298 1.3900 . ?
C298 C297 1.3900 . ?
C297 H297 0.9500 . ?
C297 C296 1.3900 . ?
C296 C295 1.3900 . ?
C296 C299 1.612(10) . ?
C295 H295 0.9500 . ?
C299 C300 1.502(12) . ?
C299 C301 1.559(13) . ?
C299 C302 1.606(13) . ?
C300 H30D 0.9800 . ?
C300 H30E 0.9800 . ?
C300 H30F 0.9800 . ?
C301 H30G 0.9800 . ?
C301 H30H 0.9800 . ?
C301 H30I 0.9800 . ?
C302 H30J 0.9800 . ?
C302 H30K 0.9800 . ?
C302 H30L 0.9800 . ?
C303 C304 1.41(2) . ?
C308 C307 1.3900 . ?
C308 N211 1.3900 . ?
C307 H307 0.9500 . ?
C307 C306 1.3900 . ?
C306 C305 1.3900 . ?
C306 C309 1.698(14) . ?
C305 H305 0.9500 . ?
C305 C304 1.3900 . ?
C304 N211 1.3900 . ?
C309 C310 1.697(16) . ?
C309 C311 1.676(16) . ?
C309 C312 1.713(16) . ?
C310 H31D 0.9800 . ?
C310 H31E 0.9800 . ?
C310 H31F 0.9800 . ?
C311 H31G 0.9800 . ?
C311 H31H 0.9800 . ?
C311 H31I 0.9800 . ?
C312 H31J 0.9800 . ?
C312 H31K 0.9800 . ?
C312 H31L 0.9800 . ?
C313 C314 1.442(12) . ?
C314 N212 1.3900 . ?
C314 C315 1.3900 . ?
N212 C318 1.3900 . ?
C318 C317 1.3900 . ?
C317 H317 0.9500 . ?
C317 C316 1.3900 . ?
C316 C315 1.3900 . ?
C316 C319 1.534(11) . ?
C315 H315 0.9500 . ?
C319 C320 1.500(13) . ?
C319 C321 1.507(12) . ?
C319 C322 1.463(12) . ?
C320 H32D 0.9800 . ?
C320 H32E 0.9800 . ?
C320 H32F 0.9800 . ?
C321 H32G 0.9800 . ?
C321 H32H 0.9800 . ?
C321 H32I 0.9800 . ?
C322 H32J 0.9800 . ?
C322 H32K 0.9800 . ?
C322 H32L 0.9800 . ?

loop_
_geom_torsion_atom_site_label_1
_geom_torsion_atom_site_label_2
_geom_torsion_atom_site_label_3
_geom_torsion_atom_site_label_4
_geom_torsion
_geom_torsion_site_symmetry_1
_geom_torsion_site_symmetry_2
_geom_torsion_site_symmetry_3
_geom_torsion_site_symmetry_4
_geom_torsion_publ_flag
O1 C23 C24 N4 179.9(9) . . . . ?
O1 C23 C24 C25 13.2(15) . . . . ?
O2 C33 C34 N5 176.4(8) . . . . ?
O2 C33 C34 C35 -3.0(13) . . . . ?
O3 C43 C44 N6 -163.4(12) . . . . ?
O3 C43 C44 C45 5(2) . . . . ?
O6 C93 C94 C95 -11.2(18) . . . . ?
O6 C93 C94 N10 164.8(12) . . . . ?
O7 C103 C104 N11 172.4(9) . . . . ?
O7 C103 C104 C105 -5.4(15) . . . . ?
O8 C113 C114 C115 -12.3(16) . . . . ?
O8 C113 C114 N12 169.4(10) . . . . ?
N1 C7 C6 C5 165.5(8) . . . . ?
N1 C23 C24 N4 -15.6(13) . . . . ?
N1 C23 C24 C25 177.6(7) . . . . ?
N2 C13 C14 C9 178.0(8) . . . . ?
N2 C33 C34 N5 -1.0(12) . . . . ?
N2 C33 C34 C35 179.7(7) . . . . ?
N3 C19 C20 C15 175.4(8) . . . . ?
N3 C43 C44 N6 -17(2) . . . . ?
N3 C43 C44 C45 151.2(13) . . . . ?
N7 C77 C78 C73 178.8(6) . . . . ?
N7 C93 C94 C95 178.1(7) . . . . ?
N7 C93 C94 N10 -5.9(13) . . . . ?
N8 C83 C82 C81 -170.4(8) . . . . ?
N8 C103 C104 N11 6.6(11) . . . . ?
N8 C103 C104 C105 -171.2(6) . . . . ?
N9 C89 C88 C87 179.5(7) . . . . ?
N9 C113 C114 C115 -175.7(9) . . . . ?
N9 C113 C114 N12 6.0(15) . . . . ?
C1 C3 C8 C7 -179.2(8) . . . . ?
C1 C3 C4 C2 6.0(9) . . . . ?
C1 C3 C4 C5 179.3(7) . . . . ?
C1 C9 C10 C2 -5.9(8) . . . . ?
C1 C9 C10 C11 178.2(7) . . . . ?
C1 C9 C14 C13 -178.1(8) . . . . ?
C1 C15 C16 C2 6.5(7) . . . . ?
C1 C15 C16 C17 -179.1(7) . . . . ?
C1 C15 C20 C19 179.0(7) . . . . ?
C2 C10 C11 C12 -175.2(8) . . . . ?
C2 C16 C17 C18 173.6(8) . . . . ?
C3 C1 C9 C10 54.5(8) . . . . ?
C3 C1 C9 C14 -127.3(6) . . . . ?
C3 C1 C15 C16 -56.0(7) . . . . ?
C3 C1 C15 C20 124.9(6) . . . . ?
C3 C1 C21 O4 63.7(8) . . . . ?
C3 C1 C21 O5 -116.3(8) . . . . ?
C3 C8 C7 N1 -166.5(7) . . . . ?
C3 C8 C7 C6 0.0 . . . . ?
C8 C3 C4 C2 -173.3(9) . . . . ?
C8 C3 C4 C5 0.0 . . . . ?
C8 C7 C6 C5 0.0 . . . . ?
C7 N1 C23 O1 -23.5(19) . . . . ?
C7 N1 C23 C24 172.8(10) . . . . ?
C7 C6 C5 C4 0.0 . . . . ?
C6 C5 C4 C2 173.0(9) . . . . ?
C6 C5 C4 C3 0.0 . . . . ?
C4 C2 C10 C9 -47.0(9) . . . . ?
C4 C2 C10 C11 128.5(7) . . . . ?
C4 C2 C16 C15 51.1(8) . . . . ?
C4 C2 C16 C17 -122.9(7) . . . . ?
C4 C3 C8 C7 0.0 . . . . ?
C9 C1 C3 C8 123.4(7) . . . . ?
C9 C1 C3 C4 -55.9(8) . . . . ?
C9 C1 C15 C16 51.7(7) . . . . ?
C9 C1 C15 C20 -127.4(6) . . . . ?
C9 C1 C21 O4 -51.5(9) . . . . ?
C9 C1 C21 O5 128.5(9) . . . . ?
C9 C10 C11 C12 0.0 . . . . ?
C10 C2 C4 C3 45.9(9) . . . . ?
C10 C2 C4 C5 -127.3(6) . . . . ?
C10 C2 C16 C15 -61.7(6) . . . . ?
C10 C2 C16 C17 124.4(6) . . . . ?
C10 C9 C14 C13 0.0 . . . . ?
C10 C11 C12 C13 0.0 . . . . ?
C11 C12 C13 N2 -178.1(8) . . . . ?
C11 C12 C13 C14 0.0 . . . . ?
C12 C13 C14 C9 0.0 . . . . ?
C13 N2 C33 O2 -1.4(18) . . . . ?
C13 N2 C33 C34 175.5(8) . . . . ?
C14 C9 C10 C2 175.9(7) . . . . ?
C14 C9 C10 C11 0.0 . . . . ?
C15 C1 C3 C8 -129.3(7) . . . . ?
C15 C1 C3 C4 51.5(8) . . . . ?
C15 C1 C9 C10 -52.7(7) . . . . ?
C15 C1 C9 C14 125.5(6) . . . . ?
C15 C1 C21 O4 -177.2(7) . . . . ?
C15 C1 C21 O5 2.8(8) . . . . ?
C15 C16 C17 C18 0.0 . . . . ?
C16 C2 C4 C3 -56.9(9) . . . . ?
C16 C2 C4 C5 129.9(6) . . . . ?
C16 C2 C10 C9 60.7(7) . . . . ?
C16 C2 C10 C11 -123.8(6) . . . . ?
C16 C15 C20 C19 0.0 . . . . ?
C16 C17 C18 C19 0.0 . . . . ?
C17 C18 C19 N3 -175.1(9) . . . . ?
C17 C18 C19 C20 0.0 . . . . ?
C18 C19 C20 C15 0.0 . . . . ?
C19 N3 C43 O3 -35(2) . . . . ?
C19 N3 C43 C44 179.8(12) . . . . ?
C20 C15 C16 C2 -174.4(7) . . . . ?
C20 C15 C16 C17 0.0 . . . . ?
C21 C1 C3 C8 1.1(12) . . . . ?
C21 C1 C3 C4 -178.1(8) . . . . ?
C21 C1 C9 C10 172.4(7) . . . . ?
C21 C1 C9 C14 -9.4(12) . . . . ?
C21 C1 C15 C16 -177.7(5) . . . . ?
C21 C1 C15 C20 3.3(10) . . . . ?
C22 O4 C21 O5 0.3(9) . . . . ?
C22 O4 C21 C1 -179.7(9) . . . . ?
C23 N1 C7 C8 150.9(10) . . . . ?
C23 N1 C7 C6 -15.2(14) . . . . ?
C23 C24 N4 C28 -167.4(9) . . . . ?
C23 C24 C25 C26 166.0(10) . . . . ?
C24 N4 C28 C27 0.0 . . . . ?
C24 N4 C28 C53 -176.5(8) . . . . ?
N4 C24 C25 C26 0.0 . . . . ?
N4 C28 C27 C26 0.0 . . . . ?
N4 C28 C53 C54 19.0(8) . . . . ?
N4 C28 C53 C58 -160.0(5) . . . . ?
C28 C27 C26 C25 0.0 . . . . ?
C28 C27 C26 C29 175.0(9) . . . . ?
C28 C53 C54 C55 -179.1(8) . . . . ?
C28 C53 C58 C57 179.0(8) . . . . ?
C27 C28 C53 C54 -157.4(5) . . . . ?
C27 C28 C53 C58 23.6(9) . . . . ?
C27 C26 C25 C24 0.0 . . . . ?
C27 C26 C29 C30 -172.8(10) . . . . ?
C27 C26 C29 C31 -50.8(12) . . . . ?
C27 C26 C29 C32 64.5(12) . . . . ?
C25 C24 N4 C28 0.0 . . . . ?
C25 C26 C29 C30 2.2(15) . . . . ?
C25 C26 C29 C31 124.1(10) . . . . ?
C25 C26 C29 C32 -120.5(10) . . . . ?
C29 C26 C25 C24 -175.0(9) . . . . ?
C33 N2 C13 C12 -44.6(12) . . . . ?
C33 N2 C13 C14 137.4(9) . . . . ?
C33 C34 N5 C38 -179.4(8) . . . . ?
C33 C34 C35 C36 179.3(8) . . . . ?
C34 N5 C38 C37 0.0 . . . . ?
C34 N5 C38 C59 -167.4(7) . . . . ?
N5 C34 C35 C36 0.0 . . . . ?
N5 C38 C37 C36 0.0 . . . . ?
N5 C38 C59 C64 39.0(9) . . . . ?
N5 C38 C59 C60 -140.0(5) . . . . ?
C38 C37 C36 C35 0.0 . . . . ?
C38 C37 C36 C39 -178.7(8) . . . . ?
C38 C59 C64 C63 -178.9(9) . . . . ?
C38 C59 C60 C61 179.0(8) . . . . ?
C37 C38 C59 C64 -128.2(6) . . . . ?
C37 C38 C59 C60 52.9(7) . . . . ?
C37 C36 C35 C34 0.0 . . . . ?
C37 C36 C39 C40 174.5(8) . . . . ?
C37 C36 C39 C41 -66.8(9) . . . . ?
C37 C36 C39 C42 52.0(9) . . . . ?
C35 C34 N5 C38 0.0 . . . . ?
C35 C36 C39 C40 -4.2(12) . . . . ?
C35 C36 C39 C41 114.6(8) . . . . ?
C35 C36 C39 C42 -126.7(7) . . . . ?
C39 C36 C35 C34 178.7(8) . . . . ?
C43 N3 C19 C18 -11.0(17) . . . . ?
C43 N3 C19 C20 173.8(13) . . . . ?
C43 C44 C45 C46 -167.2(15) . . . . ?
C48 N6 C44 C43 168.8(14) . . . . ?
C48 N6 C44 C45 0.0 . . . . ?
C48 C65 C66 C67 163.9(8) . . . . ?
C48 C65 C70 C69 -158.2(11) . . . . ?
N6 C48 C47 C46 0.0 . . . . ?
N6 C48 C65 C66 69.6(8) . . . . ?
N6 C48 C65 C70 -129.7(8) . . . . ?
N6 C44 C45 C46 0.0 . . . . ?
C44 C45 C46 C47 0.0 . . . . ?
C44 C45 C46 C49 -177.2(13) . . . . ?
C45 C46 C47 C48 0.0 . . . . ?
C45 C46 C49 C50 -66.4(15) . . . . ?
C45 C46 C49 C51 51.4(16) . . . . ?
C45 C46 C49 C52 176.5(12) . . . . ?
C47 C48 N6 C44 0.0 . . . . ?
C47 C48 C65 C66 -138.3(8) . . . . ?
C47 C48 C65 C70 22.4(14) . . . . ?
C47 C46 C49 C50 116.8(15) . . . . ?
C47 C46 C49 C51 -125.5(14) . . . . ?
C47 C46 C49 C52 -0.4(19) . . . . ?
C49 C46 C47 C48 176.6(15) . . . . ?
C53 C28 C27 C26 176.3(8) . . . . ?
C53 C54 C55 C56 0.0 . . . . ?
C54 C53 C58 C57 0.0 . . . . ?
C54 C55 C56 C57 0.0 . . . . ?
C54 C55 C56 C98 168.3(8) . . . . ?
C55 C56 C57 C58 0.0 . . . . ?
C55 C56 C98 C97 -139.0(5) . . . . ?
C55 C56 C98 N10 43.7(8) . . . . ?
C56 C57 C58 C53 0.0 . . . . ?
C56 C98 N10 C94 177.4(7) . . . . ?
C57 C56 C98 C97 29.2(8) . . . . ?
C57 C56 C98 N10 -148.1(5) . . . . ?
C58 C53 C54 C55 0.0 . . . . ?
C59 C38 C37 C36 166.8(7) . . . . ?
C59 C64 C63 C62 0.0 . . . . ?
C64 C59 C60 C61 0.0 . . . . ?
C64 C63 C62 C61 0.0 . . . . ?
C64 C63 C62 C108 -168.6(8) . . . . ?
C63 C62 C61 C60 0.0 . . . . ?
C63 C62 C108 N11 -1.0(8) . . . . ?
C63 C62 C108 C107 -173.1(4) . . . . ?
C62 C61 C60 C59 0.0 . . . . ?
C62 C108 C107 C106 171.8(8) . . . . ?
C61 C62 C108 N11 -169.7(5) . . . . ?
C61 C62 C108 C107 18.2(9) . . . . ?
C60 C59 C64 C63 0.0 . . . . ?
C65 C48 N6 C44 152.6(11) . . . . ?
C65 C48 C47 C46 -150.0(11) . . . . ?
C65 C66 C67 C68 0.0 . . . . ?
C66 C65 C70 C69 0.0 . . . . ?
C66 C67 C68 C69 0.0 . . . . ?
C66 C67 C68 C118 -179.6(9) . . . . ?
C67 C68 C69 C70 0.0 . . . . ?
C67 C68 C118 C117 -165.0(5) . . . . ?
C67 C68 C118 N12 24.3(8) . . . . ?
C68 C69 C70 C65 0.0 . . . . ?
C68 C118 N12 C114 171.0(7) . . . . ?
C69 C68 C118 C117 15.4(9) . . . . ?
C69 C68 C118 N12 -155.3(5) . . . . ?
C70 C65 C66 C67 0.0 . . . . ?
C71 C73 C74 C72 2.7(7) . . . . ?
C71 C73 C74 C75 -175.3(7) . . . . ?
C71 C73 C78 C77 174.8(7) . . . . ?
C71 C79 C84 C83 171.9(8) . . . . ?
C71 C79 C80 C72 1.2(8) . . . . ?
C71 C79 C80 C81 -172.6(7) . . . . ?
C71 C85 C90 C89 -176.3(6) . . . . ?
C71 C85 C86 C72 -1.9(6) . . . . ?
C71 C85 C86 C87 176.6(5) . . . . ?
C72 C74 C75 C76 -177.8(7) . . . . ?
C73 C71 C79 C84 136.2(6) . . . . ?
C73 C71 C79 C80 -51.5(8) . . . . ?
C73 C71 C85 C90 -130.7(5) . . . . ?
C73 C71 C85 C86 52.9(5) . . . . ?
C73 C71 C91 O9 -101.1(7) . . . . ?
C73 C71 C91 O10 78.2(6) . . . . ?
C73 C74 C75 C76 0.0 . . . . ?
C74 C72 C80 C79 57.2(8) . . . . ?
C74 C72 C80 C81 -129.4(6) . . . . ?
C74 C72 C86 C85 -56.2(7) . . . . ?
C74 C72 C86 C87 125.5(6) . . . . ?
C74 C73 C78 C77 0.0 . . . . ?
C74 C75 C76 C77 0.0 . . . . ?
C75 C76 C77 N7 -178.9(6) . . . . ?
C75 C76 C77 C78 0.0 . . . . ?
C76 C77 C78 C73 0.0 . . . . ?
C77 N7 C93 O6 6.0(19) . . . . ?
C77 N7 C93 C94 177.5(8) . . . . ?
C78 C73 C74 C72 178.1(6) . . . . ?
C78 C73 C74 C75 0.0 . . . . ?
C79 C71 C73 C74 51.1(8) . . . . ?
C79 C71 C73 C78 -124.0(5) . . . . ?
C79 C71 C85 C90 124.4(5) . . . . ?
C79 C71 C85 C86 -52.0(7) . . . . ?
C79 C71 C91 O9 8.9(9) . . . . ?
C79 C71 C91 O10 -171.8(8) . . . . ?
C79 C84 C83 N8 170.7(8) . . . . ?
C79 C84 C83 C82 0.0 . . . . ?
C84 C79 C80 C72 173.9(7) . . . . ?
C84 C79 C80 C81 0.0 . . . . ?
C84 C83 C82 C81 0.0 . . . . ?
C83 N8 C103 O7 9.3(16) . . . . ?
C83 N8 C103 C104 175.3(8) . . . . ?
C83 C82 C81 C80 0.0 . . . . ?
C82 C81 C80 C72 -173.0(8) . . . . ?
C82 C81 C80 C79 0.0 . . . . ?
C80 C72 C74 C73 -58.4(7) . . . . ?
C80 C72 C74 C75 119.5(7) . . . . ?
C80 C72 C86 C85 58.0(6) . . . . ?
C80 C72 C86 C87 -120.3(6) . . . . ?
C80 C79 C84 C83 0.0 . . . . ?
C85 C71 C73 C74 -55.2(6) . . . . ?
C85 C71 C73 C78 129.7(5) . . . . ?
C85 C71 C79 C84 -119.9(7) . . . . ?
C85 C71 C79 C80 52.4(8) . . . . ?
C85 C71 C91 O9 147.2(8) . . . . ?
C85 C71 C91 O10 -33.4(8) . . . . ?
C85 C90 C89 N9 -179.5(7) . . . . ?
C85 C90 C89 C88 0.0 . . . . ?
C90 C85 C86 C72 -178.5(5) . . . . ?
C90 C85 C86 C87 0.0 . . . . ?
C90 C89 C88 C87 0.0 . . . . ?
C89 N9 C113 O8 26(2) . . . . ?
C89 N9 C113 C114 -170.9(8) . . . . ?
C89 C88 C87 C86 0.0 . . . . ?
C88 C87 C86 C72 178.2(6) . . . . ?
C88 C87 C86 C85 0.0 . . . . ?
C86 C72 C74 C73 54.7(8) . . . . ?
C86 C72 C74 C75 -127.4(6) . . . . ?
C86 C72 C80 C79 -57.7(7) . . . . ?
C86 C72 C80 C81 115.6(7) . . . . ?
C86 C85 C90 C89 0.0 . . . . ?
C91 C71 C73 C74 174.3(6) . . . . ?
C91 C71 C73 C78 -0.8(10) . . . . ?
C91 C71 C79 C84 26.8(11) . . . . ?
C91 C71 C79 C80 -160.9(6) . . . . ?
C91 C71 C85 C90 -19.0(10) . . . . ?
C91 C71 C85 C86 164.5(7) . . . . ?
C92 O9 C91 O10 -25(3) . . . . ?
C92 O9 C91 C71 154(3) . . . . ?
C93 N7 C77 C76 -34.8(12) . . . . ?
C93 N7 C77 C78 146.3(9) . . . . ?
C93 C94 C95 C96 176.0(9) . . . . ?
C93 C94 N10 C98 -176.0(9) . . . . ?
C94 C95 C96 C97 0.0 . . . . ?
C94 C95 C96 C99 179.9(8) . . . . ?
C95 C94 N10 C98 0.0 . . . . ?
C95 C96 C97 C98 0.0 . . . . ?
C95 C96 C99 C100 30.9(12) . . . . ?
C95 C96 C99 C101 142.9(7) . . . . ?
C95 C96 C99 C102 -107.8(8) . . . . ?
C96 C97 C98 C56 -177.2(8) . . . . ?
C96 C97 C98 N10 0.0 . . . . ?
C97 C96 C99 C100 -149.2(8) . . . . ?
C97 C96 C99 C101 -37.2(10) . . . . ?
C97 C96 C99 C102 72.2(10) . . . . ?
C97 C98 N10 C94 0.0 . . . . ?
C98 C56 C57 C58 -167.9(8) . . . . ?
N10 C94 C95 C96 0.0 . . . . ?
C99 C96 C97 C98 -179.9(8) . . . . ?
C103 N8 C83 C84 143.9(8) . . . . ?
C103 N8 C83 C82 -45.5(12) . . . . ?
C103 C104 N11 C108 -177.9(8) . . . . ?
C103 C104 C105 C106 177.8(9) . . . . ?
C104 N11 C108 C62 -172.4(7) . . . . ?
C104 N11 C108 C107 0.0 . . . . ?
N11 C104 C105 C106 0.0 . . . . ?
N11 C108 C107 C106 0.0 . . . . ?
C108 C62 C61 C60 168.7(8) . . . . ?
C108 C107 C106 C105 0.0 . . . . ?
C108 C107 C106 C109 174.7(7) . . . . ?
C107 C106 C105 C104 0.0 . . . . ?
C107 C106 C109 C110 70.8(9) . . . . ?
C107 C106 C109 C111 -46.1(10) . . . . ?
C107 C106 C109 C112 -166.5(8) . . . . ?
C105 C104 N11 C108 0.0 . . . . ?
C105 C106 C109 C110 -114.5(8) . . . . ?
C105 C106 C109 C111 128.6(8) . . . . ?
C105 C106 C109 C112 8.2(12) . . . . ?
C109 C106 C105 C104 -174.7(7) . . . . ?
C113 N9 C89 C90 142.2(10) . . . . ?
C113 N9 C89 C88 -37.3(14) . . . . ?
C113 C114 C115 C116 -178.2(9) . . . . ?
C113 C114 N12 C118 178.3(9) . . . . ?
C114 C115 C116 C117 0.0 . . . . ?
C114 C115 C116 C119 171.0(8) . . . . ?
C115 C114 N12 C118 0.0 . . . . ?
C115 C116 C117 C118 0.0 . . . . ?
C115 C116 C119 C120 -58.9(11) . . . . ?
C115 C116 C119 C121 58.6(12) . . . . ?
C115 C116 C119 C122 178.6(8) . . . . ?
C116 C117 C118 C68 -170.4(8) . . . . ?
C116 C117 C118 N12 0.0 . . . . ?
C117 C116 C119 C120 112.1(10) . . . . ?
C117 C116 C119 C121 -130.4(9) . . . . ?
C117 C116 C119 C122 -10.4(12) . . . . ?
C117 C118 N12 C114 0.0 . . . . ?
C118 C68 C69 C70 179.6(8) . . . . ?
N12 C114 C115 C116 0.0 . . . . ?
C119 C116 C117 C118 -171.0(8) . . . . ?
O201 C223 C224 C225 15.0(13) . . . . ?
O201 C223 C224 N204 -174.3(7) . . . . ?
O202 C233 C234 C235 6.0(16) . . . . ?
O202 C233 C234 N205 -179.4(10) . . . . ?
O206 C293 C294 N210 177.2(10) . . . . ?
O206 C293 C294 C295 -0.3(16) . . . . ?
O207 C303 C304 C305 -11(2) . . . . ?
O207 C303 C304 N211 157.3(14) . . . . ?
O208 C313 C314 N212 172.1(11) . . . . ?
O208 C313 C314 C315 -1.6(17) . . . . ?
N201 C207 C208 C203 175.6(7) . . . . ?
N201 C223 C224 C225 178.2(7) . . . . ?
N201 C223 C224 N204 -11.1(13) . . . . ?
N202 C213 C212 C211 177.1(8) . . . . ?
N202 C233 C234 C235 158.9(9) . . . . ?
N202 C233 C234 N205 -26.4(15) . . . . ?
N203 C219 C218 C217 178.5(8) . . . . ?
N206 C248 C247 C246 0.0 . . . . ?
N206 C248 C265 C266 26.8(9) . . . . ?
N206 C248 C265 C270 -157.4(6) . . . . ?
N206 C244 C243 O203 -169.5(11) . . . . ?
N206 C244 C243 N203 3.4(14) . . . . ?
C248 N206 C244 C245 0.0 . . . . ?
C248 N206 C244 C243 -178.9(11) . . . . ?
C248 C247 C246 C245 0.0 . . . . ?
C248 C247 C246 C249 178.6(9) . . . . ?
C248 C265 C266 C267 175.7(9) . . . . ?
C248 C265 C270 C269 -175.9(9) . . . . ?
C247 C248 C265 C266 -157.9(5) . . . . ?
C247 C248 C265 C270 17.9(11) . . . . ?
C247 C246 C245 C244 0.0 . . . . ?
C247 C246 C249 C250 65.9(12) . . . . ?
C247 C246 C249 C251 -50.3(13) . . . . ?
C247 C246 C249 C252 -173.5(10) . . . . ?
C246 C245 C244 N206 0.0 . . . . ?
C246 C245 C244 C243 178.9(11) . . . . ?
C245 C246 C249 C250 -115.5(10) . . . . ?
C245 C246 C249 C251 128.3(11) . . . . ?
C245 C246 C249 C252 5.1(15) . . . . ?
C245 C244 C243 O203 11.6(18) . . . . ?
C245 C244 C243 N203 -175.4(7) . . . . ?
C244 N206 C248 C247 0.0 . . . . ?
C244 N206 C248 C265 175.7(9) . . . . ?
N207 C277 C276 C275 -170.3(8) . . . . ?
N207 C293 C294 N210 4.9(12) . . . . ?
N207 C293 C294 C295 -172.6(7) . . . . ?
N208 C283 C284 C279 -179.8(10) . . . . ?
N208 C303 C304 C305 -145.2(14) . . . . ?
N208 C303 C304 N211 23(2) . . . . ?
N209 C289 C288 C287 -170.0(8) . . . . ?
N209 C313 C314 N212 -4.5(14) . . . . ?
N209 C313 C314 C315 -178.2(8) . . . . ?
C201 C203 C204 C202 -1.7(7) . . . . ?
C201 C203 C204 C205 177.3(7) . . . . ?
C201 C203 C208 C207 -176.8(8) . . . . ?
C201 C209 C214 C213 176.7(8) . . . . ?
C201 C209 C210 C202 1.9(7) . . . . ?
C201 C209 C210 C211 -177.0(7) . . . . ?
C201 C215 C220 C219 176.8(8) . . . . ?
C201 C215 C216 C202 0.7(8) . . . . ?
C201 C215 C216 C217 -177.3(7) . . . . ?
C202 C204 C205 C206 178.9(7) . . . . ?
C203 C201 C209 C214 -125.8(6) . . . . ?
C203 C201 C209 C210 51.0(7) . . . . ?
C203 C201 C215 C220 125.1(6) . . . . ?
C203 C201 C215 C216 -57.9(7) . . . . ?
C203 C201 C221 O204 54.7(9) . . . . ?
C203 C201 C221 O205 -125.3(9) . . . . ?
C203 C204 C205 C206 0.0 . . . . ?
C204 C202 C210 C209 -54.4(7) . . . . ?
C204 C202 C210 C211 124.4(6) . . . . ?
C204 C202 C216 C215 56.9(7) . . . . ?
C204 C202 C216 C217 -125.2(5) . . . . ?
C204 C203 C208 C207 0.0 . . . . ?
C204 C205 C206 C207 0.0 . . . . ?
C205 C206 C207 N201 -175.3(8) . . . . ?
C205 C206 C207 C208 0.0 . . . . ?
C206 C207 C208 C203 0.0 . . . . ?
C207 N201 C223 O201 -17.3(17) . . . . ?
C207 N201 C223 C224 -178.1(9) . . . . ?
C208 C203 C204 C202 -179.0(6) . . . . ?
C208 C203 C204 C205 0.0 . . . . ?
C209 C201 C203 C204 -50.4(7) . . . . ?
C209 C201 C203 C208 126.5(6) . . . . ?
C209 C201 C215 C220 -122.5(7) . . . . ?
C209 C201 C215 C216 54.6(7) . . . . ?
C209 C201 C221 O204 -69.2(8) . . . . ?
C209 C201 C221 O205 110.7(9) . . . . ?
C209 C214 C213 N202 -177.1(8) . . . . ?
C209 C214 C213 C212 0.0 . . . . ?
C214 C209 C210 C202 178.9(7) . . . . ?
C214 C209 C210 C211 0.0 . . . . ?
C214 C213 C212 C211 0.0 . . . . ?
C213 N202 C233 O202 -19(2) . . . . ?
C213 N202 C233 C234 -170.2(9) . . . . ?
C213 C212 C211 C210 0.0 . . . . ?
C212 C211 C210 C202 -178.8(7) . . . . ?
C212 C211 C210 C209 0.0 . . . . ?
C210 C202 C204 C203 52.9(7) . . . . ?
C210 C202 C204 C205 -126.0(6) . . . . ?
C210 C202 C216 C215 -54.2(8) . . . . ?
C210 C202 C216 C217 123.7(6) . . . . ?
C210 C209 C214 C213 0.0 . . . . ?
C215 C201 C203 C204 58.9(7) . . . . ?
C215 C201 C203 C208 -124.1(5) . . . . ?
C215 C201 C209 C214 126.1(5) . . . . ?
C215 C201 C209 C210 -57.1(7) . . . . ?
C215 C201 C221 O204 172.8(8) . . . . ?
C215 C201 C221 O205 -7.3(9) . . . . ?
C215 C220 C219 N203 -178.6(8) . . . . ?
C215 C220 C219 C218 0.0 . . . . ?
C220 C215 C216 C202 178.0(7) . . . . ?
C220 C215 C216 C217 0.0 . . . . ?
C220 C219 C218 C217 0.0 . . . . ?
C219 N203 C243 O203 -13.9(18) . . . . ?
C219 N203 C243 C244 172.9(10) . . . . ?
C219 C218 C217 C216 0.0 . . . . ?
C218 C217 C216 C202 -177.8(8) . . . . ?
C218 C217 C216 C215 0.0 . . . . ?
C216 C202 C204 C203 -56.2(7) . . . . ?
C216 C202 C204 C205 124.9(5) . . . . ?
C216 C202 C210 C209 54.3(7) . . . . ?
C216 C202 C210 C211 -126.9(5) . . . . ?
C216 C215 C220 C219 0.0 . . . . ?
C221 C201 C203 C204 -176.4(6) . . . . ?
C221 C201 C203 C208 0.6(11) . . . . ?
C221 C201 C209 C214 2.0(11) . . . . ?
C221 C201 C209 C210 178.9(6) . . . . ?
C221 C201 C215 C220 -0.1(10) . . . . ?
C221 C201 C215 C216 176.9(5) . . . . ?
C222 O204 C221 O205 3.1(14) . . . . ?
C222 O204 C221 C201 -177.0(14) . . . . ?
C223 N201 C207 C206 -40.3(11) . . . . ?
C223 N201 C207 C208 144.2(8) . . . . ?
C223 C224 C225 C226 170.2(9) . . . . ?
C223 C224 N204 C228 -171.2(8) . . . . ?
C224 C225 C226 C227 0.0 . . . . ?
C224 C225 C226 C229 173.1(8) . . . . ?
C225 C224 N204 C228 0.0 . . . . ?
C225 C226 C227 C228 0.0 . . . . ?
C225 C226 C229 C230 -126.6(8) . . . . ?
C225 C226 C229 C231 117.8(8) . . . . ?
C225 C226 C229 C232 4.4(13) . . . . ?
C226 C227 C228 N204 0.0 . . . . ?
C226 C227 C228 C253 174.9(8) . . . . ?
C227 C226 C229 C230 46.5(12) . . . . ?
C227 C226 C229 C231 -69.1(9) . . . . ?
C227 C226 C229 C232 177.5(9) . . . . ?
C227 C228 N204 C224 0.0 . . . . ?
C227 C228 C253 C254 -138.0(5) . . . . ?
C227 C228 C253 C258 35.6(7) . . . . ?
C228 C253 C258 C257 -173.7(7) . . . . ?
N204 C224 C225 C226 0.0 . . . . ?
N204 C228 C253 C254 37.2(8) . . . . ?
N204 C228 C253 C258 -149.3(4) . . . . ?
C229 C226 C227 C228 -173.1(8) . . . . ?
C233 N202 C213 C214 163.7(12) . . . . ?
C233 N202 C213 C212 -13.4(16) . . . . ?
C233 C234 C235 C236 174.4(10) . . . . ?
C233 C234 N205 C238 -174.9(9) . . . . ?
C234 C235 C236 C237 0.0 . . . . ?
C234 C235 C236 C239 -173.2(8) . . . . ?
C235 C234 N205 C238 0.0 . . . . ?
C235 C236 C237 C238 0.0 . . . . ?
C235 C236 C239 C240 -63.4(10) . . . . ?
C235 C236 C239 C241 57.5(11) . . . . ?
C235 C236 C239 C242 178.9(7) . . . . ?
C236 C237 C238 N205 0.0 . . . . ?
C236 C237 C238 C259 178.9(7) . . . . ?
C237 C236 C239 C240 123.5(9) . . . . ?
C237 C236 C239 C241 -115.5(9) . . . . ?
C237 C236 C239 C242 5.9(11) . . . . ?
C237 C238 N205 C234 0.0 . . . . ?
C237 C238 C259 C264 -144.4(6) . . . . ?
C237 C238 C259 C260 34.2(8) . . . . ?
C238 C259 C260 C261 -178.7(8) . . . . ?
N205 C234 C235 C236 0.0 . . . . ?
N205 C238 C259 C264 34.5(8) . . . . ?
N205 C238 C259 C260 -146.8(5) . . . . ?
C239 C236 C237 C238 172.8(8) . . . . ?
C243 N203 C219 C220 144.5(9) . . . . ?
C243 N203 C219 C218 -34.1(13) . . . . ?
C249 C246 C245 C244 -178.5(10) . . . . ?
C254 C253 C258 C257 0.0 . . . . ?
C253 C228 N204 C224 -175.4(7) . . . . ?
C253 C254 C255 C256 0.0 . . . . ?
C253 C258 C257 C256 0.0 . . . . ?
C258 C257 C256 C255 0.0 . . . . ?
C258 C257 C256 C298 173.0(7) . . . . ?
C257 C256 C255 C254 0.0 . . . . ?
C257 C256 C298 N210 -158.9(5) . . . . ?
C257 C256 C298 C297 22.4(9) . . . . ?
C256 C298 C297 C296 178.6(9) . . . . ?
C255 C254 C253 C228 173.4(7) . . . . ?
C255 C254 C253 C258 0.0 . . . . ?
C255 C256 C298 N210 14.0(8) . . . . ?
C255 C256 C298 C297 -164.7(4) . . . . ?
C262 C263 C264 C259 0.0 . . . . ?
C262 C308 C307 C306 -174.1(11) . . . . ?
C262 C308 N211 C304 174.1(12) . . . . ?
C263 C262 C261 C260 0.0 . . . . ?
C263 C262 C308 C307 -169.9(7) . . . . ?
C263 C262 C308 N211 16.0(12) . . . . ?
C263 C264 C259 C238 178.6(8) . . . . ?
C263 C264 C259 C260 0.0 . . . . ?
C264 C259 C260 C261 0.0 . . . . ?
C259 C238 N205 C234 -179.0(7) . . . . ?
C259 C260 C261 C262 0.0 . . . . ?
C261 C262 C263 C264 0.0 . . . . ?
C261 C262 C308 C307 8.9(11) . . . . ?
C261 C262 C308 N211 -165.2(7) . . . . ?
C265 C248 C247 C246 -175.0(10) . . . . ?
C265 C266 C267 C268 0.0 . . . . ?
C266 C265 C270 C269 0.0 . . . . ?
C266 C267 C268 C269 0.0 . . . . ?
C266 C267 C268 C318 161.1(8) . . . . ?
C267 C268 C269 C270 0.0 . . . . ?
C267 C268 C318 N212 43.9(8) . . . . ?
C267 C268 C318 C317 -143.8(5) . . . . ?
C268 C269 C270 C265 0.0 . . . . ?
C268 C318 C317 C316 -171.8(8) . . . . ?
C269 C268 C318 N212 -154.5(4) . . . . ?
C269 C268 C318 C317 17.7(8) . . . . ?
C270 C265 C266 C267 0.0 . . . . ?
C271 C273 C278 C277 177.2(9) . . . . ?
C271 C273 C274 C272 -1.3(9) . . . . ?
C271 C273 C274 C275 -177.5(8) . . . . ?
C271 C279 C280 C272 2.3(7) . . . . ?
C271 C279 C280 C281 -179.9(7) . . . . ?
C271 C279 C284 C283 179.9(8) . . . . ?
C271 C285 C290 C289 173.3(8) . . . . ?
C271 C285 C286 C272 7.9(8) . . . . ?
C271 C285 C286 C287 -174.2(7) . . . . ?
C272 C280 C281 C282 177.6(8) . . . . ?
C273 C271 C279 C280 -60.7(7) . . . . ?
C273 C271 C279 C284 119.4(7) . . . . ?
C273 C271 C285 C290 -125.4(7) . . . . ?
C273 C271 C285 C286 48.3(9) . . . . ?
C273 C271 C291 O209 -146.2(10) . . . . ?
C273 C271 C291 O210 34.0(10) . . . . ?
C273 C278 C277 N207 170.5(8) . . . . ?
C273 C278 C277 C276 0.0 . . . . ?
C278 C273 C274 C272 176.2(8) . . . . ?
C278 C273 C274 C275 0.0 . . . . ?
C278 C277 C276 C275 0.0 . . . . ?
C277 N207 C293 O206 7.0(17) . . . . ?
C277 N207 C293 C294 -180.0(9) . . . . ?
C277 C276 C275 C274 0.0 . . . . ?
C276 C275 C274 C272 -175.7(9) . . . . ?
C276 C275 C274 C273 0.0 . . . . ?
C274 C272 C280 C279 54.7(8) . . . . ?
C274 C272 C280 C281 -123.0(7) . . . . ?
C274 C272 C286 C285 -57.7(8) . . . . ?
C274 C272 C286 C287 124.3(6) . . . . ?
C274 C273 C278 C277 0.0 . . . . ?
C279 C271 C273 C278 -118.6(7) . . . . ?
C279 C271 C273 C274 58.8(8) . . . . ?
C279 C271 C285 C290 128.5(6) . . . . ?
C279 C271 C285 C286 -57.8(7) . . . . ?
C279 C271 C291 O209 -24.2(8) . . . . ?
C279 C271 C291 O210 155.9(8) . . . . ?
C279 C280 C281 C282 0.0 . . . . ?
C280 C272 C274 C273 -58.1(8) . . . . ?
C280 C272 C274 C275 117.9(7) . . . . ?
C280 C272 C286 C285 49.8(9) . . . . ?
C280 C272 C286 C287 -128.2(7) . . . . ?
C280 C279 C284 C283 0.0 . . . . ?
C280 C281 C282 C283 0.0 . . . . ?
C281 C282 C283 N208 179.8(11) . . . . ?
C281 C282 C283 C284 0.0 . . . . ?
C282 C283 C284 C279 0.0 . . . . ?
C283 N208 C303 O207 48(3) . . . . ?
C283 N208 C303 C304 -175.3(13) . . . . ?
C284 C279 C280 C272 -177.8(7) . . . . ?
C284 C279 C280 C281 0.0 . . . . ?
C285 C271 C273 C278 132.8(7) . . . . ?
C285 C271 C273 C274 -49.8(10) . . . . ?
C285 C271 C279 C280 51.2(7) . . . . ?
C285 C271 C279 C284 -128.7(7) . . . . ?
C285 C271 C291 O209 91.1(8) . . . . ?
C285 C271 C291 O210 -88.8(8) . . . . ?
C285 C290 C289 N209 170.7(7) . . . . ?
C285 C290 C289 C288 0.0 . . . . ?
C290 C285 C286 C272 -178.0(7) . . . . ?
C290 C285 C286 C287 0.0 . . . . ?
C290 C289 C288 C287 0.0 . . . . ?
C289 N209 C313 O208 6(2) . . . . ?
C289 N209 C313 C314 -177.6(9) . . . . ?
C289 C288 C287 C286 0.0 . . . . ?
C288 C287 C286 C272 177.9(8) . . . . ?
C288 C287 C286 C285 0.0 . . . . ?
C286 C272 C274 C273 54.7(8) . . . . ?
C286 C272 C274 C275 -129.3(7) . . . . ?
C286 C272 C280 C279 -54.5(9) . . . . ?
C286 C272 C280 C281 127.9(7) . . . . ?
C286 C285 C290 C289 0.0 . . . . ?
C291 C271 C273 C278 11.2(13) . . . . ?
C291 C271 C273 C274 -171.4(8) . . . . ?
C291 C271 C279 C280 167.5(6) . . . . ?
C291 C271 C279 C284 -12.4(11) . . . . ?
C291 C271 C285 C290 4.7(11) . . . . ?
C291 C271 C285 C286 178.4(7) . . . . ?
C292 O209 C291 O210 30.4(18) . . . . ?
C292 O209 C291 C271 -149.4(18) . . . . ?
C293 N207 C277 C278 147.3(9) . . . . ?
C293 N207 C277 C276 -42.2(12) . . . . ?
C293 C294 N210 C298 -177.4(9) . . . . ?
C293 C294 C295 C296 177.5(9) . . . . ?
C294 N210 C298 C256 -178.8(8) . . . . ?
C294 N210 C298 C297 0.0 . . . . ?
N210 C294 C295 C296 0.0 . . . . ?
N210 C298 C297 C296 0.0 . . . . ?
C298 C256 C255 C254 -172.7(8) . . . . ?
C298 C297 C296 C295 0.0 . . . . ?
C298 C297 C296 C299 171.4(8) . . . . ?
C297 C296 C295 C294 0.0 . . . . ?
C297 C296 C299 C300 -163.9(10) . . . . ?
C297 C296 C299 C301 68.4(10) . . . . ?
C297 C296 C299 C302 -47.3(11) . . . . ?
C295 C294 N210 C298 0.0 . . . . ?
C295 C296 C299 C300 7.2(14) . . . . ?
C295 C296 C299 C301 -120.4(9) . . . . ?
C295 C296 C299 C302 123.9(9) . . . . ?
C299 C296 C295 C294 -170.9(9) . . . . ?
C303 N208 C283 C282 -47(2) . . . . ?
C303 N208 C283 C284 132.7(17) . . . . ?
C303 C304 N211 C308 -168.3(17) . . . . ?
C308 C262 C263 C264 178.8(10) . . . . ?
C308 C262 C261 C260 -178.8(10) . . . . ?
C308 C307 C306 C305 0.0 . . . . ?
C308 C307 C306 C309 170.9(12) . . . . ?
C307 C308 N211 C304 0.0 . . . . ?
C307 C306 C305 C304 0.0 . . . . ?
C307 C306 C309 C310 -110.9(12) . . . . ?
C307 C306 C309 C311 12.7(16) . . . . ?
C307 C306 C309 C312 134.5(11) . . . . ?
C306 C305 C304 C303 169.0(15) . . . . ?
C306 C305 C304 N211 0.0 . . . . ?
C305 C306 C309 C310 60.1(14) . . . . ?
C305 C306 C309 C311 -176.3(11) . . . . ?
C305 C306 C309 C312 -54.5(14) . . . . ?
C305 C304 N211 C308 0.0 . . . . ?
N211 C308 C307 C306 0.0 . . . . ?
C309 C306 C305 C304 -171.0(12) . . . . ?
C313 N209 C289 C290 147.1(9) . . . . ?
C313 N209 C289 C288 -42.5(13) . . . . ?
C313 C314 N212 C318 -173.8(9) . . . . ?
C313 C314 C315 C316 173.6(9) . . . . ?
C314 N212 C318 C268 172.8(7) . . . . ?
C314 N212 C318 C317 0.0 . . . . ?
N212 C314 C315 C316 0.0 . . . . ?
N212 C318 C317 C316 0.0 . . . . ?
C318 C268 C269 C270 -161.6(8) . . . . ?
C318 C317 C316 C315 0.0 . . . . ?
C318 C317 C316 C319 -179.1(9) . . . . ?
C317 C316 C315 C314 0.0 . . . . ?
C317 C316 C319 C320 76.4(11) . . . . ?
C317 C316 C319 C321 -40.8(11) . . . . ?
C317 C316 C319 C322 -155.1(9) . . . . ?
C315 C314 N212 C318 0.0 . . . . ?
C315 C316 C319 C320 -102.6(9) . . . . ?
C315 C316 C319 C321 140.1(8) . . . . ?
C315 C316 C319 C322 25.8(14) . . . . ?
C319 C316 C315 C314 179.1(9) . . . . ?

loop_
_smtbx_masks_void_nr
_smtbx_masks_void_average_x
_smtbx_masks_void_average_y
_smtbx_masks_void_average_z
_smtbx_masks_void_volume
_smtbx_masks_void_count_electrons
_smtbx_masks_void_content
1 -0.901 -0.975 -0.525 13790.1 2588.3 '24 EtOAc,36 THF'
